data_1562711
loop_
_publ_author_name
'Lan, Qing'
'Tan, Huaqiao'
'Liu, Ding'
'Wang, Enbo'

_publ_section_title
;
 A series of inorganic aggregates composed of [MnV13O38]7&#x2212;
 polyoxoanions and transition metal cations
;
_journal_name_full 'Journal of Solid State Chemistry'
_journal_page_first 129
_journal_page_last 133
_journal_paper_doi 10.1016/j.jssc.2012.12.005
_journal_volume 199
_journal_year 2013
_chemical_formula_sum 'Co2 H44 K0.5 Mn Na2.5 O60 V13'
_chemical_formula_weight 1916.40
_space_group_IT_number 2
_space_group_name_Hall '-P 1'
_space_group_name_H-M_alt 'P -1'
_symmetry_cell_setting triclinic
_symmetry_space_group_name_H-M 'P -1'
_atom_sites_solution_hydrogens none
_atom_sites_solution_primary direct
_atom_sites_solution_secondary difmap
_audit_creation_method SHELXL-97
_cell_angle_alpha 89.23(3)
_cell_angle_beta 81.65(3)
_cell_angle_gamma 62.95(3)
_cell_formula_units_Z 2
_cell_length_a 11.832(2)
_cell_length_b 11.973(2)
_cell_length_c 20.593(4)
_cell_measurement_reflns_used 8975
_cell_measurement_temperature 293(2)
_cell_measurement_theta_max 25.00
_cell_measurement_theta_min 3.00
_cell_volume 2566.0(11)
_computing_structure_refinement 'SHELXL-97 (Sheldrick, 1997)'
_computing_structure_solution 'SHELXS-97 (Sheldrick, 1990)'
_diffrn_ambient_temperature 293(2)
_diffrn_detector_area_resol_mean 0.01
_diffrn_measured_fraction_theta_full 0.994
_diffrn_measured_fraction_theta_max 0.994
_diffrn_measurement_device_type 'Rigaku R-AXIS RAPID IP'
_diffrn_measurement_method Oscillation
_diffrn_radiation_monochromator graphite
_diffrn_radiation_source 'fine-focus sealed tube'
_diffrn_radiation_type MoK\a
_diffrn_radiation_wavelength 0.71073
_diffrn_reflns_av_R_equivalents 0.0437
_diffrn_reflns_av_sigmaI/netI 0.0575
_diffrn_reflns_limit_h_max 14
_diffrn_reflns_limit_h_min -14
_diffrn_reflns_limit_k_max 14
_diffrn_reflns_limit_k_min -14
_diffrn_reflns_limit_l_max 24
_diffrn_reflns_limit_l_min -24
_diffrn_reflns_number 20354
_diffrn_reflns_theta_full 25.00
_diffrn_reflns_theta_max 25.00
_diffrn_reflns_theta_min 3.00
_diffrn_standards_decay_% none
_diffrn_standards_interval_count 0
_diffrn_standards_interval_time 0
_diffrn_standards_number 0
_exptl_absorpt_coefficient_mu 3.307
_exptl_absorpt_correction_T_max 0.551
_exptl_absorpt_correction_T_min 0.442
_exptl_absorpt_correction_type multi-scan
_exptl_absorpt_process_details 'ABSCOR by T.Higashi    8 March, 1995'
_exptl_crystal_colour red
_exptl_crystal_density_diffrn 2.480
_exptl_crystal_density_method 'not measured'
_exptl_crystal_description block
_exptl_crystal_F_000 1878
_exptl_crystal_size_max 0.25
_exptl_crystal_size_mid 0.22
_exptl_crystal_size_min 0.18
_refine_diff_density_max 2.125
_refine_diff_density_min -0.974
_refine_diff_density_rms 0.259
_refine_ls_extinction_method SHELXL
_refine_ls_goodness_of_fit_ref 0.991
_refine_ls_hydrogen_treatment none
_refine_ls_matrix_type full
_refine_ls_number_parameters 722
_refine_ls_number_reflns 8975
_refine_ls_number_restraints 0
_refine_ls_restrained_S_all 0.991
_refine_ls_R_factor_all 0.0766
_refine_ls_R_factor_gt 0.0547
_refine_ls_shift/su_max 0.001
_refine_ls_shift/su_mean 0.000
_refine_ls_structure_factor_coef Fsqd
_refine_ls_weighting_details 'calc w=1/[\s^2^(Fo^2^)+(0.0700P)^2^+29.9053P] where P=(Fo^2^+2Fc^2^)/3'
_refine_ls_weighting_scheme calc
_refine_ls_wR_factor_gt 0.1441
_refine_ls_wR_factor_ref 0.1611
_reflns_number_gt 6754
_reflns_number_total 8975
_reflns_threshold_expression >2sigma(I)
_cod_data_source_file JSSC-2013-199-129.cif
_cod_data_source_block 1
_cod_original_cell_volume 2566.0(8)
_cod_original_sg_symbol_H-M P-1
_cod_original_formula_sum 'H44 Co2 K0.50 Mn Na2.50 O60 V13'
_cod_database_code 1562711

loop_
_symmetry_equiv_pos_as_xyz
'x, y, z'
'-x, -y, -z'

loop_
_atom_site_label
_atom_site_type_symbol
_atom_site_fract_x
_atom_site_fract_y
_atom_site_fract_z
_atom_site_U_iso_or_equiv
_atom_site_adp_type
_atom_site_occupancy
_atom_site_symmetry_multiplicity
_atom_site_calc_flag
_atom_site_refinement_flags
_atom_site_disorder_assembly
_atom_site_disorder_group
Co1 Co 1.17513(9) -1.22622(9) 0.72542(5) 0.0113(2) Uani 1 1 d . . .
Co2 Co 0.51187(9) -0.03023(9) 0.80932(5) 0.0123(2) Uani 1 1 d . . .
Mn1 Mn 0.84199(10) -0.63214(9) 0.76638(5) 0.0070(2) Uani 1 1 d . . .
V1 V 0.83918(11) -0.57195(11) 0.91153(6) 0.0095(3) Uani 1 1 d . . .
V2 V 1.12030(12) -0.61712(11) 0.86514(6) 0.0130(3) Uani 1 1 d . . .
V3 V 0.62267(11) -0.36231(10) 0.84278(6) 0.0081(3) Uani 1 1 d . . .
V4 V 0.90717(11) -0.42034(11) 0.79267(6) 0.0107(3) Uani 1 1 d . . .
V5 V 0.56185(11) -0.57958(10) 0.80670(6) 0.0082(3) Uani 1 1 d . . .
V6 V 1.04856(11) -0.83047(11) 0.83673(6) 0.0096(3) Uani 1 1 d . . .
V7 V 0.65450(11) -0.42910(11) 0.69238(6) 0.0097(3) Uani 1 1 d . . .
V8 V 0.77433(11) -0.83993(10) 0.73025(6) 0.0084(3) Uani 1 1 d . . .
V9 V 1.06250(11) -0.89545(10) 0.68737(6) 0.0093(3) Uani 1 1 d . . .
V10 V 1.11352(11) -0.67028(11) 0.71843(6) 0.0107(3) Uani 1 1 d . . .
V11 V 0.76692(12) -0.78859(11) 0.88006(6) 0.0116(3) Uani 1 1 d . . .
V12 V 0.57119(11) -0.63068(11) 0.65730(6) 0.0112(3) Uani 1 1 d . . .
V13 V 0.85666(11) -0.68240(11) 0.61974(6) 0.0106(3) Uani 1 1 d . . .
Na2 Na 0.1698(4) -0.3544(3) 0.89932(18) 0.0335(9) Uani 1 1 d . . .
O1 O 1.0306(5) -0.4524(4) 0.8424(2) 0.0139(11) Uani 1 1 d . . .
O2 O 0.7866(5) -0.5091(4) 0.6257(2) 0.0126(10) Uani 1 1 d . . .
O3 O 0.6597(4) -0.7600(4) 0.8124(2) 0.0091(10) Uani 1 1 d . . .
O4 O 1.0279(4) -0.5006(4) 0.7189(2) 0.0127(10) Uani 1 1 d . . .
O5 O 0.6571(5) -0.7339(4) 0.9456(2) 0.0148(11) Uani 1 1 d . . .
O6 O 0.5474(4) -0.4175(4) 0.7806(2) 0.0089(10) Uani 1 1 d . . .
O7 O 1.2078(4) -0.6670(4) 0.7811(3) 0.0140(11) Uani 1 1 d . . .
O8 O 0.4584(5) -0.5386(4) 0.8727(2) 0.0110(10) Uani 1 1 d . . .
O9 O 0.6505(4) -0.8025(4) 0.6850(2) 0.0106(10) Uani 1 1 d . . .
O10 O 0.8200(5) -0.9857(4) 0.7437(2) 0.0117(10) Uani 1 1 d . . .
O11 O 0.9008(4) -0.8491(4) 0.6568(2) 0.0098(10) Uani 1 1 d . . .
O12 O 0.7196(4) -0.5853(4) 0.8451(2) 0.0091(10) Uani 1 1 d . . .
O13 O 0.5434(4) -0.4668(4) 0.6551(2) 0.0091(10) Uani 1 1 d . . .
O14 O 1.1470(5) -0.7887(4) 0.8748(2) 0.0119(10) Uani 1 1 d . . .
O15 O 0.9762(5) -0.5811(4) 0.9354(2) 0.0129(10) Uani 1 1 d . . .
O16 O 0.9668(5) -0.6850(4) 0.6876(2) 0.0114(10) Uani 1 1 d . . .
O17 O 0.6083(5) -0.2842(5) 0.6794(2) 0.0159(11) Uani 1 1 d . . .
O18 O 0.8995(4) -0.7532(4) 0.9042(2) 0.0099(10) Uani 1 1 d . . .
O19 O 0.8989(4) -0.8039(4) 0.7818(2) 0.0097(10) Uani 1 1 d . . .
O20 O 1.2155(5) -0.7082(5) 0.6522(3) 0.0173(11) Uani 1 1 d . . .
O21 O 0.7400(5) -0.5363(4) 0.9788(2) 0.0129(10) Uani 1 1 d . . .
O22 O 0.8582(5) -0.2745(5) 0.7794(3) 0.0171(11) Uani 1 1 d . . .
O23 O 1.1391(4) -0.8407(4) 0.7486(2) 0.0090(10) Uani 1 1 d . . .
O24 O 0.8327(5) -0.9417(5) 0.8822(3) 0.0162(11) Uani 1 1 d . . .
O25 O 0.5277(5) -0.3448(5) 0.9113(2) 0.0132(10) Uani 1 1 d . . .
O26 O 0.7222(4) -0.6343(4) 0.7188(2) 0.0082(10) Uani 1 1 d . . .
O27 O 0.9622(4) -0.6263(4) 0.8119(2) 0.0096(10) Uani 1 1 d . . .
O28 O 0.7850(4) -0.4106(4) 0.8729(2) 0.0111(10) Uani 1 1 d . . .
O29 O 1.0995(5) -1.0376(4) 0.7119(2) 0.0136(11) Uani 1 1 d . . .
O30 O 0.7799(4) -0.4565(4) 0.7537(2) 0.0091(10) Uani 1 1 d . . .
O31 O 1.0975(5) -0.9754(4) 0.8494(2) 0.0144(11) Uani 1 1 d . . .
O32 O 0.5840(5) -0.2185(4) 0.8195(2) 0.0146(11) Uani 1 1 d . . .
O33 O 1.1578(5) -0.9131(5) 0.6185(2) 0.0161(11) Uani 1 1 d . . .
O34 O 0.9564(5) -0.7184(5) 0.5533(2) 0.0165(11) Uani 1 1 d . . .
O35 O 0.7166(5) -0.6808(4) 0.5933(2) 0.0116(10) Uani 1 1 d . . .
O36 O 1.2254(5) -0.6124(5) 0.9040(3) 0.0191(12) Uani 1 1 d . . .
O37 O 0.4656(5) -0.6328(5) 0.6189(2) 0.0165(11) Uani 1 1 d . . .
O38 O 0.4775(4) -0.5917(4) 0.7464(2) 0.0096(10) Uani 1 1 d . . .
O1W O 1.3123(5) -1.2707(5) 0.6429(3) 0.0245(13) Uani 1 1 d . . .
O2W O 1.0500(5) -1.2443(5) 0.6708(3) 0.0200(12) Uani 1 1 d . . .
O3W O 0.4548(5) 0.1587(5) 0.7914(3) 0.0292(14) Uani 1 1 d . . .
O4W O 1.2290(5) -1.4143(5) 0.7501(3) 0.0183(12) Uani 1 1 d . . .
O5W O 0.6453(5) -0.0751(5) 0.7202(3) 0.0168(11) Uani 1 1 d . . .
O6W O 0.3753(5) 0.0096(5) 0.8935(3) 0.0257(13) Uani 1 1 d . . .
O7W O 0.3786(5) -0.0335(5) 0.7510(3) 0.0162(11) Uani 1 1 d . . .
O8W O 0.6397(6) -0.0238(5) 0.8674(3) 0.0241(13) Uani 1 1 d . . .
O9W O 1.0310(5) -1.1777(5) 0.8101(3) 0.0171(11) Uani 1 1 d . . .
O10W O 1.3067(5) -1.2236(5) 0.7836(3) 0.0185(11) Uani 1 1 d . . .
O11W O 0.2410(8) -0.1829(8) 0.9310(4) 0.068(3) Uani 1 1 d . . .
O12W O 0.7461(12) -1.0077(10) 0.5350(6) 0.024(3) Uani 0.50 1 d P . .
O13W O 0.2273(10) 0.2300(9) 0.5115(5) 0.034(2) Uiso 0.65 1 d P A 1
O25W O 0.2202(18) 0.1434(17) 0.4847(9) 0.035(4) Uiso 0.35 1 d P . 2
O14W O -0.0634(12) -0.1925(15) 0.9739(5) 0.040(4) Uani 0.50 1 d P . .
O15W O 0.2812(7) 0.2325(8) 0.0235(5) 0.078(3) Uani 1 1 d . . .
O17W O 0.9380(9) -1.4114(10) 0.5544(5) 0.076(3) Uani 1 1 d . . .
O18W O 0.4475(7) 0.2296(7) 0.4927(4) 0.057(2) Uani 1 1 d . . .
O19W O 0.4519(7) 0.8956(6) 0.0095(3) 0.0402(17) Uani 1 1 d . . .
O20W O 1.3940(7) -1.5215(6) 0.4953(3) 0.0391(17) Uani 1 1 d . . .
O21W O 0.4195(6) -0.0573(6) 0.6127(3) 0.0349(15) Uani 1 1 d . . .
O28W O 1.1778(6) -1.4645(5) 0.5917(3) 0.0305(14) Uani 1 1 d . . .
O23W O 1.2266(6) -1.1806(6) 0.5289(3) 0.0308(15) Uani 1 1 d . . .
Na1 Na 0.0000 0.0000 1.0000 0.083(3) Uani 1 2 d S . .
Na3 Na 0.9650(6) -1.0662(5) 0.5813(3) 0.0754(16) Uani 1 1 d . . .
O24W O 0.5091(7) 0.1091(6) 0.6237(3) 0.0097(14) Uiso 0.70 1 d P B 1
O27W O 0.5716(15) 0.0792(14) 0.5887(8) 0.009(3) Uiso 0.30 1 d P C 2
K1 K 0.5000 -0.5000 1.0000 0.0135(5) Uani 1 2 d S . .

loop_
_atom_site_aniso_label
_atom_site_aniso_U_11
_atom_site_aniso_U_22
_atom_site_aniso_U_33
_atom_site_aniso_U_23
_atom_site_aniso_U_13
_atom_site_aniso_U_12
Co1 0.0084(5) 0.0075(4) 0.0180(5) 0.0035(4) -0.0023(4) -0.0037(4)
Co2 0.0097(5) 0.0092(5) 0.0182(5) 0.0023(4) -0.0027(4) -0.0043(4)
Mn1 0.0052(5) 0.0056(5) 0.0099(5) 0.0012(4) -0.0013(4) -0.0022(4)
V1 0.0080(6) 0.0083(6) 0.0113(6) 0.0002(5) -0.0021(5) -0.0029(5)
V2 0.0095(6) 0.0128(6) 0.0187(6) 0.0024(5) -0.0053(5) -0.0060(5)
V3 0.0066(6) 0.0055(5) 0.0116(6) 0.0003(5) -0.0012(5) -0.0023(5)
V4 0.0064(6) 0.0072(6) 0.0193(6) 0.0023(5) -0.0014(5) -0.0039(5)
V5 0.0070(6) 0.0080(6) 0.0100(6) 0.0000(5) -0.0008(5) -0.0040(5)
V6 0.0077(6) 0.0081(6) 0.0125(6) 0.0022(5) -0.0027(5) -0.0029(5)
V7 0.0108(6) 0.0067(6) 0.0098(6) 0.0020(5) -0.0021(5) -0.0024(5)
V8 0.0077(6) 0.0065(5) 0.0105(6) -0.0001(5) -0.0004(5) -0.0031(5)
V9 0.0067(6) 0.0060(5) 0.0128(6) 0.0008(5) -0.0001(5) -0.0012(5)
V10 0.0070(6) 0.0080(6) 0.0167(6) 0.0017(5) 0.0001(5) -0.0037(5)
V11 0.0113(6) 0.0105(6) 0.0129(6) 0.0029(5) -0.0016(5) -0.0050(5)
V12 0.0099(6) 0.0108(6) 0.0120(6) 0.0004(5) -0.0047(5) -0.0032(5)
V13 0.0101(6) 0.0098(6) 0.0085(6) 0.0012(5) 0.0003(5) -0.0021(5)
Na2 0.046(2) 0.0180(16) 0.042(2) 0.0061(15) -0.0345(18) -0.0118(16)
O1 0.012(3) 0.010(2) 0.023(3) 0.000(2) -0.006(2) -0.006(2)
O2 0.013(3) 0.012(2) 0.010(2) 0.002(2) 0.001(2) -0.004(2)
O3 0.010(2) 0.009(2) 0.010(2) 0.0032(19) -0.0028(19) -0.005(2)
O4 0.006(2) 0.013(2) 0.020(3) 0.002(2) 0.001(2) -0.005(2)
O5 0.013(3) 0.012(2) 0.014(2) 0.000(2) 0.002(2) -0.002(2)
O6 0.008(2) 0.007(2) 0.010(2) -0.0005(19) 0.0010(19) -0.0031(19)
O7 0.004(2) 0.013(2) 0.024(3) 0.001(2) -0.005(2) -0.002(2)
O8 0.010(2) 0.010(2) 0.015(2) -0.001(2) 0.001(2) -0.007(2)
O9 0.009(2) 0.008(2) 0.013(2) 0.0000(19) -0.002(2) -0.002(2)
O10 0.010(2) 0.004(2) 0.020(3) 0.000(2) -0.003(2) -0.0019(19)
O11 0.006(2) 0.008(2) 0.013(2) 0.0003(19) -0.0013(19) -0.0008(19)
O12 0.006(2) 0.009(2) 0.011(2) -0.0014(19) 0.0013(19) -0.0021(19)
O13 0.009(2) 0.010(2) 0.007(2) 0.0039(19) -0.0048(19) -0.002(2)
O14 0.010(2) 0.010(2) 0.014(2) 0.004(2) -0.005(2) -0.002(2)
O15 0.009(2) 0.013(2) 0.017(3) 0.001(2) -0.003(2) -0.005(2)
O16 0.011(2) 0.008(2) 0.015(2) -0.001(2) -0.001(2) -0.005(2)
O17 0.017(3) 0.011(2) 0.018(3) 0.003(2) -0.004(2) -0.005(2)
O18 0.009(2) 0.007(2) 0.012(2) 0.0021(19) -0.003(2) -0.0021(19)
O19 0.010(2) 0.006(2) 0.012(2) 0.0030(19) 0.000(2) -0.0041(19)
O20 0.012(3) 0.015(3) 0.022(3) 0.003(2) 0.003(2) -0.005(2)
O21 0.009(2) 0.015(2) 0.014(2) 0.001(2) 0.000(2) -0.005(2)
O22 0.012(3) 0.011(2) 0.027(3) 0.004(2) -0.001(2) -0.005(2)
O23 0.006(2) 0.008(2) 0.013(2) 0.0021(19) -0.0008(19) -0.0031(19)
O24 0.012(3) 0.013(3) 0.023(3) 0.003(2) -0.003(2) -0.004(2)
O25 0.011(2) 0.013(2) 0.013(2) 0.000(2) -0.001(2) -0.004(2)
O26 0.005(2) 0.009(2) 0.011(2) 0.0027(19) -0.0043(19) -0.0032(19)
O27 0.005(2) 0.008(2) 0.017(2) 0.002(2) -0.004(2) -0.0024(19)
O28 0.007(2) 0.011(2) 0.017(2) 0.003(2) -0.003(2) -0.005(2)
O29 0.014(3) 0.009(2) 0.019(3) 0.006(2) -0.007(2) -0.006(2)
O30 0.006(2) 0.002(2) 0.016(2) 0.0022(19) -0.002(2) 0.0007(18)
O31 0.011(3) 0.012(2) 0.018(3) 0.001(2) 0.000(2) -0.005(2)
O32 0.015(3) 0.011(2) 0.019(3) 0.003(2) -0.007(2) -0.007(2)
O33 0.012(3) 0.015(3) 0.018(3) 0.001(2) 0.002(2) -0.005(2)
O34 0.013(3) 0.014(3) 0.015(3) 0.004(2) 0.000(2) 0.000(2)
O35 0.013(2) 0.012(2) 0.009(2) 0.000(2) -0.003(2) -0.005(2)
O36 0.013(3) 0.018(3) 0.030(3) -0.001(2) -0.007(2) -0.008(2)
O37 0.016(3) 0.016(3) 0.018(3) -0.002(2) -0.007(2) -0.007(2)
O38 0.009(2) 0.012(2) 0.009(2) 0.0014(19) -0.0029(19) -0.006(2)
O1W 0.018(3) 0.024(3) 0.022(3) 0.006(2) 0.000(2) -0.003(2)
O2W 0.017(3) 0.016(3) 0.028(3) 0.003(2) -0.007(2) -0.008(2)
O3W 0.012(3) 0.013(3) 0.061(4) 0.006(3) -0.002(3) -0.005(2)
O4W 0.011(3) 0.012(3) 0.031(3) 0.004(2) -0.001(2) -0.004(2)
O5W 0.014(3) 0.016(3) 0.019(3) 0.002(2) 0.003(2) -0.008(2)
O6W 0.013(3) 0.031(3) 0.019(3) 0.001(3) 0.004(2) -0.001(2)
O7W 0.013(3) 0.016(3) 0.020(3) 0.005(2) -0.008(2) -0.005(2)
O8W 0.025(3) 0.029(3) 0.027(3) -0.004(3) -0.002(3) -0.021(3)
O9W 0.018(3) 0.014(3) 0.021(3) 0.000(2) 0.000(2) -0.009(2)
O10W 0.014(3) 0.016(3) 0.022(3) 0.001(2) -0.004(2) -0.004(2)
O11W 0.051(5) 0.068(6) 0.063(5) 0.030(5) -0.027(4) -0.004(4)
O12W 0.038(7) 0.022(6) 0.035(6) 0.024(5) -0.031(6) -0.025(5)
O14W 0.036(8) 0.100(12) 0.010(5) 0.004(6) -0.002(5) -0.055(8)
O15W 0.033(4) 0.059(5) 0.118(8) -0.066(6) -0.026(5) 0.006(4)
O17W 0.065(6) 0.118(8) 0.074(6) 0.044(6) -0.013(5) -0.067(6)
O18W 0.045(5) 0.039(4) 0.062(5) -0.012(4) -0.007(4) 0.003(4)
O19W 0.053(4) 0.043(4) 0.034(4) 0.003(3) -0.005(3) -0.031(4)
O20W 0.038(4) 0.044(4) 0.026(3) 0.018(3) -0.006(3) -0.010(3)
O21W 0.023(3) 0.042(4) 0.033(3) 0.008(3) -0.003(3) -0.010(3)
O28W 0.038(4) 0.021(3) 0.031(3) -0.003(3) 0.008(3) -0.016(3)
O23W 0.032(3) 0.034(3) 0.017(3) -0.006(3) -0.004(3) -0.006(3)
Na1 0.103(6) 0.046(4) 0.081(5) -0.012(4) 0.033(5) -0.030(4)
Na3 0.076(4) 0.066(3) 0.076(4) 0.005(3) -0.017(3) -0.024(3)
K1 0.0102(10) 0.0144(11) 0.0135(10) 0.0003(9) 0.0024(9) -0.0047(9)

loop_
_atom_type_symbol
_atom_type_description
_atom_type_scat_dispersion_real
_atom_type_scat_dispersion_imag
_atom_type_scat_source
Co Co 0.3494 0.9721 'International Tables Vol C Tables 4.2.6.8 and 6.1.1.4'
Mn Mn 0.3368 0.7283 'International Tables Vol C Tables 4.2.6.8 and 6.1.1.4'
V V 0.3005 0.5294 'International Tables Vol C Tables 4.2.6.8 and 6.1.1.4'
O O 0.0106 0.0060 'International Tables Vol C Tables 4.2.6.8 and 6.1.1.4'
K K 0.2009 0.2494 'International Tables Vol C Tables 4.2.6.8 and 6.1.1.4'
Na Na 0.0362 0.0249 'International Tables Vol C Tables 4.2.6.8 and 6.1.1.4'
H H 0.0000 0.0000 'International Tables Vol C Tables 4.2.6.8 and 6.1.1.4'

loop_
_geom_angle_atom_site_label_1
_geom_angle_atom_site_label_2
_geom_angle_atom_site_label_3
_geom_angle
_geom_angle_site_symmetry_1
_geom_angle_site_symmetry_3
O29 Co1 O1W 92.6(2) . .
O29 Co1 O2W 91.5(2) . .
O1W Co1 O2W 90.8(2) . .
O29 Co1 O10W 93.3(2) . .
O1W Co1 O10W 89.9(2) . .
O2W Co1 O10W 175.1(2) . .
O29 Co1 O4W 171.5(2) . .
O1W Co1 O4W 95.7(2) . .
O2W Co1 O4W 86.8(2) . .
O10W Co1 O4W 88.3(2) . .
O29 Co1 O9W 86.6(2) . .
O1W Co1 O9W 179.1(2) . .
O2W Co1 O9W 88.7(2) . .
O10W Co1 O9W 90.6(2) . .
O4W Co1 O9W 85.0(2) . .
O32 Co2 O6W 91.8(2) . .
O32 Co2 O8W 89.9(2) . .
O6W Co2 O8W 89.4(2) . .
O32 Co2 O3W 174.0(2) . .
O6W Co2 O3W 94.1(2) . .
O8W Co2 O3W 88.9(2) . .
O32 Co2 O7W 90.9(2) . .
O6W Co2 O7W 89.9(2) . .
O8W Co2 O7W 178.9(2) . .
O3W Co2 O7W 90.3(2) . .
O32 Co2 O5W 87.0(2) . .
O6W Co2 O5W 176.5(2) . .
O8W Co2 O5W 93.9(2) . .
O3W Co2 O5W 87.1(2) . .
O7W Co2 O5W 86.9(2) . .
O27 Mn1 O26 178.1(2) . .
O27 Mn1 O19 91.1(2) . .
O26 Mn1 O19 90.5(2) . .
O27 Mn1 O12 90.6(2) . .
O26 Mn1 O12 90.5(2) . .
O19 Mn1 O12 90.6(2) . .
O27 Mn1 O30 88.9(2) . .
O26 Mn1 O30 89.6(2) . .
O19 Mn1 O30 177.9(2) . .
O12 Mn1 O30 87.3(2) . .
O27 Mn1 O16 89.5(2) . .
O26 Mn1 O16 89.5(2) . .
O19 Mn1 O16 87.5(2) . .
O12 Mn1 O16 178.1(2) . .
O30 Mn1 O16 94.6(2) . .
O27 Mn1 V7 129.00(15) . .
O26 Mn1 V7 49.38(15) . .
O19 Mn1 V7 139.75(16) . .
O12 Mn1 V7 92.20(15) . .
O30 Mn1 V7 40.46(15) . .
O16 Mn1 V7 89.19(15) . .
O27 Mn1 V4 48.69(15) . .
O26 Mn1 V4 129.71(15) . .
O19 Mn1 V4 139.72(16) . .
O12 Mn1 V4 91.62(15) . .
O30 Mn1 V4 40.42(14) . .
O16 Mn1 V4 89.87(15) . .
V7 Mn1 V4 80.33(4) . .
O27 Mn1 V10 49.36(15) . .
O26 Mn1 V10 129.41(15) . .
O19 Mn1 V10 92.78(15) . .
O12 Mn1 V10 139.89(15) . .
O30 Mn1 V10 88.81(15) . .
O16 Mn1 V10 40.39(15) . .
V7 Mn1 V10 109.94(5) . .
V4 Mn1 V10 61.38(5) . .
O27 Mn1 V13 130.11(16) . .
O26 Mn1 V13 48.68(15) . .
O19 Mn1 V13 91.56(15) . .
O12 Mn1 V13 139.11(15) . .
O30 Mn1 V13 90.02(15) . .
O16 Mn1 V13 40.95(15) . .
V7 Mn1 V13 61.49(5) . .
V4 Mn1 V13 111.94(5) . .
V10 Mn1 V13 80.76(5) . .
O27 Mn1 V6 47.38(15) . .
O26 Mn1 V6 134.15(15) . .
O19 Mn1 V6 43.70(15) . .
O12 Mn1 V6 91.04(15) . .
O30 Mn1 V6 136.28(15) . .
O16 Mn1 V6 87.66(15) . .
V7 Mn1 V6 175.20(5) . .
V4 Mn1 V6 96.04(5) . .
V10 Mn1 V6 65.40(4) . .
V13 Mn1 V6 117.61(5) . .
O27 Mn1 V5 133.25(15) . .
O26 Mn1 V5 47.86(14) . .
O19 Mn1 V5 90.61(15) . .
O12 Mn1 V5 42.61(14) . .
O30 Mn1 V5 87.87(15) . .
O16 Mn1 V5 137.28(15) . .
V7 Mn1 V5 65.78(5) . .
V4 Mn1 V5 117.11(5) . .
V10 Mn1 V5 175.71(5) . .
V13 Mn1 V5 96.52(5) . .
V6 Mn1 V5 118.89(5) . .
O21 V1 O15 103.7(2) . .
O21 V1 O28 101.9(2) . .
O15 V1 O28 97.0(2) . .
O21 V1 O18 100.1(2) . .
O15 V1 O18 95.4(2) . .
O28 V1 O18 151.3(2) . .
O21 V1 O12 99.2(2) . .
O15 V1 O12 157.0(2) . .
O28 V1 O12 79.73(19) . .
O18 V1 O12 78.84(19) . .
O21 V1 O27 173.4(2) . .
O15 V1 O27 82.7(2) . .
O28 V1 O27 78.26(19) . .
O18 V1 O27 77.80(19) . .
O12 V1 O27 74.34(17) . .
O21 V1 Mn1 137.11(19) . .
O15 V1 Mn1 119.14(17) . .
O28 V1 Mn1 76.34(15) . .
O18 V1 Mn1 75.06(14) . .
O12 V1 Mn1 37.93(12) . .
O27 V1 Mn1 36.41(12) . .
O21 V1 V2 137.91(19) . .
O15 V1 V2 34.26(17) . .
O28 V1 V2 86.69(15) . .
O18 V1 V2 89.16(15) . .
O12 V1 V2 122.89(13) . .
O27 V1 V2 48.57(12) . .
Mn1 V1 V2 84.97(5) . .
O21 V1 K1 31.65(18) . .
O15 V1 K1 135.35(17) . .
O28 V1 K1 95.04(15) . .
O18 V1 K1 94.14(15) . .
O12 V1 K1 67.56(13) . .
O27 V1 K1 141.89(13) . .
Mn1 V1 K1 105.48(5) . .
V2 V1 K1 169.53(4) . .
O36 V2 O7 102.7(3) . .
O36 V2 O1 103.3(2) . .
O7 V2 O1 91.6(2) . .
O36 V2 O14 102.4(2) . .
O7 V2 O14 87.5(2) . .
O1 V2 O14 153.8(2) . .
O36 V2 O15 102.4(3) . .
O7 V2 O15 154.5(2) . .
O1 V2 O15 87.3(2) . .
O14 V2 O15 82.5(2) . .
O36 V2 O27 177.7(2) . .
O7 V2 O27 79.29(19) . .
O1 V2 O27 77.72(19) . .
O14 V2 O27 76.36(18) . .
O15 V2 O27 75.58(19) . .
O36 V2 V10 134.5(2) . .
O7 V2 V10 31.95(15) . .
O1 V2 V10 81.28(16) . .
O14 V2 V10 84.25(15) . .
O15 V2 V10 123.18(15) . .
O27 V2 V10 47.60(12) . .
O36 V2 V1 132.0(2) . .
O7 V2 V1 125.26(16) . .
O1 V2 V1 80.00(16) . .
O14 V2 V1 79.19(15) . .
O15 V2 V1 29.66(14) . .
O27 V2 V1 45.99(12) . .
V10 V2 V1 93.56(5) . .
O36 V2 Na2 51.9(2) . 1_655
O7 V2 Na2 101.40(18) . 1_655
O1 V2 Na2 51.44(16) . 1_655
O14 V2 Na2 153.95(16) . 1_655
O15 V2 Na2 97.72(16) . 1_655
O27 V2 Na2 129.13(13) . 1_655
V10 V2 Na2 116.08(8) . 1_655
V1 V2 Na2 113.44(8) . 1_655
O25 V3 O32 105.4(3) . .
O25 V3 O28 101.8(2) . .
O32 V3 O28 102.7(2) . .
O25 V3 O6 102.5(2) . .
O32 V3 O6 100.0(2) . .
O28 V3 O6 140.7(2) . .
O25 V3 O30 160.6(2) . .
O32 V3 O30 94.0(2) . .
O28 V3 O30 73.29(19) . .
O6 V3 O30 73.49(18) . .
O25 V3 O12 91.9(2) . .
O32 V3 O12 162.6(2) . .
O28 V3 O12 74.43(18) . .
O6 V3 O12 74.35(18) . .
O30 V3 O12 68.72(16) . .
O25 V3 K1 28.26(17) . .
O32 V3 K1 133.57(18) . .
O28 V3 K1 91.13(15) . .
O6 V3 K1 95.99(14) . .
O30 V3 K1 132.40(12) . .
O12 V3 K1 63.77(12) . .
O22 V4 O1 103.1(3) . .
O22 V4 O4 102.9(2) . .
O1 V4 O4 91.8(2) . .
O22 V4 O28 101.4(2) . .
O1 V4 O28 90.1(2) . .
O4 V4 O28 154.5(2) . .
O22 V4 O30 101.4(2) . .
O1 V4 O30 154.6(2) . .
O4 V4 O30 89.3(2) . .
O28 V4 O30 78.5(2) . .
O22 V4 O27 175.9(2) . .
O1 V4 O27 80.3(2) . .
O4 V4 O27 79.2(2) . .
O28 V4 O27 76.12(18) . .
O30 V4 O27 75.02(18) . .
O22 V4 Mn1 139.4(2) . .
O1 V4 Mn1 117.36(16) . .
O4 V4 Mn1 80.15(16) . .
O28 V4 Mn1 76.47(14) . .
O30 V4 Mn1 38.07(13) . .
O27 V4 Mn1 37.09(12) . .
O22 V4 V10 134.4(2) . .
O1 V4 V10 82.38(16) . .
O4 V4 V10 31.63(16) . .
O28 V4 V10 124.00(15) . .
O30 V4 V10 85.34(13) . .
O27 V4 V10 47.89(12) . .
Mn1 V4 V10 59.33(4) . .
O8 V5 O38 103.7(2) . .
O8 V5 O3 102.7(2) . .
O38 V5 O3 94.6(2) . .
O8 V5 O6 101.0(2) . .
O38 V5 O6 94.0(2) . .
O3 V5 O6 152.0(2) . .
O8 V5 O12 99.5(2) . .
O38 V5 O12 156.8(2) . .
O3 V5 O12 80.52(19) . .
O6 V5 O12 81.13(19) . .
O8 V5 O26 174.2(2) . .
O38 V5 O26 82.01(19) . .
O3 V5 O26 77.36(18) . .
O6 V5 O26 77.54(18) . .
O12 V5 O26 74.75(17) . .
O8 V5 Mn1 137.42(18) . .
O38 V5 Mn1 118.85(16) . .
O3 V5 Mn1 75.90(15) . .
O6 V5 Mn1 76.63(14) . .
O12 V5 Mn1 37.92(13) . .
O26 V5 Mn1 36.84(12) . .
O8 V5 K1 34.56(17) . .
O38 V5 K1 138.27(16) . .
O3 V5 K1 95.00(14) . .
O6 V5 K1 96.15(14) . .
O12 V5 K1 64.96(13) . .
O26 V5 K1 139.71(12) . .
Mn1 V5 K1 102.88(5) . .
O31 V6 O14 104.3(2) . .
O31 V6 O18 101.4(2) . .
O14 V6 O18 96.1(2) . .
O31 V6 O23 101.0(2) . .
O14 V6 O23 94.3(2) . .
O18 V6 O23 152.1(2) . .
O31 V6 O19 98.9(2) . .
O14 V6 O19 156.8(2) . .
O18 V6 O19 79.28(19) . .
O23 V6 O19 80.95(19) . .
O31 V6 O27 173.2(2) . .
O14 V6 O27 82.5(2) . .
O18 V6 O27 77.81(19) . .
O23 V6 O27 78.01(19) . .
O19 V6 O27 74.31(18) . .
O31 V6 Mn1 136.48(19) . .
O14 V6 Mn1 119.24(16) . .
O18 V6 Mn1 75.67(14) . .
O23 V6 Mn1 76.64(14) . .
O19 V6 Mn1 37.59(13) . .
O27 V6 Mn1 36.72(12) . .
O17 V7 O2 103.1(2) . .
O17 V7 O13 103.6(2) . .
O2 V7 O13 93.7(2) . .
O17 V7 O30 100.7(2) . .
O2 V7 O30 90.0(2) . .
O13 V7 O30 153.9(2) . .
O17 V7 O6 101.4(2) . .
O2 V7 O6 154.5(2) . .
O13 V7 O6 87.4(2) . .
O30 V7 O6 78.56(19) . .
O17 V7 O26 175.7(2) . .
O2 V7 O26 79.4(2) . .
O13 V7 O26 79.46(19) . .
O30 V7 O26 75.80(18) . .
O6 V7 O26 75.65(18) . .
O17 V7 Mn1 139.1(2) . .
O2 V7 Mn1 80.15(16) . .
O13 V7 Mn1 116.96(15) . .
O30 V7 Mn1 38.45(13) . .
O6 V7 Mn1 76.68(14) . .
O26 V7 Mn1 37.57(12) . .
O17 V7 V13 135.4(2) . .
O2 V7 V13 32.43(16) . .
O13 V7 V13 82.41(15) . .
O30 V7 V13 86.99(13) . .
O6 V7 V13 123.16(14) . .
O26 V7 V13 47.51(12) . .
Mn1 V7 V13 59.73(4) . .
O10 V8 O9 103.8(2) . .
O10 V8 O11 102.2(2) . .
O9 V8 O11 95.9(2) . .
O10 V8 O3 100.6(2) . .
O9 V8 O3 94.2(2) . .
O11 V8 O3 151.9(2) . .
O10 V8 O19 100.2(2) . .
O9 V8 O19 155.9(2) . .
O11 V8 O19 80.61(19) . .
O3 V8 O19 79.46(19) . .
O10 V8 O26 174.2(2) . .
O9 V8 O26 81.8(2) . .
O11 V8 O26 78.09(19) . .
O3 V8 O26 77.54(18) . .
O19 V8 O26 74.10(17) . .
O10 V8 Mn1 137.60(18) . .
O9 V8 Mn1 118.53(16) . .
O11 V8 Mn1 76.45(15) . .
O3 V8 Mn1 75.67(14) . .
O19 V8 Mn1 37.38(13) . .
O26 V8 Mn1 36.72(12) . .
O33 V9 O29 106.3(3) . .
O33 V9 O23 101.9(2) . .
O29 V9 O23 99.6(2) . .
O33 V9 O11 101.6(2) . .
O29 V9 O11 102.2(2) . .
O23 V9 O11 141.7(2) . .
O33 V9 O16 93.6(2) . .
O29 V9 O16 160.0(2) . .
O23 V9 O16 74.35(19) . .
O11 V9 O16 74.43(19) . .
O33 V9 O19 162.7(2) . .
O29 V9 O19 91.0(2) . .
O23 V9 O19 74.66(18) . .
O11 V9 O19 73.88(18) . .
O16 V9 O19 69.05(17) . .
O33 V9 V13 84.79(19) . .
O29 V9 V13 140.50(18) . .
O23 V9 V13 115.33(15) . .
O11 V9 V13 38.45(15) . .
O16 V9 V13 40.99(13) . .
O19 V9 V13 81.56(12) . .
O33 V9 V10 84.84(19) . .
O29 V9 V10 138.63(18) . .
O23 V9 V10 39.23(14) . .
O11 V9 V10 114.59(15) . .
O16 V9 V10 40.17(13) . .
O19 V9 V10 82.08(12) . .
V13 V9 V10 78.92(5) . .
O33 V9 Na3 78.2(2) . .
O29 V9 Na3 68.8(2) . .
O23 V9 Na3 167.62(17) . .
O11 V9 Na3 48.75(16) . .
O16 V9 Na3 118.04(16) . .
O19 V9 Na3 108.86(16) . .
V13 V9 Na3 77.05(10) . .
V10 V9 Na3 151.63(10) . .
O20 V10 O4 103.3(2) . .
O20 V10 O7 102.6(3) . .
O4 V10 O7 93.1(2) . .
O20 V10 O16 101.6(2) . .
O4 V10 O16 90.8(2) . .
O7 V10 O16 153.8(2) . .
O20 V10 O23 101.7(2) . .
O4 V10 O23 154.2(2) . .
O7 V10 O23 87.6(2) . .
O16 V10 O23 77.9(2) . .
O20 V10 O27 175.9(2) . .
O4 V10 O27 79.4(2) . .
O7 V10 O27 80.1(2) . .
O16 V10 O27 75.15(18) . .
O23 V10 O27 75.31(18) . .
O20 V10 Mn1 139.8(2) . .
O4 V10 Mn1 80.70(16) . .
O7 V10 Mn1 117.17(17) . .
O16 V10 Mn1 38.26(14) . .
O23 V10 Mn1 76.08(14) . .
O27 V10 Mn1 37.11(12) . .
O20 V10 V4 135.67(19) . .
O4 V10 V4 32.44(16) . .
O7 V10 V4 83.10(15) . .
O16 V10 V4 86.47(14) . .
O23 V10 V4 122.59(14) . .
O27 V10 V4 47.28(12) . .
Mn1 V10 V4 59.30(4) . .
O20 V10 V9 89.2(2) . .
O4 V10 V9 136.86(17) . .
O7 V10 V9 124.65(17) . .
O16 V10 V9 46.02(14) . .
O23 V10 V9 37.16(14) . .
O27 V10 V9 86.78(13) . .
Mn1 V10 V9 64.59(5) . .
V4 V10 V9 123.89(5) . .
O20 V10 V2 134.5(2) . .
O4 V10 V2 83.29(17) . .
O7 V10 V2 31.93(16) . .
O16 V10 V2 123.48(15) . .
O23 V10 V2 83.81(14) . .
O27 V10 V2 48.46(12) . .
Mn1 V10 V2 85.57(5) . .
V4 V10 V2 60.19(5) . .
V9 V10 V2 116.71(6) . .
O24 V11 O5 105.7(3) . .
O24 V11 O18 101.6(2) . .
O5 V11 O18 101.8(2) . .
O24 V11 O3 101.4(2) . .
O5 V11 O3 100.5(2) . .
O18 V11 O3 142.0(2) . .
O24 V11 O19 91.1(2) . .
O5 V11 O19 163.2(2) . .
O18 V11 O19 74.83(19) . .
O3 V11 O19 74.90(18) . .
O24 V11 O12 161.4(2) . .
O5 V11 O12 92.9(2) . .
O18 V11 O12 74.36(18) . .
O3 V11 O12 74.17(18) . .
O19 V11 O12 70.33(16) . .
O24 V11 K1 134.89(19) . .
O5 V11 K1 29.36(18) . .
O18 V11 K1 90.24(14) . .
O3 V11 K1 94.47(14) . .
O19 V11 K1 133.92(12) . .
O12 V11 K1 63.66(11) . .
O37 V12 O13 103.7(2) . .
O37 V12 O35 104.2(2) . .
O13 V12 O35 90.7(2) . .
O37 V12 O38 100.2(2) . .
O13 V12 O38 88.3(2) . .
O35 V12 O38 155.2(2) . .
O37 V12 O9 101.3(2) . .
O13 V12 O9 154.8(2) . .
O35 V12 O9 86.4(2) . .
O38 V12 O9 84.0(2) . .
O37 V12 O26 176.4(2) . .
O13 V12 O26 78.74(19) . .
O35 V12 O26 78.35(19) . .
O38 V12 O26 77.14(18) . .
O9 V12 O26 76.14(18) . .
O34 V13 O35 102.9(3) . .
O34 V13 O2 102.1(2) . .
O35 V13 O2 93.5(2) . .
O34 V13 O11 102.4(2) . .
O35 V13 O11 90.3(2) . .
O2 V13 O11 153.6(2) . .
O34 V13 O16 101.8(2) . .
O35 V13 O16 154.5(2) . .
O2 V13 O16 87.5(2) . .
O11 V13 O16 78.1(2) . .
O34 V13 O26 176.8(2) . .
O35 V13 O26 80.04(19) . .
O2 V13 O26 78.75(19) . .
O11 V13 O26 76.23(18) . .
O16 V13 O26 75.15(18) . .
O34 V13 Mn1 139.9(2) . .
O35 V13 Mn1 117.09(16) . .
O2 V13 Mn1 78.85(16) . .
O11 V13 Mn1 76.18(14) . .
O16 V13 Mn1 38.21(14) . .
O26 V13 Mn1 37.08(12) . .
O34 V13 V9 89.83(19) . .
O35 V13 V9 127.38(16) . .
O2 V13 V9 133.80(16) . .
O11 V13 V9 37.13(14) . .
O16 V13 V9 46.28(14) . .
O26 V13 V9 87.40(12) . .
Mn1 V13 V9 64.62(5) . .
O34 V13 V7 133.68(19) . .
O35 V13 V7 82.76(15) . .
O2 V13 V7 31.76(15) . .
O11 V13 V7 123.67(14) . .
O16 V13 V7 84.88(14) . .
O26 V13 V7 47.47(12) . .
Mn1 V13 V7 58.78(5) . .
V9 V13 V7 123.35(5) . .
O11W Na2 O14W 83.7(3) . .
O11W Na2 O1 157.4(2) . 1_455
O14W Na2 O1 86.1(3) . 1_455
O11W Na2 O36 145.1(2) . 1_455
O14W Na2 O36 113.4(4) . 1_455
O1 Na2 O36 57.39(16) 1_455 1_455
O11W Na2 O9W 85.3(2) . 1_465
O14W Na2 O9W 74.8(3) . 1_465
O1 Na2 O9W 72.66(16) 1_455 1_465
O36 Na2 O9W 127.61(18) 1_455 1_465
O11W Na2 O21 84.1(2) . 2_647
O14W Na2 O21 88.4(3) . 2_647
O1 Na2 O21 115.76(19) 1_455 2_647
O36 Na2 O21 67.15(16) 1_455 2_647
O9W Na2 O21 160.99(19) 1_465 2_647
O11W Na2 V2 171.1(2) . 1_455
O14W Na2 V2 102.1(3) . 1_455
O1 Na2 V2 31.30(11) 1_455 1_455
O36 Na2 V2 26.09(11) 1_455 1_455
O9W Na2 V2 102.75(14) 1_465 1_455
O21 Na2 V2 89.29(14) 2_647 1_455
O11W Na2 Na1 42.33(19) . .
O14W Na2 Na1 41.6(3) . .
O1 Na2 Na1 123.40(15) 1_455 .
O36 Na2 Na1 147.01(17) 1_455 .
O9W Na2 Na1 73.70(12) 1_465 .
O21 Na2 Na1 87.85(12) 2_647 .
V2 Na2 Na1 143.61(12) 1_455 .
O11W Na2 K1 65.88(17) . .
O14W Na2 K1 116.1(3) . .
O1 Na2 K1 136.53(14) 1_455 .
O36 Na2 K1 79.20(13) 1_455 .
O9W Na2 K1 146.45(16) 1_465 .
O21 Na2 K1 36.75(11) 2_647 .
V2 Na2 K1 105.27(8) 1_455 .
Na1 Na2 K1 93.71(7) . .
V4 O1 V2 117.0(3) . .
V4 O1 Na2 145.5(3) . 1_655
V2 O1 Na2 97.3(2) . 1_655
V7 O2 V13 115.8(3) . .
V5 O3 V11 107.9(2) . .
V5 O3 V8 111.5(2) . .
V11 O3 V8 107.2(2) . .
V10 O4 V4 115.9(3) . .
V11 O5 K1 133.4(3) . .
V3 O6 V5 107.0(2) . .
V3 O6 V7 104.5(2) . .
V5 O6 V7 112.7(2) . .
V2 O7 V10 116.1(3) . .
V5 O8 K1 126.6(2) . .
V8 O9 V12 116.1(3) . .
V9 O11 V8 109.2(2) . .
V9 O11 V13 104.4(2) . .
V8 O11 V13 112.1(2) . .
V9 O11 Na3 99.7(2) . .
V8 O11 Na3 106.4(2) . .
V13 O11 Na3 123.7(2) . .
Mn1 O12 V5 99.5(2) . .
Mn1 O12 V1 98.0(2) . .
V5 O12 V1 162.5(2) . .
Mn1 O12 V11 98.54(19) . .
V5 O12 V11 89.21(18) . .
V1 O12 V11 89.12(17) . .
Mn1 O12 V3 100.5(2) . .
V5 O12 V3 88.00(17) . .
V1 O12 V3 87.94(17) . .
V11 O12 V3 161.0(2) . .
V7 O13 V12 116.4(2) . .
V6 O14 V2 115.8(2) . .
V1 O15 V2 116.1(3) . .
Mn1 O16 V10 101.4(2) . .
Mn1 O16 V13 100.8(2) . .
V10 O16 V13 154.6(3) . .
Mn1 O16 V9 104.0(2) . .
V10 O16 V9 93.81(19) . .
V13 O16 V9 92.73(19) . .
V11 O18 V6 108.1(2) . .
V11 O18 V1 109.9(2) . .
V6 O18 V1 110.0(2) . .
Mn1 O19 V8 99.4(2) . .
Mn1 O19 V6 98.7(2) . .
V8 O19 V6 161.8(2) . .
Mn1 O19 V11 100.5(2) . .
V8 O19 V11 89.41(18) . .
V6 O19 V11 88.88(17) . .
Mn1 O19 V9 99.4(2) . .
V8 O19 V9 87.94(17) . .
V6 O19 V9 87.50(17) . .
V11 O19 V9 160.0(2) . .
V1 O21 K1 129.8(3) . .
V1 O21 Na2 120.1(3) . 2_647
K1 O21 Na2 101.66(18) . 2_647
V9 O23 V6 108.4(2) . .
V9 O23 V10 103.6(2) . .
V6 O23 V10 112.4(2) . .
V3 O25 K1 135.1(3) . .
Mn1 O26 V8 96.0(2) . .
Mn1 O26 V5 95.30(19) . .
V8 O26 V5 90.12(18) . .
Mn1 O26 V7 93.0(2) . .
V8 O26 V7 170.4(2) . .
V5 O26 V7 92.40(17) . .
Mn1 O26 V13 94.24(19) . .
V8 O26 V13 90.95(17) . .
V5 O26 V13 170.2(2) . .
V7 O26 V13 85.02(17) . .
Mn1 O26 V12 178.0(3) . .
V8 O26 V12 85.92(16) . .
V5 O26 V12 85.38(16) . .
V7 O26 V12 85.01(16) . .
V13 O26 V12 85.01(16) . .
Mn1 O27 V1 97.0(2) . .
Mn1 O27 V6 95.9(2) . .
V1 O27 V6 89.70(18) . .
Mn1 O27 V4 94.2(2) . .
V1 O27 V4 91.43(17) . .
V6 O27 V4 169.6(2) . .
Mn1 O27 V10 93.5(2) . .
V1 O27 V10 169.0(2) . .
V6 O27 V10 92.16(17) . .
V4 O27 V10 84.82(17) . .
Mn1 O27 V2 177.3(3) . .
V1 O27 V2 85.44(16) . .
V6 O27 V2 85.23(16) . .
V4 O27 V2 84.56(16) . .
V10 O27 V2 83.94(16) . .
V3 O28 V1 109.4(2) . .
V3 O28 V4 105.3(2) . .
V1 O28 V4 111.4(2) . .
V9 O29 Co1 167.9(3) . .
Mn1 O30 V7 101.1(2) . .
Mn1 O30 V4 101.5(2) . .
V7 O30 V4 154.3(3) . .
Mn1 O30 V3 103.5(2) . .
V7 O30 V3 93.61(18) . .
V4 O30 V3 92.80(18) . .
V3 O32 Co2 168.0(3) . .
V13 O35 V12 116.2(2) . .
V2 O36 Na2 102.0(2) . 1_655
V5 O38 V12 115.4(3) . .
Co1 O2W Na3 114.0(3) . .
Co1 O9W Na2 101.1(2) . 1_645
Na2 O11W Na1 98.7(3) . .
O25W O12W Na3 95.2(9) 2_646 .
Na2 O14W Na1 97.4(4) . .
O14W Na1 O14W 180.000(1) . 2_557
O14W Na1 O11W 79.8(3) . .
O14W Na1 O11W 100.2(3) 2_557 .
O14W Na1 O11W 100.2(3) . 2_557
O14W Na1 O11W 79.8(3) 2_557 2_557
O11W Na1 O11W 180.0(3) . 2_557
O14W Na1 Na2 41.0(3) . .
O14W Na1 Na2 139.0(3) 2_557 .
O11W Na1 Na2 38.9(2) . .
O11W Na1 Na2 141.1(2) 2_557 .
O14W Na1 Na2 139.0(3) . 2_557
O14W Na1 Na2 41.0(3) 2_557 2_557
O11W Na1 Na2 141.1(2) . 2_557
O11W Na1 Na2 38.9(2) 2_557 2_557
Na2 Na1 Na2 180.0 . 2_557
O12W Na3 O2W 121.5(3) . .
O12W Na3 O11 101.6(3) . .
O2W Na3 O11 101.2(2) . .
O12W Na3 O23W 135.8(4) . .
O2W Na3 O23W 81.8(2) . .
O11 Na3 O23W 110.3(3) . .
O12W Na3 V9 133.1(3) . .
O2W Na3 V9 82.71(18) . .
O11 Na3 V9 31.52(12) . .
O23W Na3 V9 82.6(2) . .
O12W Na3 Na3 80.7(3) . 2_736
O2W Na3 Na3 148.8(3) . 2_736
O11 Na3 Na3 94.4(2) . 2_736
O23W Na3 Na3 67.4(2) . 2_736
V9 Na3 Na3 97.6(2) . 2_736
O21 K1 O21 180.000(1) . 2_647
O21 K1 O25 110.54(15) . 2_647
O21 K1 O25 69.46(15) 2_647 2_647
O21 K1 O25 69.46(15) . .
O21 K1 O25 110.54(15) 2_647 .
O25 K1 O25 180.000(1) 2_647 .
O21 K1 O5 69.96(15) . .
O21 K1 O5 110.04(15) 2_647 .
O25 K1 O5 74.76(15) 2_647 .
O25 K1 O5 105.24(15) . .
O21 K1 O5 110.04(15) . 2_647
O21 K1 O5 69.96(15) 2_647 2_647
O25 K1 O5 105.24(15) 2_647 2_647
O25 K1 O5 74.76(15) . 2_647
O5 K1 O5 180.000(1) . 2_647
O21 K1 O8 102.29(14) . .
O21 K1 O8 77.71(14) 2_647 .
O25 K1 O8 115.33(14) 2_647 .
O25 K1 O8 64.67(14) . .
O5 K1 O8 66.54(15) . .
O5 K1 O8 113.46(15) 2_647 .
O21 K1 O8 77.71(14) . 2_647
O21 K1 O8 102.29(14) 2_647 2_647
O25 K1 O8 64.67(14) 2_647 2_647
O25 K1 O8 115.33(14) . 2_647
O5 K1 O8 113.46(15) . 2_647
O5 K1 O8 66.54(15) 2_647 2_647
O8 K1 O8 180.000(1) . 2_647
O21 K1 V1 18.56(10) . .
O21 K1 V1 161.44(10) 2_647 .
O25 K1 V1 119.67(11) 2_647 .
O25 K1 V1 60.33(11) . .
O5 K1 V1 61.34(12) . .
O5 K1 V1 118.66(12) 2_647 .
O8 K1 V1 83.72(10) . .
O8 K1 V1 96.28(10) 2_647 .
O21 K1 V1 161.44(10) . 2_647
O21 K1 V1 18.56(10) 2_647 2_647
O25 K1 V1 60.33(11) 2_647 2_647
O25 K1 V1 119.67(11) . 2_647
O5 K1 V1 118.66(12) . 2_647
O5 K1 V1 61.34(12) 2_647 2_647
O8 K1 V1 96.28(10) . 2_647
O8 K1 V1 83.72(10) 2_647 2_647
V1 K1 V1 180.0 . 2_647
O21 K1 V5 83.46(11) . .
O21 K1 V5 96.54(11) 2_647 .
O25 K1 V5 122.57(10) 2_647 .
O25 K1 V5 57.43(10) . .
O5 K1 V5 57.94(11) . .
O5 K1 V5 122.06(11) 2_647 .
O8 K1 V5 18.85(10) . .
O8 K1 V5 161.15(10) 2_647 .
V1 K1 V5 64.90(4) . .
V1 K1 V5 115.10(4) 2_647 .
O21 K1 V5 96.54(11) . 2_647
O21 K1 V5 83.46(11) 2_647 2_647
O25 K1 V5 57.43(10) 2_647 2_647
O25 K1 V5 122.57(10) . 2_647
O5 K1 V5 122.06(11) . 2_647
O5 K1 V5 57.94(11) 2_647 2_647
O8 K1 V5 161.15(10) . 2_647
O8 K1 V5 18.85(10) 2_647 2_647
V1 K1 V5 115.10(4) . 2_647
V1 K1 V5 64.90(4) 2_647 2_647
V5 K1 V5 180.0 . 2_647

loop_
_geom_bond_atom_site_label_1
_geom_bond_atom_site_label_2
_geom_bond_distance
_geom_bond_site_symmetry_2
Co1 O29 2.048(5) .
Co1 O1W 2.060(6) .
Co1 O2W 2.070(5) .
Co1 O10W 2.108(5) .
Co1 O4W 2.119(5) .
Co1 O9W 2.133(5) .
Co2 O32 2.035(5) .
Co2 O6W 2.086(5) .
Co2 O8W 2.087(6) .
Co2 O3W 2.090(6) .
Co2 O7W 2.130(5) .
Co2 O5W 2.136(5) .
Mn1 O27 1.840(5) .
Mn1 O26 1.845(5) .
Mn1 O19 1.889(5) .
Mn1 O12 1.909(5) .
Mn1 O30 1.915(5) .
Mn1 O16 1.922(5) .
Mn1 V7 3.022(2) .
Mn1 V4 3.0424(17) .
Mn1 V10 3.0434(17) .
Mn1 V13 3.0517(17) .
Mn1 V6 3.061(2) .
Mn1 V5 3.0642(17) .
V1 O21 1.601(5) .
V1 O15 1.718(5) .
V1 O28 1.938(5) .
V1 O18 1.952(5) .
V1 O12 2.162(5) .
V1 O27 2.250(5) .
V1 V2 3.1183(19) .
V1 K1 3.8653(17) .
V2 O36 1.595(5) .
V2 O7 1.835(5) .
V2 O1 1.858(5) .
V2 O14 1.944(5) .
V2 O15 1.954(5) .
V2 O27 2.345(5) .
V2 V10 3.1155(18) .
V2 Na2 3.548(4) 1_655
V3 O25 1.623(5) .
V3 O32 1.652(5) .
V3 O28 1.932(5) .
V3 O6 1.939(5) .
V3 O30 2.293(5) .
V3 O12 2.382(5) .
V3 K1 3.9969(16) .
V4 O22 1.604(5) .
V4 O1 1.800(5) .
V4 O4 1.853(5) .
V4 O28 1.998(5) .
V4 O30 2.013(5) .
V4 O27 2.291(5) .
V4 V10 3.106(2) .
V5 O8 1.605(5) .
V5 O38 1.748(5) .
V5 O3 1.944(5) .
V5 O6 1.944(5) .
V5 O12 2.103(5) .
V5 O26 2.282(5) .
V5 K1 3.9888(15) .
V6 O31 1.591(5) .
V6 O14 1.739(5) .
V6 O18 1.933(5) .
V6 O23 1.944(5) .
V6 O19 2.139(5) .
V6 O27 2.264(5) .
V7 O17 1.596(5) .
V7 O2 1.816(5) .
V7 O13 1.834(5) .
V7 O30 1.998(5) .
V7 O6 2.025(5) .
V7 O26 2.297(5) .
V7 V13 3.105(2) .
V8 O10 1.609(5) .
V8 O9 1.733(5) .
V8 O11 1.933(5) .
V8 O3 1.953(5) .
V8 O19 2.128(5) .
V8 O26 2.268(5) .
V9 O33 1.629(5) .
V9 O29 1.646(5) .
V9 O23 1.934(5) .
V9 O11 1.933(5) .
V9 O16 2.244(5) .
V9 O19 2.401(5) .
V9 V13 3.101(2) .
V9 V10 3.1114(17) .
V9 Na3 3.644(6) .
V10 O20 1.600(5) .
V10 O4 1.811(5) .
V10 O7 1.836(5) .
V10 O16 2.011(5) .
V10 O23 2.025(5) .
V10 O27 2.314(5) .
V11 O24 1.637(5) .
V11 O5 1.637(5) .
V11 O18 1.930(5) .
V11 O3 1.943(5) .
V11 O19 2.324(5) .
V11 O12 2.363(5) .
V11 K1 4.006(2) .
V12 O37 1.582(5) .
V12 O13 1.837(5) .
V12 O35 1.865(5) .
V12 O38 1.943(5) .
V12 O9 1.952(5) .
V12 O26 2.321(5) .
V13 O34 1.592(5) .
V13 O35 1.810(5) .
V13 O2 1.849(5) .
V13 O11 1.991(5) .
V13 O16 2.036(5) .
V13 O26 2.298(5) .
Na2 O11W 2.669(11) .
Na2 O14W 2.777(14) .
Na2 O1 2.797(6) 1_455
Na2 O36 2.854(6) 1_455
Na2 O9W 2.856(6) 1_465
Na2 O21 2.928(6) 2_647
Na2 V2 3.548(4) 1_455
Na2 Na1 4.197(4) .
Na2 K1 4.320(4) .
O1 Na2 2.797(6) 1_655
O5 K1 2.702(5) .
O8 K1 2.818(5) .
O11 Na3 2.780(7) .
O21 K1 2.640(5) .
O21 Na2 2.928(6) 2_647
O25 K1 2.680(5) .
O36 Na2 2.854(6) 1_655
O2W Na3 2.727(8) .
O9W Na2 2.856(6) 1_645
O11W Na1 2.859(9) .
O12W O25W 1.53(2) 2_646
O12W Na3 2.675(12) .
O25W O12W 1.53(2) 2_646
O14W Na1 2.808(14) .
O23W Na3 2.799(9) .
Na1 O14W 2.808(14) 2_557
Na1 O11W 2.859(9) 2_557
Na1 Na2 4.197(4) 2_557
Na3 Na3 3.828(12) 2_736
K1 O21 2.640(5) 2_647
K1 O25 2.680(5) 2_647
K1 O5 2.702(5) 2_647
K1 O8 2.818(5) 2_647
K1 V1 3.8653(17) 2_647
K1 V5 3.9888(15) 2_647

loop_
_geom_torsion_atom_site_label_1
_geom_torsion_atom_site_label_2
_geom_torsion_atom_site_label_3
_geom_torsion_atom_site_label_4
_geom_torsion
_geom_torsion_site_symmetry_1
_geom_torsion_site_symmetry_2
_geom_torsion_site_symmetry_3
_geom_torsion_site_symmetry_4
O27 Mn1 V1 O21 -178.4(3) . . . .
O26 Mn1 V1 O21 3.8(4) . . . .
O19 Mn1 V1 O21 -87.8(3) . . . .
O12 Mn1 V1 O21 2.2(3) . . . .
O30 Mn1 V1 O21 90.8(3) . . . .
O16 Mn1 V1 O21 -175.1(3) . . . .
V7 Mn1 V1 O21 63.1(3) . . . .
V4 Mn1 V1 O21 125.1(3) . . . .
V10 Mn1 V1 O21 179.4(3) . . . .
V13 Mn1 V1 O21 145.1(7) . . . .
V6 Mn1 V1 O21 -122.3(3) . . . .
V5 Mn1 V1 O21 2.8(3) . . . .
O27 Mn1 V1 O15 -1.8(3) . . . .
O26 Mn1 V1 O15 -179.6(3) . . . .
O19 Mn1 V1 O15 88.8(2) . . . .
O12 Mn1 V1 O15 178.8(3) . . . .
O30 Mn1 V1 O15 -92.6(2) . . . .
O16 Mn1 V1 O15 1.5(3) . . . .
V7 Mn1 V1 O15 -120.3(2) . . . .
V4 Mn1 V1 O15 -58.3(2) . . . .
V10 Mn1 V1 O15 -4.0(2) . . . .
V13 Mn1 V1 O15 -38.3(7) . . . .
V6 Mn1 V1 O15 54.3(2) . . . .
V5 Mn1 V1 O15 179.41(19) . . . .
O27 Mn1 V1 O28 88.7(2) . . . .
O26 Mn1 V1 O28 -89.2(3) . . . .
O19 Mn1 V1 O28 179.3(2) . . . .
O12 Mn1 V1 O28 -90.8(3) . . . .
O30 Mn1 V1 O28 -2.1(2) . . . .
O16 Mn1 V1 O28 91.9(3) . . . .
V7 Mn1 V1 O28 -29.88(15) . . . .
V4 Mn1 V1 O28 32.18(15) . . . .
V10 Mn1 V1 O28 86.41(15) . . . .
V13 Mn1 V1 O28 52.1(7) . . . .
V6 Mn1 V1 O28 144.73(15) . . . .
V5 Mn1 V1 O28 -90.15(15) . . . .
O27 Mn1 V1 O18 -89.6(2) . . . .
O26 Mn1 V1 O18 92.6(3) . . . .
O19 Mn1 V1 O18 1.0(2) . . . .
O12 Mn1 V1 O18 90.9(3) . . . .
O30 Mn1 V1 O18 179.6(2) . . . .
O16 Mn1 V1 O18 -86.4(3) . . . .
V7 Mn1 V1 O18 151.84(15) . . . .
V4 Mn1 V1 O18 -146.10(15) . . . .
V10 Mn1 V1 O18 -91.87(15) . . . .
V13 Mn1 V1 O18 -126.2(7) . . . .
V6 Mn1 V1 O18 -33.55(15) . . . .
V5 Mn1 V1 O18 91.57(15) . . . .
O27 Mn1 V1 O12 179.4(3) . . . .
O26 Mn1 V1 O12 1.6(3) . . . .
O19 Mn1 V1 O12 -89.9(3) . . . .
O30 Mn1 V1 O12 88.6(2) . . . .
O16 Mn1 V1 O12 -177.3(3) . . . .
V7 Mn1 V1 O12 60.9(2) . . . .
V4 Mn1 V1 O12 123.0(2) . . . .
V10 Mn1 V1 O12 177.2(2) . . . .
V13 Mn1 V1 O12 142.9(7) . . . .
V6 Mn1 V1 O12 -124.5(2) . . . .
V5 Mn1 V1 O12 0.6(2) . . . .
O26 Mn1 V1 O27 -177.8(3) . . . .
O19 Mn1 V1 O27 90.6(2) . . . .
O12 Mn1 V1 O27 -179.4(3) . . . .
O30 Mn1 V1 O27 -90.8(2) . . . .
O16 Mn1 V1 O27 3.3(3) . . . .
V7 Mn1 V1 O27 -118.6(2) . . . .
V4 Mn1 V1 O27 -56.5(2) . . . .
V10 Mn1 V1 O27 -2.3(2) . . . .
V13 Mn1 V1 O27 -36.5(7) . . . .
V6 Mn1 V1 O27 56.1(2) . . . .
V5 Mn1 V1 O27 -178.8(2) . . . .
O27 Mn1 V1 V2 0.9(2) . . . .
O26 Mn1 V1 V2 -177.0(2) . . . .
O19 Mn1 V1 V2 91.48(15) . . . .
O12 Mn1 V1 V2 -178.6(2) . . . .
O30 Mn1 V1 V2 -89.95(15) . . . .
O16 Mn1 V1 V2 4.1(2) . . . .
V7 Mn1 V1 V2 -117.69(6) . . . .
V4 Mn1 V1 V2 -55.63(5) . . . .
V10 Mn1 V1 V2 -1.40(4) . . . .
V13 Mn1 V1 V2 -35.7(7) . . . .
V6 Mn1 V1 V2 56.92(5) . . . .
V5 Mn1 V1 V2 -177.96(4) . . . .
O27 Mn1 V1 K1 -179.8(2) . . . .
O26 Mn1 V1 K1 2.4(2) . . . .
O19 Mn1 V1 K1 -89.19(15) . . . .
O12 Mn1 V1 K1 0.7(2) . . . .
O30 Mn1 V1 K1 89.37(15) . . . .
O16 Mn1 V1 K1 -176.6(2) . . . .
V7 Mn1 V1 K1 61.63(6) . . . .
V4 Mn1 V1 K1 123.69(5) . . . .
V10 Mn1 V1 K1 177.92(3) . . . .
V13 Mn1 V1 K1 143.6(7) . . . .
V6 Mn1 V1 K1 -123.76(5) . . . .
V5 Mn1 V1 K1 1.37(4) . . . .
O21 V1 V2 O36 0.1(4) . . . .
O15 V1 V2 O36 -3.3(4) . . . .
O28 V1 V2 O36 104.3(3) . . . .
O18 V1 V2 O36 -104.1(3) . . . .
O12 V1 V2 O36 179.8(3) . . . .
O27 V1 V2 O36 -178.5(3) . . . .
Mn1 V1 V2 O36 -179.2(3) . . . .
K1 V1 V2 O36 4.4(4) . . . .
O21 V1 V2 O7 176.3(3) . . . .
O15 V1 V2 O7 173.0(4) . . . .
O28 V1 V2 O7 -79.5(2) . . . .
O18 V1 V2 O7 72.1(2) . . . .
O12 V1 V2 O7 -4.0(3) . . . .
O27 V1 V2 O7 -2.3(2) . . . .
Mn1 V1 V2 O7 -2.9(2) . . . .
K1 V1 V2 O7 -179.4(3) . . . .
O21 V1 V2 O1 -98.9(3) . . . .
O15 V1 V2 O1 -102.2(3) . . . .
O28 V1 V2 O1 5.3(2) . . . .
O18 V1 V2 O1 156.9(2) . . . .
O12 V1 V2 O1 80.8(2) . . . .
O27 V1 V2 O1 82.5(2) . . . .
Mn1 V1 V2 O1 81.86(16) . . . .
K1 V1 V2 O1 -94.6(3) . . . .
O21 V1 V2 O14 97.1(3) . . . .
O15 V1 V2 O14 93.8(3) . . . .
O28 V1 V2 O14 -158.6(2) . . . .
O18 V1 V2 O14 -7.0(2) . . . .
O12 V1 V2 O14 -83.1(2) . . . .
O27 V1 V2 O14 -81.4(2) . . . .
Mn1 V1 V2 O14 -82.09(15) . . . .
K1 V1 V2 O14 101.5(3) . . . .
O21 V1 V2 O15 3.3(4) . . . .
O28 V1 V2 O15 107.5(3) . . . .
O18 V1 V2 O15 -100.8(3) . . . .
O12 V1 V2 O15 -176.9(3) . . . .
O27 V1 V2 O15 -175.2(3) . . . .
Mn1 V1 V2 O15 -175.9(3) . . . .
K1 V1 V2 O15 7.7(4) . . . .
O21 V1 V2 O27 178.6(3) . . . .
O15 V1 V2 O27 175.2(3) . . . .
O28 V1 V2 O27 -77.2(2) . . . .
O18 V1 V2 O27 74.4(2) . . . .
O12 V1 V2 O27 -1.7(2) . . . .
Mn1 V1 V2 O27 -0.68(16) . . . .
K1 V1 V2 O27 -177.1(3) . . . .
O21 V1 V2 V10 -179.4(3) . . . .
O15 V1 V2 V10 177.3(3) . . . .
O28 V1 V2 V10 -75.19(15) . . . .
O18 V1 V2 V10 76.44(15) . . . .
O12 V1 V2 V10 0.33(16) . . . .
O27 V1 V2 V10 2.05(16) . . . .
Mn1 V1 V2 V10 1.37(4) . . . .
K1 V1 V2 V10 -175.0(2) . . . .
O21 V1 V2 Na2 -58.9(3) . . . 1_655
O15 V1 V2 Na2 -62.3(3) . . . 1_655
O28 V1 V2 Na2 45.27(16) . . . 1_655
O18 V1 V2 Na2 -163.09(15) . . . 1_655
O12 V1 V2 Na2 120.80(17) . . . 1_655
O27 V1 V2 Na2 122.51(18) . . . 1_655
Mn1 V1 V2 Na2 121.83(8) . . . 1_655
K1 V1 V2 Na2 -54.6(3) . . . 1_655
O27 Mn1 V4 O22 -176.6(4) . . . .
O26 Mn1 V4 O22 4.8(4) . . . .
O19 Mn1 V4 O22 -180.0(4) . . . .
O12 Mn1 V4 O22 -87.1(3) . . . .
O30 Mn1 V4 O22 -3.2(4) . . . .
O16 Mn1 V4 O22 94.0(3) . . . .
V7 Mn1 V4 O22 4.8(3) . . . .
V10 Mn1 V4 O22 124.0(3) . . . .
V13 Mn1 V4 O22 58.6(3) . . . .
V6 Mn1 V4 O22 -178.3(3) . . . .
V5 Mn1 V4 O22 -51.5(3) . . . .
O27 Mn1 V4 O1 -1.8(3) . . . .
O26 Mn1 V4 O1 179.6(3) . . . .
O19 Mn1 V4 O1 -5.2(3) . . . .
O12 Mn1 V4 O1 87.6(2) . . . .
O30 Mn1 V4 O1 171.6(3) . . . .
O16 Mn1 V4 O1 -91.2(2) . . . .
V7 Mn1 V4 O1 179.58(19) . . . .
V10 Mn1 V4 O1 -61.27(19) . . . .
V13 Mn1 V4 O1 -126.62(19) . . . .
V6 Mn1 V4 O1 -3.59(19) . . . .
V5 Mn1 V4 O1 123.27(19) . . . .
O27 Mn1 V4 O4 85.1(3) . . . .
O26 Mn1 V4 O4 -93.5(2) . . . .
O19 Mn1 V4 O4 81.6(3) . . . .
O12 Mn1 V4 O4 174.5(2) . . . .
O30 Mn1 V4 O4 -101.6(3) . . . .
O16 Mn1 V4 O4 -4.3(2) . . . .
V7 Mn1 V4 O4 -93.54(16) . . . .
V10 Mn1 V4 O4 25.61(16) . . . .
V13 Mn1 V4 O4 -39.74(16) . . . .
V6 Mn1 V4 O4 83.29(16) . . . .
V5 Mn1 V4 O4 -149.85(16) . . . .
O27 Mn1 V4 O28 -84.8(2) . . . .
O26 Mn1 V4 O28 96.6(2) . . . .
O19 Mn1 V4 O28 -88.2(3) . . . .
O12 Mn1 V4 O28 4.7(2) . . . .
O30 Mn1 V4 O28 88.6(3) . . . .
O16 Mn1 V4 O28 -174.2(2) . . . .
V7 Mn1 V4 O28 96.61(15) . . . .
V10 Mn1 V4 O28 -144.24(15) . . . .
V13 Mn1 V4 O28 150.41(15) . . . .
V6 Mn1 V4 O28 -86.56(15) . . . .
V5 Mn1 V4 O28 40.30(15) . . . .
O27 Mn1 V4 O30 -173.4(3) . . . .
O26 Mn1 V4 O30 8.0(3) . . . .
O19 Mn1 V4 O30 -176.8(3) . . . .
O12 Mn1 V4 O30 -83.9(3) . . . .
O16 Mn1 V4 O30 97.2(3) . . . .
V7 Mn1 V4 O30 8.0(2) . . . .
V10 Mn1 V4 O30 127.2(2) . . . .
V13 Mn1 V4 O30 61.8(2) . . . .
V6 Mn1 V4 O30 -175.2(2) . . . .
V5 Mn1 V4 O30 -48.3(2) . . . .
O26 Mn1 V4 O27 -178.6(3) . . . .
O19 Mn1 V4 O27 -3.4(3) . . . .
O12 Mn1 V4 O27 89.4(2) . . . .
O30 Mn1 V4 O27 173.4(3) . . . .
O16 Mn1 V4 O27 -89.4(2) . . . .
V7 Mn1 V4 O27 -178.6(2) . . . .
V10 Mn1 V4 O27 -59.5(2) . . . .
V13 Mn1 V4 O27 -124.8(2) . . . .
V6 Mn1 V4 O27 -1.8(2) . . . .
V5 Mn1 V4 O27 125.1(2) . . . .
O27 Mn1 V4 V10 59.5(2) . . . .
O26 Mn1 V4 V10 -119.1(2) . . . .
O19 Mn1 V4 V10 56.0(2) . . . .
O12 Mn1 V4 V10 148.89(15) . . . .
O30 Mn1 V4 V10 -127.2(2) . . . .
O16 Mn1 V4 V10 -29.95(15) . . . .
V7 Mn1 V4 V10 -119.15(5) . . . .
V13 Mn1 V4 V10 -65.35(6) . . . .
V6 Mn1 V4 V10 57.68(5) . . . .
V5 Mn1 V4 V10 -175.46(5) . . . .
O27 Mn1 V5 O8 -0.9(3) . . . .
O26 Mn1 V5 O8 -178.8(3) . . . .
O19 Mn1 V5 O8 91.1(3) . . . .
O12 Mn1 V5 O8 0.9(3) . . . .
O30 Mn1 V5 O8 -87.4(3) . . . .
O16 Mn1 V5 O8 178.1(3) . . . .
V7 Mn1 V5 O8 -122.5(3) . . . .
V4 Mn1 V5 O8 -58.5(3) . . . .
V10 Mn1 V5 O8 -126.7(7) . . . .
V13 Mn1 V5 O8 -177.2(3) . . . .
V6 Mn1 V5 O8 56.2(3) . . . .
O27 Mn1 V5 O38 178.0(3) . . . .
O26 Mn1 V5 O38 0.1(3) . . . .
O19 Mn1 V5 O38 -89.9(2) . . . .
O12 Mn1 V5 O38 179.8(3) . . . .
O30 Mn1 V5 O38 91.5(2) . . . .
O16 Mn1 V5 O38 -2.9(3) . . . .
V7 Mn1 V5 O38 56.40(19) . . . .
V4 Mn1 V5 O38 120.47(19) . . . .
V10 Mn1 V5 O38 52.2(7) . . . .
V13 Mn1 V5 O38 1.72(19) . . . .
V6 Mn1 V5 O38 -124.85(19) . . . .
O27 Mn1 V5 O3 -94.5(2) . . . .
O26 Mn1 V5 O3 87.7(2) . . . .
O19 Mn1 V5 O3 -2.4(2) . . . .
O12 Mn1 V5 O3 -92.7(3) . . . .
O30 Mn1 V5 O3 179.0(2) . . . .
O16 Mn1 V5 O3 84.6(3) . . . .
V7 Mn1 V5 O3 143.90(14) . . . .
V4 Mn1 V5 O3 -152.02(14) . . . .
V10 Mn1 V5 O3 139.7(6) . . . .
V13 Mn1 V5 O3 89.22(15) . . . .
V6 Mn1 V5 O3 -37.35(15) . . . .
O27 Mn1 V5 O6 90.9(3) . . . .
O26 Mn1 V5 O6 -87.0(2) . . . .
O19 Mn1 V5 O6 -177.1(2) . . . .
O12 Mn1 V5 O6 92.7(3) . . . .
O30 Mn1 V5 O6 4.4(2) . . . .
O16 Mn1 V5 O6 -90.1(3) . . . .
V7 Mn1 V5 O6 -30.74(14) . . . .
V4 Mn1 V5 O6 33.33(15) . . . .
V10 Mn1 V5 O6 -34.9(7) . . . .
V13 Mn1 V5 O6 -85.42(15) . . . .
V6 Mn1 V5 O6 148.01(14) . . . .
O27 Mn1 V5 O12 -1.8(3) . . . .
O26 Mn1 V5 O12 -179.7(3) . . . .
O19 Mn1 V5 O12 90.2(3) . . . .
O30 Mn1 V5 O12 -88.3(3) . . . .
O16 Mn1 V5 O12 177.2(3) . . . .
V7 Mn1 V5 O12 -123.4(2) . . . .
V4 Mn1 V5 O12 -59.4(2) . . . .
V10 Mn1 V5 O12 -127.6(7) . . . .
V13 Mn1 V5 O12 -178.1(2) . . . .
V6 Mn1 V5 O12 55.3(2) . . . .
O27 Mn1 V5 O26 177.9(3) . . . .
O19 Mn1 V5 O26 -90.1(2) . . . .
O12 Mn1 V5 O26 179.7(3) . . . .
O30 Mn1 V5 O26 91.3(2) . . . .
O16 Mn1 V5 O26 -3.1(3) . . . .
V7 Mn1 V5 O26 56.2(2) . . . .
V4 Mn1 V5 O26 120.3(2) . . . .
V10 Mn1 V5 O26 52.1(7) . . . .
V13 Mn1 V5 O26 1.57(19) . . . .
V6 Mn1 V5 O26 -125.0(2) . . . .
O27 Mn1 V5 K1 -2.5(2) . . . .
O26 Mn1 V5 K1 179.6(2) . . . .
O19 Mn1 V5 K1 89.57(15) . . . .
O12 Mn1 V5 K1 -0.7(2) . . . .
O30 Mn1 V5 K1 -89.01(15) . . . .
O16 Mn1 V5 K1 176.6(2) . . . .
V7 Mn1 V5 K1 -124.11(4) . . . .
V4 Mn1 V5 K1 -60.03(6) . . . .
V10 Mn1 V5 K1 -128.3(6) . . . .
V13 Mn1 V5 K1 -178.79(3) . . . .
V6 Mn1 V5 K1 54.64(5) . . . .
O27 Mn1 V6 O31 -179.7(3) . . . .
O26 Mn1 V6 O31 -1.3(3) . . . .
O19 Mn1 V6 O31 0.6(3) . . . .
O12 Mn1 V6 O31 90.4(3) . . . .
O30 Mn1 V6 O31 177.6(3) . . . .
O16 Mn1 V6 O31 -88.3(3) . . . .
V7 Mn1 V6 O31 -137.2(6) . . . .
V4 Mn1 V6 O31 -177.9(3) . . . .
V10 Mn1 V6 O31 -123.2(3) . . . .
V13 Mn1 V6 O31 -59.2(3) . . . .
V5 Mn1 V6 O31 56.5(3) . . . .
O27 Mn1 V6 O14 -0.3(3) . . . .
O26 Mn1 V6 O14 178.1(3) . . . .
O19 Mn1 V6 O14 179.9(3) . . . .
O12 Mn1 V6 O14 -90.3(2) . . . .
O30 Mn1 V6 O14 -3.1(3) . . . .
O16 Mn1 V6 O14 91.1(2) . . . .
V7 Mn1 V6 O14 42.2(6) . . . .
V4 Mn1 V6 O14 1.48(19) . . . .
V10 Mn1 V6 O14 56.15(19) . . . .
V13 Mn1 V6 O14 120.13(19) . . . .
V5 Mn1 V6 O14 -124.09(19) . . . .
O27 Mn1 V6 O18 88.7(3) . . . .
O26 Mn1 V6 O18 -92.9(3) . . . .
O19 Mn1 V6 O18 -91.0(3) . . . .
O12 Mn1 V6 O18 -1.2(2) . . . .
O30 Mn1 V6 O18 86.0(3) . . . .
O16 Mn1 V6 O18 -179.8(2) . . . .
V7 Mn1 V6 O18 131.2(6) . . . .
V4 Mn1 V6 O18 90.55(15) . . . .
V10 Mn1 V6 O18 145.22(15) . . . .
V13 Mn1 V6 O18 -150.80(15) . . . .
V5 Mn1 V6 O18 -35.02(15) . . . .
O27 Mn1 V6 O23 -87.8(2) . . . .
O26 Mn1 V6 O23 90.6(3) . . . .
O19 Mn1 V6 O23 92.5(2) . . . .
O12 Mn1 V6 O23 -177.7(2) . . . .
O30 Mn1 V6 O23 -90.5(3) . . . .
O16 Mn1 V6 O23 3.7(2) . . . .
V7 Mn1 V6 O23 -45.3(6) . . . .
V4 Mn1 V6 O23 -85.97(15) . . . .
V10 Mn1 V6 O23 -31.30(14) . . . .
V13 Mn1 V6 O23 32.68(15) . . . .
V5 Mn1 V6 O23 148.46(15) . . . .
O27 Mn1 V6 O19 179.7(3) . . . .
O26 Mn1 V6 O19 -1.9(3) . . . .
O12 Mn1 V6 O19 89.8(2) . . . .
O30 Mn1 V6 O19 177.0(3) . . . .
O16 Mn1 V6 O19 -88.8(3) . . . .
V7 Mn1 V6 O19 -137.8(6) . . . .
V4 Mn1 V6 O19 -178.5(2) . . . .
V10 Mn1 V6 O19 -123.8(2) . . . .
V13 Mn1 V6 O19 -59.8(2) . . . .
V5 Mn1 V6 O19 56.0(2) . . . .
O26 Mn1 V6 O27 178.4(3) . . . .
O19 Mn1 V6 O27 -179.7(3) . . . .
O12 Mn1 V6 O27 -89.9(2) . . . .
O30 Mn1 V6 O27 -2.7(3) . . . .
O16 Mn1 V6 O27 91.4(2) . . . .
V7 Mn1 V6 O27 42.5(6) . . . .
V4 Mn1 V6 O27 1.8(2) . . . .
V10 Mn1 V6 O27 56.5(2) . . . .
V13 Mn1 V6 O27 120.5(2) . . . .
V5 Mn1 V6 O27 -123.8(2) . . . .
O27 Mn1 V7 O17 -5.6(4) . . . .
O26 Mn1 V7 O17 175.8(4) . . . .
O19 Mn1 V7 O17 -179.4(4) . . . .
O12 Mn1 V7 O17 87.1(3) . . . .
O30 Mn1 V7 O17 3.8(4) . . . .
O16 Mn1 V7 O17 -94.2(3) . . . .
V4 Mn1 V7 O17 -4.2(3) . . . .
V10 Mn1 V7 O17 -58.8(3) . . . .
V13 Mn1 V7 O17 -125.8(3) . . . .
V6 Mn1 V7 O17 -45.3(7) . . . .
V5 Mn1 V7 O17 121.5(3) . . . .
O27 Mn1 V7 O2 93.2(3) . . . .
O26 Mn1 V7 O2 -85.4(2) . . . .
O19 Mn1 V7 O2 -80.6(3) . . . .
O12 Mn1 V7 O2 -174.2(2) . . . .
O30 Mn1 V7 O2 102.6(3) . . . .
O16 Mn1 V7 O2 4.5(2) . . . .
V4 Mn1 V7 O2 94.55(17) . . . .
V10 Mn1 V7 O2 39.91(17) . . . .
V13 Mn1 V7 O2 -27.05(17) . . . .
V6 Mn1 V7 O2 53.4(6) . . . .
V5 Mn1 V7 O2 -139.76(17) . . . .
O27 Mn1 V7 O13 -177.7(2) . . . .
O26 Mn1 V7 O13 3.7(2) . . . .
O19 Mn1 V7 O13 8.5(3) . . . .
O12 Mn1 V7 O13 -85.1(2) . . . .
O30 Mn1 V7 O13 -168.3(3) . . . .
O16 Mn1 V7 O13 93.6(2) . . . .
V4 Mn1 V7 O13 -176.35(17) . . . .
V10 Mn1 V7 O13 129.01(17) . . . .
V13 Mn1 V7 O13 62.06(17) . . . .
V6 Mn1 V7 O13 142.5(6) . . . .
V5 Mn1 V7 O13 -50.65(17) . . . .
O27 Mn1 V7 O30 -9.4(3) . . . .
O26 Mn1 V7 O30 172.0(3) . . . .
O19 Mn1 V7 O30 176.8(3) . . . .
O12 Mn1 V7 O30 83.3(3) . . . .
O16 Mn1 V7 O30 -98.0(3) . . . .
V4 Mn1 V7 O30 -8.0(2) . . . .
V10 Mn1 V7 O30 -62.6(2) . . . .
V13 Mn1 V7 O30 -129.6(2) . . . .
V6 Mn1 V7 O30 -49.1(6) . . . .
V5 Mn1 V7 O30 117.7(2) . . . .
O27 Mn1 V7 O6 -97.7(2) . . . .
O26 Mn1 V7 O6 83.7(2) . . . .
O19 Mn1 V7 O6 88.5(3) . . . .
O12 Mn1 V7 O6 -5.0(2) . . . .
O30 Mn1 V7 O6 -88.3(3) . . . .
O16 Mn1 V7 O6 173.7(2) . . . .
V4 Mn1 V7 O6 -96.32(14) . . . .
V10 Mn1 V7 O6 -150.96(14) . . . .
V13 Mn1 V7 O6 142.09(14) . . . .
V6 Mn1 V7 O6 -137.4(6) . . . .
V5 Mn1 V7 O6 29.38(14) . . . .
O27 Mn1 V7 O26 178.6(3) . . . .
O19 Mn1 V7 O26 4.8(3) . . . .
O12 Mn1 V7 O26 -88.7(2) . . . .
O30 Mn1 V7 O26 -172.0(3) . . . .
O16 Mn1 V7 O26 90.0(2) . . . .
V4 Mn1 V7 O26 179.99(19) . . . .
V10 Mn1 V7 O26 125.35(19) . . . .
V13 Mn1 V7 O26 58.40(19) . . . .
V6 Mn1 V7 O26 138.9(6) . . . .
V5 Mn1 V7 O26 -54.31(19) . . . .
O27 Mn1 V7 V13 120.2(2) . . . .
O26 Mn1 V7 V13 -58.40(19) . . . .
O19 Mn1 V7 V13 -53.6(2) . . . .
O12 Mn1 V7 V13 -147.14(15) . . . .
O30 Mn1 V7 V13 129.6(2) . . . .
O16 Mn1 V7 V13 31.59(15) . . . .
V4 Mn1 V7 V13 121.59(5) . . . .
V10 Mn1 V7 V13 66.96(5) . . . .
V6 Mn1 V7 V13 80.5(6) . . . .
V5 Mn1 V7 V13 -112.71(5) . . . .
O27 Mn1 V8 O10 3.2(4) . . . .
O26 Mn1 V8 O10 -178.4(3) . . . .
O19 Mn1 V8 O10 1.2(3) . . . .
O12 Mn1 V8 O10 -88.7(3) . . . .
O30 Mn1 V8 O10 -175.8(3) . . . .
O16 Mn1 V8 O10 90.1(3) . . . .
V7 Mn1 V8 O10 179.0(3) . . . .
V4 Mn1 V8 O10 140.0(7) . . . .
V10 Mn1 V8 O10 62.3(3) . . . .
V13 Mn1 V8 O10 125.1(3) . . . .
V6 Mn1 V8 O10 2.3(3) . . . .
V5 Mn1 V8 O10 -122.4(3) . . . .
O27 Mn1 V8 O9 -179.6(3) . . . .
O26 Mn1 V8 O9 -1.2(3) . . . .
O19 Mn1 V8 O9 178.4(3) . . . .
O12 Mn1 V8 O9 88.5(2) . . . .
O30 Mn1 V8 O9 1.4(3) . . . .
O16 Mn1 V8 O9 -92.7(2) . . . .
V7 Mn1 V8 O9 -3.82(19) . . . .
V4 Mn1 V8 O9 -42.8(7) . . . .
V10 Mn1 V8 O9 -120.55(19) . . . .
V13 Mn1 V8 O9 -57.71(19) . . . .
V6 Mn1 V8 O9 179.49(18) . . . .
V5 Mn1 V8 O9 54.82(19) . . . .
O27 Mn1 V8 O11 -90.2(3) . . . .
O26 Mn1 V8 O11 88.2(2) . . . .
O19 Mn1 V8 O11 -92.2(3) . . . .
O12 Mn1 V8 O11 177.9(2) . . . .
O30 Mn1 V8 O11 90.8(3) . . . .
O16 Mn1 V8 O11 -3.3(2) . . . .
V7 Mn1 V8 O11 85.59(15) . . . .
V4 Mn1 V8 O11 46.6(7) . . . .
V10 Mn1 V8 O11 -31.13(15) . . . .
V13 Mn1 V8 O11 31.71(15) . . . .
V6 Mn1 V8 O11 -91.09(15) . . . .
V5 Mn1 V8 O11 144.23(15) . . . .
O27 Mn1 V8 O3 93.3(3) . . . .
O26 Mn1 V8 O3 -88.3(2) . . . .
O19 Mn1 V8 O3 91.3(2) . . . .
O12 Mn1 V8 O3 1.5(2) . . . .
O30 Mn1 V8 O3 -85.6(3) . . . .
O16 Mn1 V8 O3 -179.8(2) . . . .
V7 Mn1 V8 O3 -90.85(15) . . . .
V4 Mn1 V8 O3 -129.8(7) . . . .
V10 Mn1 V8 O3 152.42(15) . . . .
V13 Mn1 V8 O3 -144.74(15) . . . .
V6 Mn1 V8 O3 92.46(15) . . . .
V5 Mn1 V8 O3 -32.21(14) . . . .
O27 Mn1 V8 O19 2.0(3) . . . .
O26 Mn1 V8 O19 -179.6(3) . . . .
O12 Mn1 V8 O19 -89.9(3) . . . .
O30 Mn1 V8 O19 -177.0(3) . . . .
O16 Mn1 V8 O19 88.9(3) . . . .
V7 Mn1 V8 O19 177.8(2) . . . .
V4 Mn1 V8 O19 138.8(7) . . . .
V10 Mn1 V8 O19 61.1(2) . . . .
V13 Mn1 V8 O19 123.9(2) . . . .
V6 Mn1 V8 O19 1.1(2) . . . .
V5 Mn1 V8 O19 -123.5(2) . . . .
O27 Mn1 V8 O26 -178.4(3) . . . .
O19 Mn1 V8 O26 179.6(3) . . . .
O12 Mn1 V8 O26 89.8(2) . . . .
O30 Mn1 V8 O26 2.7(3) . . . .
O16 Mn1 V8 O26 -91.5(2) . . . .
V7 Mn1 V8 O26 -2.58(19) . . . .
V4 Mn1 V8 O26 -41.5(7) . . . .
V10 Mn1 V8 O26 -119.3(2) . . . .
V13 Mn1 V8 O26 -56.5(2) . . . .
V6 Mn1 V8 O26 -179.3(2) . . . .
V5 Mn1 V8 O26 56.1(2) . . . .
O27 Mn1 V10 O20 175.6(4) . . . .
O26 Mn1 V10 O20 -6.3(4) . . . .
O19 Mn1 V10 O20 86.6(3) . . . .
O12 Mn1 V10 O20 -179.2(4) . . . .
O30 Mn1 V10 O20 -94.8(3) . . . .
O16 Mn1 V10 O20 3.7(4) . . . .
V7 Mn1 V10 O20 -59.6(3) . . . .
V4 Mn1 V10 O20 -125.9(3) . . . .
V13 Mn1 V10 O20 -4.5(3) . . . .
V6 Mn1 V10 O20 121.7(3) . . . .
V5 Mn1 V10 O20 -55.5(7) . . . .
O27 Mn1 V10 O4 -84.7(3) . . . .
O26 Mn1 V10 O4 93.4(3) . . . .
O19 Mn1 V10 O4 -173.7(2) . . . .
O12 Mn1 V10 O4 -79.5(3) . . . .
O30 Mn1 V10 O4 4.9(2) . . . .
O16 Mn1 V10 O4 103.4(3) . . . .
V7 Mn1 V10 O4 40.14(17) . . . .
V4 Mn1 V10 O4 -26.19(16) . . . .
V13 Mn1 V10 O4 95.15(17) . . . .
V6 Mn1 V10 O4 -138.63(17) . . . .
V5 Mn1 V10 O4 44.2(7) . . . .
O27 Mn1 V10 O7 4.0(3) . . . .
O26 Mn1 V10 O7 -177.9(3) . . . .
O19 Mn1 V10 O7 -85.0(2) . . . .
O12 Mn1 V10 O7 9.2(3) . . . .
O30 Mn1 V10 O7 93.6(2) . . . .
O16 Mn1 V10 O7 -167.9(3) . . . .
V7 Mn1 V10 O7 128.82(18) . . . .
V4 Mn1 V10 O7 62.50(18) . . . .
V13 Mn1 V10 O7 -176.16(18) . . . .
V6 Mn1 V10 O7 -49.94(18) . . . .
V5 Mn1 V10 O7 132.9(6) . . . .
O27 Mn1 V10 O16 171.9(3) . . . .
O26 Mn1 V10 O16 -10.0(3) . . . .
O19 Mn1 V10 O16 82.9(3) . . . .
O12 Mn1 V10 O16 177.1(3) . . . .
O30 Mn1 V10 O16 -98.5(3) . . . .
V7 Mn1 V10 O16 -63.3(2) . . . .
V4 Mn1 V10 O16 -129.6(2) . . . .
V13 Mn1 V10 O16 -8.3(2) . . . .
V6 Mn1 V10 O16 118.0(2) . . . .
V5 Mn1 V10 O16 -59.2(7) . . . .
O27 Mn1 V10 O23 83.9(2) . . . .
O26 Mn1 V10 O23 -98.0(2) . . . .
O19 Mn1 V10 O23 -5.1(2) . . . .
O12 Mn1 V10 O23 89.2(3) . . . .
O30 Mn1 V10 O23 173.6(2) . . . .
O16 Mn1 V10 O23 -88.0(3) . . . .
V7 Mn1 V10 O23 -151.24(14) . . . .
V4 Mn1 V10 O23 142.43(14) . . . .
V13 Mn1 V10 O23 -96.23(14) . . . .
V6 Mn1 V10 O23 29.99(14) . . . .
V5 Mn1 V10 O23 -147.2(6) . . . .
O26 Mn1 V10 O27 178.1(3) . . . .
O19 Mn1 V10 O27 -89.0(2) . . . .
O12 Mn1 V10 O27 5.2(3) . . . .
O30 Mn1 V10 O27 89.6(2) . . . .
O16 Mn1 V10 O27 -171.9(3) . . . .
V7 Mn1 V10 O27 124.81(19) . . . .
V4 Mn1 V10 O27 58.49(19) . . . .
V13 Mn1 V10 O27 179.83(19) . . . .
V6 Mn1 V10 O27 -53.95(19) . . . .
V5 Mn1 V10 O27 128.9(7) . . . .
O27 Mn1 V10 V4 -58.49(19) . . . .
O26 Mn1 V10 V4 119.6(2) . . . .
O19 Mn1 V10 V4 -147.53(15) . . . .
O12 Mn1 V10 V4 -53.3(2) . . . .
O30 Mn1 V10 V4 31.12(15) . . . .
O16 Mn1 V10 V4 129.6(2) . . . .
V7 Mn1 V10 V4 66.33(5) . . . .
V13 Mn1 V10 V4 121.34(5) . . . .
V6 Mn1 V10 V4 -112.44(5) . . . .
V5 Mn1 V10 V4 70.4(6) . . . .
O27 Mn1 V10 V9 121.64(19) . . . .
O26 Mn1 V10 V9 -60.3(2) . . . .
O19 Mn1 V10 V9 32.60(15) . . . .
O12 Mn1 V10 V9 126.8(2) . . . .
O30 Mn1 V10 V9 -148.75(15) . . . .
O16 Mn1 V10 V9 -50.3(2) . . . .
V7 Mn1 V10 V9 -113.55(5) . . . .
V4 Mn1 V10 V9 -179.87(5) . . . .
V13 Mn1 V10 V9 -58.53(5) . . . .
V6 Mn1 V10 V9 67.69(4) . . . .
V5 Mn1 V10 V9 -109.5(6) . . . .
O27 Mn1 V10 V2 -0.76(19) . . . .
O26 Mn1 V10 V2 177.31(19) . . . .
O19 Mn1 V10 V2 -89.80(15) . . . .
O12 Mn1 V10 V2 4.4(2) . . . .
O30 Mn1 V10 V2 88.85(15) . . . .
O16 Mn1 V10 V2 -172.7(2) . . . .
V7 Mn1 V10 V2 124.05(5) . . . .
V4 Mn1 V10 V2 57.72(5) . . . .
V13 Mn1 V10 V2 179.06(4) . . . .
V6 Mn1 V10 V2 -54.72(4) . . . .
V5 Mn1 V10 V2 128.1(6) . . . .
O22 V4 V10 O20 0.7(4) . . . .
O1 V4 V10 O20 -100.2(3) . . . .
O4 V4 V10 O20 5.9(4) . . . .
O28 V4 V10 O20 174.9(3) . . . .
O30 V4 V10 O20 102.0(3) . . . .
O27 V4 V10 O20 176.0(3) . . . .
Mn1 V4 V10 O20 131.6(3) . . . .
O22 V4 V10 O4 -5.2(4) . . . .
O1 V4 V10 O4 -106.1(3) . . . .
O28 V4 V10 O4 169.0(3) . . . .
O30 V4 V10 O4 96.2(3) . . . .
O27 V4 V10 O4 170.2(3) . . . .
Mn1 V4 V10 O4 125.7(3) . . . .
O22 V4 V10 O7 101.7(3) . . . .
O1 V4 V10 O7 0.9(2) . . . .
O4 V4 V10 O7 106.9(3) . . . .
O28 V4 V10 O7 -84.1(2) . . . .
O30 V4 V10 O7 -156.9(2) . . . .
O27 V4 V10 O7 -82.9(2) . . . .
Mn1 V4 V10 O7 -127.35(17) . . . .
O22 V4 V10 O16 -102.3(3) . . . .
O1 V4 V10 O16 156.8(2) . . . .
O4 V4 V10 O16 -97.2(3) . . . .
O28 V4 V10 O16 71.8(2) . . . .
O30 V4 V10 O16 -1.0(2) . . . .
O27 V4 V10 O16 73.0(2) . . . .
Mn1 V4 V10 O16 28.55(15) . . . .
O22 V4 V10 O23 -175.5(3) . . . .
O1 V4 V10 O23 83.6(2) . . . .
O4 V4 V10 O23 -170.3(3) . . . .
O28 V4 V10 O23 -1.4(2) . . . .
O30 V4 V10 O23 -74.2(2) . . . .
O27 V4 V10 O23 -0.2(2) . . . .
Mn1 V4 V10 O23 -44.62(17) . . . .
O22 V4 V10 O27 -175.3(3) . . . .
O1 V4 V10 O27 83.8(2) . . . .
O4 V4 V10 O27 -170.2(3) . . . .
O28 V4 V10 O27 -1.2(2) . . . .
O30 V4 V10 O27 -74.0(2) . . . .
Mn1 V4 V10 O27 -44.44(16) . . . .
O22 V4 V10 Mn1 -130.9(3) . . . .
O1 V4 V10 Mn1 128.21(17) . . . .
O4 V4 V10 Mn1 -125.7(3) . . . .
O28 V4 V10 Mn1 43.26(17) . . . .
O30 V4 V10 Mn1 -29.54(14) . . . .
O27 V4 V10 Mn1 44.44(16) . . . .
O22 V4 V10 V9 -130.8(3) . . . .
O1 V4 V10 V9 128.35(18) . . . .
O4 V4 V10 V9 -125.6(3) . . . .
O28 V4 V10 V9 43.40(19) . . . .
O30 V4 V10 V9 -29.40(15) . . . .
O27 V4 V10 V9 44.58(17) . . . .
Mn1 V4 V10 V9 0.14(5) . . . .
O22 V4 V10 V2 125.4(3) . . . .
O1 V4 V10 V2 24.51(17) . . . .
O4 V4 V10 V2 130.6(3) . . . .
O28 V4 V10 V2 -60.44(18) . . . .
O30 V4 V10 V2 -133.24(15) . . . .
O27 V4 V10 V2 -59.26(16) . . . .
Mn1 V4 V10 V2 -103.70(5) . . . .
O33 V9 V10 O20 -5.3(3) . . . .
O29 V9 V10 O20 103.7(3) . . . .
O23 V9 V10 O20 110.8(3) . . . .
O11 V9 V10 O20 -105.7(3) . . . .
O16 V9 V10 O20 -107.1(3) . . . .
O19 V9 V10 O20 -173.8(2) . . . .
V13 V9 V10 O20 -91.0(2) . . . .
Na3 V9 V10 O20 -58.4(3) . . . .
O33 V9 V10 O4 103.5(3) . . . .
O29 V9 V10 O4 -147.5(4) . . . .
O23 V9 V10 O4 -140.5(3) . . . .
O11 V9 V10 O4 3.1(3) . . . .
O16 V9 V10 O4 1.7(3) . . . .
O19 V9 V10 O4 -65.1(3) . . . .
V13 V9 V10 O4 17.8(2) . . . .
Na3 V9 V10 O4 50.3(3) . . . .
O33 V9 V10 O7 -110.1(3) . . . .
O29 V9 V10 O7 -1.1(3) . . . .
O23 V9 V10 O7 5.9(3) . . . .
O11 V9 V10 O7 149.5(2) . . . .
O16 V9 V10 O7 148.1(3) . . . .
O19 V9 V10 O7 81.3(2) . . . .
V13 V9 V10 O7 164.2(2) . . . .
Na3 V9 V10 O7 -163.2(3) . . . .
O33 V9 V10 O16 101.8(3) . . . .
O29 V9 V10 O16 -149.2(3) . . . .
O23 V9 V10 O16 -142.1(3) . . . .
O11 V9 V10 O16 1.4(2) . . . .
O19 V9 V10 O16 -66.7(2) . . . .
V13 V9 V10 O16 16.15(19) . . . .
Na3 V9 V10 O16 48.7(3) . . . .
O33 V9 V10 O23 -116.0(3) . . . .
O29 V9 V10 O23 -7.1(3) . . . .
O11 V9 V10 O23 143.6(3) . . . .
O16 V9 V10 O23 142.1(3) . . . .
O19 V9 V10 O23 75.4(2) . . . .
V13 V9 V10 O23 158.3(2) . . . .
Na3 V9 V10 O23 -169.2(3) . . . .
O33 V9 V10 O27 174.2(2) . . . .
O29 V9 V10 O27 -76.8(3) . . . .
O23 V9 V10 O27 -69.7(2) . . . .
O11 V9 V10 O27 73.8(2) . . . .
O16 V9 V10 O27 72.4(2) . . . .
O19 V9 V10 O27 5.66(16) . . . .
V13 V9 V10 O27 88.55(12) . . . .
Na3 V9 V10 O27 121.1(2) . . . .
O33 V9 V10 Mn1 143.27(19) . . . .
O29 V9 V10 Mn1 -107.8(3) . . . .
O23 V9 V10 Mn1 -100.7(2) . . . .
O11 V9 V10 Mn1 42.86(16) . . . .
O16 V9 V10 Mn1 41.43(19) . . . .
O19 V9 V10 Mn1 -25.31(12) . . . .
V13 V9 V10 Mn1 57.58(4) . . . .
Na3 V9 V10 Mn1 90.1(2) . . . .
O33 V9 V10 V4 143.14(19) . . . .
O29 V9 V10 V4 -107.9(3) . . . .
O23 V9 V10 V4 -100.8(2) . . . .
O11 V9 V10 V4 42.73(17) . . . .
O16 V9 V10 V4 41.3(2) . . . .
O19 V9 V10 V4 -25.44(13) . . . .
V13 V9 V10 V4 57.45(6) . . . .
Na3 V9 V10 V4 90.0(2) . . . .
O33 V9 V10 V2 -146.28(19) . . . .
O29 V9 V10 V2 -37.3(3) . . . .
O23 V9 V10 V2 -30.3(2) . . . .
O11 V9 V10 V2 113.31(17) . . . .
O16 V9 V10 V2 111.9(2) . . . .
O19 V9 V10 V2 45.14(13) . . . .
V13 V9 V10 V2 128.03(6) . . . .
Na3 V9 V10 V2 160.6(2) . . . .
O36 V2 V10 O20 2.4(4) . . . .
O7 V2 V10 O20 -4.8(4) . . . .
O1 V2 V10 O20 102.6(3) . . . .
O14 V2 V10 O20 -99.4(3) . . . .
O15 V2 V10 O20 -176.5(3) . . . .
O27 V2 V10 O20 -176.1(3) . . . .
V1 V2 V10 O20 -178.1(3) . . . .
Na2 V2 V10 O20 63.6(3) 1_655 . . .
O36 V2 V10 O4 -99.7(3) . . . .
O7 V2 V10 O4 -106.9(3) . . . .
O1 V2 V10 O4 0.4(2) . . . .
O14 V2 V10 O4 158.5(2) . . . .
O15 V2 V10 O4 81.4(2) . . . .
O27 V2 V10 O4 81.7(2) . . . .
V1 V2 V10 O4 79.75(16) . . . .
Na2 V2 V10 O4 -38.56(17) 1_655 . . .
O36 V2 V10 O7 7.2(4) . . . .
O1 V2 V10 O7 107.4(3) . . . .
O14 V2 V10 O7 -94.6(3) . . . .
O15 V2 V10 O7 -171.7(4) . . . .
O27 V2 V10 O7 -171.3(3) . . . .
V1 V2 V10 O7 -173.3(3) . . . .
Na2 V2 V10 O7 68.4(3) 1_655 . . .
O36 V2 V10 O16 173.7(3) . . . .
O7 V2 V10 O16 166.5(3) . . . .
O1 V2 V10 O16 -86.1(2) . . . .
O14 V2 V10 O16 71.9(2) . . . .
O15 V2 V10 O16 -5.2(3) . . . .
O27 V2 V10 O16 -4.8(2) . . . .
V1 V2 V10 O16 -6.81(17) . . . .
Na2 V2 V10 O16 -125.12(18) 1_655 . . .
O36 V2 V10 O23 102.7(3) . . . .
O7 V2 V10 O23 95.5(3) . . . .
O1 V2 V10 O23 -157.1(2) . . . .
O14 V2 V10 O23 0.9(2) . . . .
O15 V2 V10 O23 -76.2(2) . . . .
O27 V2 V10 O23 -75.8(2) . . . .
V1 V2 V10 O23 -77.83(14) . . . .
Na2 V2 V10 O23 163.86(15) 1_655 . . .
O36 V2 V10 O27 178.6(3) . . . .
O7 V2 V10 O27 171.3(3) . . . .
O1 V2 V10 O27 -81.3(2) . . . .
O14 V2 V10 O27 76.8(2) . . . .
O15 V2 V10 O27 -0.4(2) . . . .
V1 V2 V10 O27 -1.99(15) . . . .
Na2 V2 V10 O27 -120.30(17) 1_655 . . .
O36 V2 V10 Mn1 179.2(3) . . . .
O7 V2 V10 Mn1 172.0(3) . . . .
O1 V2 V10 Mn1 -80.68(16) . . . .
O14 V2 V10 Mn1 77.37(15) . . . .
O15 V2 V10 Mn1 0.23(18) . . . .
O27 V2 V10 Mn1 0.61(15) . . . .
V1 V2 V10 Mn1 -1.38(4) . . . .
Na2 V2 V10 Mn1 -119.69(8) 1_655 . . .
O36 V2 V10 V4 -123.9(3) . . . .
O7 V2 V10 V4 -131.1(3) . . . .
O1 V2 V10 V4 -23.77(16) . . . .
O14 V2 V10 V4 134.28(15) . . . .
O15 V2 V10 V4 57.14(18) . . . .
O27 V2 V10 V4 57.53(16) . . . .
V1 V2 V10 V4 55.53(5) . . . .
Na2 V2 V10 V4 -62.77(8) 1_655 . . .
O36 V2 V10 V9 120.5(3) . . . .
O7 V2 V10 V9 113.3(3) . . . .
O1 V2 V10 V9 -139.30(16) . . . .
O14 V2 V10 V9 18.75(15) . . . .
O15 V2 V10 V9 -58.39(19) . . . .
O27 V2 V10 V9 -58.01(16) . . . .
V1 V2 V10 V9 -60.00(6) . . . .
Na2 V2 V10 V9 -178.31(8) 1_655 . . .
O27 Mn1 V13 O34 3.7(4) . . . .
O26 Mn1 V13 O34 -178.3(4) . . . .
O19 Mn1 V13 O34 -89.1(3) . . . .
O12 Mn1 V13 O34 178.2(4) . . . .
O30 Mn1 V13 O34 92.3(3) . . . .
O16 Mn1 V13 O34 -4.7(4) . . . .
V7 Mn1 V13 O34 122.3(3) . . . .
V4 Mn1 V13 O34 57.4(3) . . . .
V10 Mn1 V13 O34 3.5(3) . . . .
V6 Mn1 V13 O34 -52.4(3) . . . .
V5 Mn1 V13 O34 -179.9(3) . . . .
O27 Mn1 V13 O35 179.8(3) . . . .
O26 Mn1 V13 O35 -2.2(3) . . . .
O19 Mn1 V13 O35 87.1(2) . . . .
O12 Mn1 V13 O35 -5.7(3) . . . .
O30 Mn1 V13 O35 -91.6(2) . . . .
O16 Mn1 V13 O35 171.5(3) . . . .
V7 Mn1 V13 O35 -61.59(18) . . . .
V4 Mn1 V13 O35 -126.45(18) . . . .
V10 Mn1 V13 O35 179.62(18) . . . .
V6 Mn1 V13 O35 123.75(18) . . . .
V5 Mn1 V13 O35 -3.73(18) . . . .
O27 Mn1 V13 O2 -92.0(3) . . . .
O26 Mn1 V13 O2 86.0(3) . . . .
O19 Mn1 V13 O2 175.3(2) . . . .
O12 Mn1 V13 O2 82.6(3) . . . .
O30 Mn1 V13 O2 -3.4(2) . . . .
O16 Mn1 V13 O2 -100.3(3) . . . .
V7 Mn1 V13 O2 26.63(16) . . . .
V4 Mn1 V13 O2 -38.22(17) . . . .
V10 Mn1 V13 O2 -92.15(17) . . . .
V6 Mn1 V13 O2 -148.02(17) . . . .
V5 Mn1 V13 O2 84.49(17) . . . .
O27 Mn1 V13 O11 96.6(2) . . . .
O26 Mn1 V13 O11 -85.4(2) . . . .
O19 Mn1 V13 O11 3.9(2) . . . .
O12 Mn1 V13 O11 -88.8(3) . . . .
O30 Mn1 V13 O11 -174.8(2) . . . .
O16 Mn1 V13 O11 88.3(3) . . . .
V7 Mn1 V13 O11 -144.77(15) . . . .
V4 Mn1 V13 O11 150.38(15) . . . .
V10 Mn1 V13 O11 96.45(15) . . . .
V6 Mn1 V13 O11 40.58(15) . . . .
V5 Mn1 V13 O11 -86.91(15) . . . .
O27 Mn1 V13 O16 8.3(3) . . . .
O26 Mn1 V13 O16 -173.6(3) . . . .
O19 Mn1 V13 O16 -84.4(3) . . . .
O12 Mn1 V13 O16 -177.1(3) . . . .
O30 Mn1 V13 O16 97.0(3) . . . .
V7 Mn1 V13 O16 127.0(2) . . . .
V4 Mn1 V13 O16 62.1(2) . . . .
V10 Mn1 V13 O16 8.2(2) . . . .
V6 Mn1 V13 O16 -47.7(2) . . . .
V5 Mn1 V13 O16 -175.2(2) . . . .
O27 Mn1 V13 O26 -178.0(3) . . . .
O19 Mn1 V13 O26 89.2(2) . . . .
O12 Mn1 V13 O26 -3.5(3) . . . .
O30 Mn1 V13 O26 -89.4(2) . . . .
O16 Mn1 V13 O26 173.6(3) . . . .
V7 Mn1 V13 O26 -59.41(19) . . . .
V4 Mn1 V13 O26 -124.3(2) . . . .
V10 Mn1 V13 O26 -178.2(2) . . . .
V6 Mn1 V13 O26 125.9(2) . . . .
V5 Mn1 V13 O26 -1.55(19) . . . .
O27 Mn1 V13 V9 59.0(2) . . . .
O26 Mn1 V13 V9 -123.0(2) . . . .
O19 Mn1 V13 V9 -33.74(15) . . . .
O12 Mn1 V13 V9 -126.5(2) . . . .
O30 Mn1 V13 V9 147.61(15) . . . .
O16 Mn1 V13 V9 50.7(2) . . . .
V7 Mn1 V13 V9 177.61(5) . . . .
V4 Mn1 V13 V9 112.75(5) . . . .
V10 Mn1 V13 V9 58.82(4) . . . .
V6 Mn1 V13 V9 2.95(5) . . . .
V5 Mn1 V13 V9 -124.54(5) . . . .
O27 Mn1 V13 V7 -118.6(2) . . . .
O26 Mn1 V13 V7 59.41(19) . . . .
O19 Mn1 V13 V7 148.65(15) . . . .
O12 Mn1 V13 V7 55.9(2) . . . .
O30 Mn1 V13 V7 -30.00(14) . . . .
O16 Mn1 V13 V7 -127.0(2) . . . .
V4 Mn1 V13 V7 -64.86(5) . . . .
V10 Mn1 V13 V7 -118.78(5) . . . .
V6 Mn1 V13 V7 -174.66(6) . . . .
V5 Mn1 V13 V7 57.86(5) . . . .
O33 V9 V13 O34 5.0(3) . . . .
O29 V9 V13 O34 -104.5(4) . . . .
O23 V9 V13 O34 105.7(3) . . . .
O11 V9 V13 O34 -111.1(3) . . . .
O16 V9 V13 O34 106.6(3) . . . .
O19 V9 V13 O34 174.2(2) . . . .
V10 V9 V13 O34 90.7(2) . . . .
Na3 V9 V13 O34 -74.1(2) . . . .
O33 V9 V13 O35 111.2(3) . . . .
O29 V9 V13 O35 1.7(4) . . . .
O23 V9 V13 O35 -148.1(2) . . . .
O11 V9 V13 O35 -4.9(3) . . . .
O16 V9 V13 O35 -147.2(3) . . . .
O19 V9 V13 O35 -79.6(2) . . . .
V10 V9 V13 O35 -163.09(19) . . . .
Na3 V9 V13 O35 32.1(2) . . . .
O33 V9 V13 O2 -101.8(3) . . . .
O29 V9 V13 O2 148.7(4) . . . .
O23 V9 V13 O2 -1.0(3) . . . .
O11 V9 V13 O2 142.1(3) . . . .
O16 V9 V13 O2 -0.2(3) . . . .
O19 V9 V13 O2 67.5(2) . . . .
V10 V9 V13 O2 -16.0(2) . . . .
Na3 V9 V13 O2 179.2(2) . . . .
O33 V9 V13 O11 116.1(3) . . . .
O29 V9 V13 O11 6.6(4) . . . .
O23 V9 V13 O11 -143.2(3) . . . .
O16 V9 V13 O11 -142.3(3) . . . .
O19 V9 V13 O11 -74.7(2) . . . .
V10 V9 V13 O11 -158.2(2) . . . .
Na3 V9 V13 O11 37.0(2) . . . .
O33 V9 V13 O16 -101.6(3) . . . .
O29 V9 V13 O16 148.9(4) . . . .
O23 V9 V13 O16 -0.9(2) . . . .
O11 V9 V13 O16 142.3(3) . . . .
O19 V9 V13 O16 67.6(2) . . . .
V10 V9 V13 O16 -15.87(19) . . . .
Na3 V9 V13 O16 179.3(2) . . . .
O33 V9 V13 O26 -173.5(2) . . . .
O29 V9 V13 O26 77.0(3) . . . .
O23 V9 V13 O26 -72.7(2) . . . .
O11 V9 V13 O26 70.5(2) . . . .
O16 V9 V13 O26 -71.9(2) . . . .
O19 V9 V13 O26 -4.21(16) . . . .
V10 V9 V13 O26 -87.73(12) . . . .
Na3 V9 V13 O26 107.48(16) . . . .
O33 V9 V13 Mn1 -143.06(19) . . . .
O29 V9 V13 Mn1 107.4(3) . . . .
O23 V9 V13 Mn1 -42.31(16) . . . .
O11 V9 V13 Mn1 100.9(2) . . . .
O16 V9 V13 Mn1 -41.44(19) . . . .
O19 V9 V13 Mn1 26.21(12) . . . .
V10 V9 V13 Mn1 -57.32(4) . . . .
Na3 V9 V13 Mn1 137.89(11) . . . .
O33 V9 V13 V7 -140.61(19) . . . .
O29 V9 V13 V7 109.9(3) . . . .
O23 V9 V13 V7 -39.86(17) . . . .
O11 V9 V13 V7 103.3(2) . . . .
O16 V9 V13 V7 -39.0(2) . . . .
O19 V9 V13 V7 28.66(13) . . . .
V10 V9 V13 V7 -54.86(6) . . . .
Na3 V9 V13 V7 140.34(12) . . . .
O17 V7 V13 O34 -0.3(4) . . . .
O2 V7 V13 O34 -7.8(4) . . . .
O13 V7 V13 O34 101.4(3) . . . .
O30 V7 V13 O34 -102.5(3) . . . .
O6 V7 V13 O34 -176.7(3) . . . .
O26 V7 V13 O34 -175.9(3) . . . .
Mn1 V7 V13 O34 -131.2(3) . . . .
O17 V7 V13 O35 -101.2(3) . . . .
O2 V7 V13 O35 -108.8(3) . . . .
O13 V7 V13 O35 0.5(2) . . . .
O30 V7 V13 O35 156.5(2) . . . .
O6 V7 V13 O35 82.3(2) . . . .
O26 V7 V13 O35 83.1(2) . . . .
Mn1 V7 V13 O35 127.87(16) . . . .
O17 V7 V13 O2 7.6(4) . . . .
O13 V7 V13 O2 109.3(3) . . . .
O30 V7 V13 O2 -94.7(3) . . . .
O6 V7 V13 O2 -168.9(3) . . . .
O26 V7 V13 O2 -168.1(3) . . . .
Mn1 V7 V13 O2 -123.3(3) . . . .
O17 V7 V13 O11 173.2(3) . . . .
O2 V7 V13 O11 165.6(3) . . . .
O13 V7 V13 O11 -85.1(2) . . . .
O30 V7 V13 O11 71.0(2) . . . .
O6 V7 V13 O11 -3.3(2) . . . .
O26 V7 V13 O11 -2.5(2) . . . .
Mn1 V7 V13 O11 42.31(18) . . . .
O17 V7 V13 O16 101.1(3) . . . .
O2 V7 V13 O16 93.6(3) . . . .
O13 V7 V13 O16 -157.2(2) . . . .
O30 V7 V13 O16 -1.1(2) . . . .
O6 V7 V13 O16 -75.3(2) . . . .
O26 V7 V13 O16 -74.5(2) . . . .
Mn1 V7 V13 O16 -29.76(14) . . . .
O17 V7 V13 O26 175.7(3) . . . .
O2 V7 V13 O26 168.1(3) . . . .
O13 V7 V13 O26 -82.6(2) . . . .
O30 V7 V13 O26 73.4(2) . . . .
O6 V7 V13 O26 -0.8(2) . . . .
Mn1 V7 V13 O26 44.77(16) . . . .
O17 V7 V13 Mn1 130.9(3) . . . .
O2 V7 V13 Mn1 123.3(3) . . . .
O13 V7 V13 Mn1 -127.41(15) . . . .
O30 V7 V13 Mn1 28.67(14) . . . .
O6 V7 V13 Mn1 -45.58(17) . . . .
O26 V7 V13 Mn1 -44.77(16) . . . .
O17 V7 V13 V9 128.3(3) . . . .
O2 V7 V13 V9 120.7(3) . . . .
O13 V7 V13 V9 -130.00(16) . . . .
O30 V7 V13 V9 26.08(15) . . . .
O6 V7 V13 V9 -48.17(18) . . . .
O26 V7 V13 V9 -47.36(16) . . . .
Mn1 V7 V13 V9 -2.59(5) . . . .
O22 V4 O1 V2 -176.6(3) . . . .
O4 V4 O1 V2 -72.9(3) . . . .
O28 V4 O1 V2 81.7(3) . . . .
O30 V4 O1 V2 19.1(7) . . . .
O27 V4 O1 V2 5.8(3) . . . .
Mn1 V4 O1 V2 6.9(3) . . . .
V10 V4 O1 V2 -42.7(2) . . . .
O22 V4 O1 Na2 -3.0(5) . . . 1_655
O4 V4 O1 Na2 100.7(5) . . . 1_655
O28 V4 O1 Na2 -104.7(5) . . . 1_655
O30 V4 O1 Na2 -167.3(4) . . . 1_655
O27 V4 O1 Na2 179.4(5) . . . 1_655
Mn1 V4 O1 Na2 -179.5(4) . . . 1_655
V10 V4 O1 Na2 130.9(5) . . . 1_655
O36 V2 O1 V4 176.4(3) . . . .
O7 V2 O1 V4 73.0(3) . . . .
O14 V2 O1 V4 -14.6(7) . . . .
O15 V2 O1 V4 -81.5(3) . . . .
O27 V2 O1 V4 -5.7(3) . . . .
V10 V2 O1 V4 42.6(3) . . . .
V1 V2 O1 V4 -52.6(3) . . . .
Na2 V2 O1 V4 176.3(4) 1_655 . . .
O36 V2 O1 Na2 0.1(3) . . . 1_655
O7 V2 O1 Na2 -103.4(2) . . . 1_655
O14 V2 O1 Na2 169.0(4) . . . 1_655
O15 V2 O1 Na2 102.1(2) . . . 1_655
O27 V2 O1 Na2 178.0(2) . . . 1_655
V10 V2 O1 Na2 -133.70(17) . . . 1_655
V1 V2 O1 Na2 131.09(17) . . . 1_655
O17 V7 O2 V13 -174.6(3) . . . .
O13 V7 O2 V13 -69.7(3) . . . .
O30 V7 O2 V13 84.4(3) . . . .
O6 V7 O2 V13 21.9(7) . . . .
O26 V7 O2 V13 8.9(3) . . . .
Mn1 V7 O2 V13 47.1(2) . . . .
O34 V13 O2 V7 174.2(3) . . . .
O35 V13 O2 V7 70.2(3) . . . .
O11 V13 O2 V7 -27.7(7) . . . .
O16 V13 O2 V7 -84.3(3) . . . .
O26 V13 O2 V7 -8.9(3) . . . .
Mn1 V13 O2 V7 -46.7(2) . . . .
V9 V13 O2 V7 -84.1(3) . . . .
O8 V5 O3 V11 -72.7(3) . . . .
O38 V5 O3 V11 -177.9(2) . . . .
O6 V5 O3 V11 74.7(5) . . . .
O12 V5 O3 V11 25.0(2) . . . .
O26 V5 O3 V11 101.4(2) . . . .
Mn1 V5 O3 V11 63.53(19) . . . .
K1 V5 O3 V11 -38.5(2) . . . .
O8 V5 O3 V8 170.0(2) . . . .
O38 V5 O3 V8 64.8(3) . . . .
O6 V5 O3 V8 -42.7(5) . . . .
O12 V5 O3 V8 -92.3(2) . . . .
O26 V5 O3 V8 -16.0(2) . . . .
Mn1 V5 O3 V8 -53.85(19) . . . .
K1 V5 O3 V8 -155.90(19) . . . .
O24 V11 O3 V5 175.8(2) . . . .
O5 V11 O3 V5 67.3(3) . . . .
O18 V11 O3 V5 -57.9(4) . . . .
O19 V11 O3 V5 -96.1(2) . . . .
O12 V11 O3 V5 -22.7(2) . . . .
K1 V11 O3 V5 38.3(2) . . . .
O24 V11 O3 V8 -64.0(3) . . . .
O5 V11 O3 V8 -172.6(2) . . . .
O18 V11 O3 V8 62.3(4) . . . .
O19 V11 O3 V8 24.0(2) . . . .
O12 V11 O3 V8 97.4(2) . . . .
K1 V11 O3 V8 158.42(18) . . . .
O10 V8 O3 V5 -169.5(3) . . . .
O9 V8 O3 V5 -64.6(3) . . . .
O11 V8 O3 V5 46.4(5) . . . .
O19 V8 O3 V5 91.9(2) . . . .
O26 V8 O3 V5 16.1(2) . . . .
Mn1 V8 O3 V5 53.81(19) . . . .
O10 V8 O3 V11 72.7(3) . . . .
O9 V8 O3 V11 177.6(2) . . . .
O11 V8 O3 V11 -71.4(5) . . . .
O19 V8 O3 V11 -25.9(2) . . . .
O26 V8 O3 V11 -101.7(2) . . . .
Mn1 V8 O3 V11 -64.01(18) . . . .
O20 V10 O4 V4 -175.8(3) . . . .
O7 V10 O4 V4 -72.0(3) . . . .
O16 V10 O4 V4 82.1(3) . . . .
O23 V10 O4 V4 18.9(7) . . . .
O27 V10 O4 V4 7.3(3) . . . .
Mn1 V10 O4 V4 45.0(2) . . . .
V9 V10 O4 V4 80.9(3) . . . .
V2 V10 O4 V4 -41.6(2) . . . .
O22 V4 O4 V10 176.2(3) . . . .
O1 V4 O4 V10 72.3(3) . . . .
O28 V4 O4 V10 -21.6(7) . . . .
O30 V4 O4 V10 -82.3(3) . . . .
O27 V4 O4 V10 -7.4(3) . . . .
Mn1 V4 O4 V10 -45.1(2) . . . .
O24 V11 O5 K1 174.5(3) . . . .
O18 V11 O5 K1 68.7(4) . . . .
O3 V11 O5 K1 -80.3(4) . . . .
O19 V11 O5 K1 -7.9(10) . . . .
O12 V11 O5 K1 -5.9(4) . . . .
O25 V3 O6 V5 -64.2(3) . . . .
O32 V3 O6 V5 -172.6(2) . . . .
O28 V3 O6 V5 62.8(4) . . . .
O30 V3 O6 V5 96.2(2) . . . .
O12 V3 O6 V5 24.26(19) . . . .
K1 V3 O6 V5 -36.3(2) . . . .
O25 V3 O6 V7 176.0(2) . . . .
O32 V3 O6 V7 67.7(3) . . . .
O28 V3 O6 V7 -56.9(4) . . . .
O30 V3 O6 V7 -23.55(18) . . . .
O12 V3 O6 V7 -95.5(2) . . . .
K1 V3 O6 V7 -156.08(16) . . . .
O8 V5 O6 V3 71.1(3) . . . .
O38 V5 O6 V3 175.9(2) . . . .
O3 V5 O6 V3 -76.5(5) . . . .
O12 V5 O6 V3 -27.0(2) . . . .
O26 V5 O6 V3 -103.2(2) . . . .
Mn1 V5 O6 V3 -65.38(18) . . . .
K1 V5 O6 V3 36.4(2) . . . .
O8 V5 O6 V7 -174.6(3) . . . .
O38 V5 O6 V7 -69.8(3) . . . .
O3 V5 O6 V7 37.8(5) . . . .
O12 V5 O6 V7 87.3(2) . . . .
O26 V5 O6 V7 11.1(2) . . . .
Mn1 V5 O6 V7 48.93(19) . . . .
K1 V5 O6 V7 150.75(19) . . . .
O17 V7 O6 V3 -72.1(3) . . . .
O2 V7 O6 V3 91.5(5) . . . .
O13 V7 O6 V3 -175.5(2) . . . .
O30 V7 O6 V3 26.6(2) . . . .
O26 V7 O6 V3 104.7(2) . . . .
Mn1 V7 O6 V3 66.00(17) . . . .
V13 V7 O6 V3 105.34(18) . . . .
O17 V7 O6 V5 172.0(3) . . . .
O2 V7 O6 V5 -24.3(6) . . . .
O13 V7 O6 V5 68.7(3) . . . .
O30 V7 O6 V5 -89.2(2) . . . .
O26 V7 O6 V5 -11.1(2) . . . .
Mn1 V7 O6 V5 -49.85(19) . . . .
V13 V7 O6 V5 -10.5(3) . . . .
O36 V2 O7 V10 -174.7(3) . . . .
O1 V2 O7 V10 -70.7(3) . . . .
O14 V2 O7 V10 83.1(3) . . . .
O15 V2 O7 V10 16.3(7) . . . .
O27 V2 O7 V10 6.5(3) . . . .
V1 V2 O7 V10 8.2(4) . . . .
Na2 V2 O7 V10 -121.6(2) 1_655 . . .
O20 V10 O7 V2 176.5(3) . . . .
O4 V10 O7 V2 72.1(3) . . . .
O16 V10 O7 V2 -26.1(6) . . . .
O23 V10 O7 V2 -82.1(3) . . . .
O27 V10 O7 V2 -6.6(3) . . . .
Mn1 V10 O7 V2 -9.0(3) . . . .
V4 V10 O7 V2 41.2(2) . . . .
V9 V10 O7 V2 -85.6(3) . . . .
O38 V5 O8 K1 178.3(3) . . . .
O3 V5 O8 K1 80.2(3) . . . .
O6 V5 O8 K1 -84.9(3) . . . .
O12 V5 O8 K1 -2.1(3) . . . .
O26 V5 O8 K1 -10(2) . . . .
Mn1 V5 O8 K1 -2.7(4) . . . .
O10 V8 O9 V12 -178.8(3) . . . .
O11 V8 O9 V12 -74.6(3) . . . .
O3 V8 O9 V12 79.1(3) . . . .
O19 V8 O9 V12 5.6(7) . . . .
O26 V8 O9 V12 2.4(2) . . . .
Mn1 V8 O9 V12 3.1(3) . . . .
O37 V12 O9 V8 -179.8(3) . . . .
O13 V12 O9 V8 -7.6(7) . . . .
O35 V12 O9 V8 76.5(3) . . . .
O38 V12 O9 V8 -80.6(3) . . . .
O26 V12 O9 V8 -2.4(2) . . . .
O33 V9 O11 V8 174.0(2) . . . .
O29 V9 O11 V8 64.2(3) . . . .
O23 V9 O11 V8 -59.1(4) . . . .
O16 V9 O11 V8 -95.4(2) . . . .
O19 V9 O11 V8 -23.3(2) . . . .
V13 V9 O11 V8 -120.0(3) . . . .
V10 V9 O11 V8 -96.4(2) . . . .
Na3 V9 O11 V8 111.3(3) . . . .
O33 V9 O11 V13 -66.0(3) . . . .
O29 V9 O11 V13 -175.7(2) . . . .
O23 V9 O11 V13 61.0(4) . . . .
O16 V9 O11 V13 24.60(19) . . . .
O19 V9 O11 V13 96.8(2) . . . .
V10 V9 O11 V13 23.6(2) . . . .
Na3 V9 O11 V13 -128.7(3) . . . .
O33 V9 O11 Na3 62.7(3) . . . .
O29 V9 O11 Na3 -47.0(3) . . . .
O23 V9 O11 Na3 -170.3(3) . . . .
O16 V9 O11 Na3 153.3(2) . . . .
O19 V9 O11 Na3 -134.5(2) . . . .
V13 V9 O11 Na3 128.7(3) . . . .
V10 V9 O11 Na3 152.34(15) . . . .
O10 V8 O11 V9 -72.8(3) . . . .
O9 V8 O11 V9 -178.4(2) . . . .
O3 V8 O11 V9 71.0(5) . . . .
O19 V8 O11 V9 25.7(2) . . . .
O26 V8 O11 V9 101.3(2) . . . .
Mn1 V8 O11 V9 63.65(19) . . . .
O10 V8 O11 V13 172.0(3) . . . .
O9 V8 O11 V13 66.4(3) . . . .
O3 V8 O11 V13 -44.2(5) . . . .
O19 V8 O11 V13 -89.5(2) . . . .
O26 V8 O11 V13 -13.9(2) . . . .
Mn1 V8 O11 V13 -51.54(19) . . . .
O10 V8 O11 Na3 34.0(3) . . . .
O9 V8 O11 Na3 -71.6(2) . . . .
O3 V8 O11 Na3 177.8(4) . . . .
O19 V8 O11 Na3 132.5(2) . . . .
O26 V8 O11 Na3 -151.9(2) . . . .
Mn1 V8 O11 Na3 170.4(2) . . . .
O34 V13 O11 V9 72.8(3) . . . .
O35 V13 O11 V9 176.1(2) . . . .
O2 V13 O11 V9 -85.3(5) . . . .
O16 V13 O11 V9 -26.8(2) . . . .
O26 V13 O11 V9 -104.2(2) . . . .
Mn1 V13 O11 V9 -66.03(17) . . . .
V7 V13 O11 V9 -102.38(19) . . . .
O34 V13 O11 V8 -169.2(3) . . . .
O35 V13 O11 V8 -65.8(3) . . . .
O2 V13 O11 V8 32.8(6) . . . .
O16 V13 O11 V8 91.2(3) . . . .
O26 V13 O11 V8 13.8(2) . . . .
Mn1 V13 O11 V8 52.04(19) . . . .
V9 V13 O11 V8 118.1(3) . . . .
V7 V13 O11 V8 15.7(3) . . . .
O34 V13 O11 Na3 -39.6(4) . . . .
O35 V13 O11 Na3 63.7(3) . . . .
O2 V13 O11 Na3 162.3(4) . . . .
O16 V13 O11 Na3 -139.2(3) . . . .
O26 V13 O11 Na3 143.4(3) . . . .
Mn1 V13 O11 Na3 -178.4(3) . . . .
V9 V13 O11 Na3 -112.4(4) . . . .
V7 V13 O11 Na3 145.2(2) . . . .
O27 Mn1 O12 V5 178.7(2) . . . .
O26 Mn1 O12 V5 0.2(2) . . . .
O19 Mn1 O12 V5 -90.2(2) . . . .
O30 Mn1 O12 V5 89.8(2) . . . .
O16 Mn1 O12 V5 -88(6) . . . .
V7 Mn1 O12 V5 49.60(16) . . . .
V4 Mn1 O12 V5 129.98(16) . . . .
V10 Mn1 O12 V5 174.72(8) . . . .
V13 Mn1 O12 V5 2.8(3) . . . .
V6 Mn1 O12 V5 -133.95(16) . . . .
O27 Mn1 O12 V1 -0.4(2) . . . .
O26 Mn1 O12 V1 -178.8(2) . . . .
O19 Mn1 O12 V1 90.7(2) . . . .
O30 Mn1 O12 V1 -89.3(2) . . . .
O16 Mn1 O12 V1 93(6) . . . .
V7 Mn1 O12 V1 -129.47(15) . . . .
V4 Mn1 O12 V1 -49.09(15) . . . .
V10 Mn1 O12 V1 -4.3(3) . . . .
V13 Mn1 O12 V1 -176.22(8) . . . .
V6 Mn1 O12 V1 46.99(15) . . . .
V5 Mn1 O12 V1 -179.1(3) . . . .
O27 Mn1 O12 V11 -90.7(2) . . . .
O26 Mn1 O12 V11 90.9(2) . . . .
O19 Mn1 O12 V11 0.4(2) . . . .
O30 Mn1 O12 V11 -179.6(2) . . . .
O16 Mn1 O12 V11 3(6) . . . .
V7 Mn1 O12 V11 140.22(14) . . . .
V4 Mn1 O12 V11 -139.40(14) . . . .
V10 Mn1 O12 V11 -94.7(2) . . . .
V13 Mn1 O12 V11 93.5(2) . . . .
V6 Mn1 O12 V11 -43.32(15) . . . .
V5 Mn1 O12 V11 90.6(2) . . . .
O27 Mn1 O12 V3 89.0(2) . . . .
O26 Mn1 O12 V3 -89.5(2) . . . .
O19 Mn1 O12 V3 -179.9(2) . . . .
O30 Mn1 O12 V3 0.1(2) . . . .
O16 Mn1 O12 V3 -178(100) . . . .
V7 Mn1 O12 V3 -40.10(15) . . . .
V4 Mn1 O12 V3 40.28(15) . . . .
V10 Mn1 O12 V3 85.0(2) . . . .
V13 Mn1 O12 V3 -86.9(2) . . . .
V6 Mn1 O12 V3 136.35(14) . . . .
V5 Mn1 O12 V3 -89.7(2) . . . .
O8 V5 O12 Mn1 -179.4(2) . . . .
O38 V5 O12 Mn1 -0.3(6) . . . .
O3 V5 O12 Mn1 79.2(2) . . . .
O6 V5 O12 Mn1 -79.6(2) . . . .
O26 V5 O12 Mn1 -0.19(18) . . . .
K1 V5 O12 Mn1 179.3(2) . . . .
O8 V5 O12 V1 -2.5(9) . . . .
O38 V5 O12 V1 176.6(7) . . . .
O3 V5 O12 V1 -103.9(8) . . . .
O6 V5 O12 V1 97.3(8) . . . .
O26 V5 O12 V1 176.7(9) . . . .
Mn1 V5 O12 V1 176.9(10) . . . .
K1 V5 O12 V1 -3.8(8) . . . .
O8 V5 O12 V11 82.1(2) . . . .
O38 V5 O12 V11 -98.9(5) . . . .
O3 V5 O12 V11 -19.34(17) . . . .
O6 V5 O12 V11 -178.13(18) . . . .
O26 V5 O12 V11 -98.71(17) . . . .
Mn1 V5 O12 V11 -98.5(2) . . . .
K1 V5 O12 V11 80.77(13) . . . .
O8 V5 O12 V3 -79.1(2) . . . .
O38 V5 O12 V3 99.9(5) . . . .
O3 V5 O12 V3 179.47(19) . . . .
O6 V5 O12 V3 20.69(17) . . . .
O26 V5 O12 V3 100.10(18) . . . .
Mn1 V5 O12 V3 100.3(2) . . . .
K1 V5 O12 V3 -80.42(12) . . . .
O21 V1 O12 Mn1 -178.5(2) . . . .
O15 V1 O12 Mn1 -2.7(6) . . . .
O28 V1 O12 Mn1 80.9(2) . . . .
O18 V1 O12 Mn1 -80.0(2) . . . .
O27 V1 O12 Mn1 0.34(18) . . . .
V2 V1 O12 Mn1 1.7(2) . . . .
K1 V1 O12 Mn1 -179.2(2) . . . .
O21 V1 O12 V5 4.6(9) . . . .
O15 V1 O12 V5 -179.7(7) . . . .
O28 V1 O12 V5 -96.0(8) . . . .
O18 V1 O12 V5 103.1(8) . . . .
O27 V1 O12 V5 -176.6(9) . . . .
Mn1 V1 O12 V5 -176.9(10) . . . .
V2 V1 O12 V5 -175.3(7) . . . .
K1 V1 O12 V5 3.8(8) . . . .
O21 V1 O12 V11 -80.0(2) . . . .
O15 V1 O12 V11 95.8(6) . . . .
O28 V1 O12 V11 179.40(19) . . . .
O18 V1 O12 V11 18.53(17) . . . .
O27 V1 O12 V11 98.84(17) . . . .
Mn1 V1 O12 V11 98.5(2) . . . .
V2 V1 O12 V11 100.17(14) . . . .
K1 V1 O12 V11 -80.74(12) . . . .
O21 V1 O12 V3 81.2(2) . . . .
O15 V1 O12 V3 -103.0(5) . . . .
O28 V1 O12 V3 -19.39(17) . . . .
O18 V1 O12 V3 179.74(19) . . . .
O27 V1 O12 V3 -99.95(18) . . . .
Mn1 V1 O12 V3 -100.3(2) . . . .
V2 V1 O12 V3 -98.62(14) . . . .
K1 V1 O12 V3 80.47(12) . . . .
O24 V11 O12 Mn1 -1.1(8) . . . .
O5 V11 O12 Mn1 -179.7(2) . . . .
O18 V11 O12 Mn1 78.8(2) . . . .
O3 V11 O12 Mn1 -79.6(2) . . . .
O19 V11 O12 Mn1 -0.33(18) . . . .
K1 V11 O12 Mn1 177.1(2) . . . .
O24 V11 O12 V5 98.4(7) . . . .
O5 V11 O12 V5 -80.3(2) . . . .
O18 V11 O12 V5 178.3(2) . . . .
O3 V11 O12 V5 19.86(17) . . . .
O19 V11 O12 V5 99.13(19) . . . .
K1 V11 O12 V5 -83.49(13) . . . .
O24 V11 O12 V1 -99.0(7) . . . .
O5 V11 O12 V1 82.4(2) . . . .
O18 V11 O12 V1 -19.12(17) . . . .
O3 V11 O12 V1 -177.5(2) . . . .
O19 V11 O12 V1 -98.26(19) . . . .
K1 V11 O12 V1 79.13(12) . . . .
O24 V11 O12 V3 179.9(7) . . . .
O5 V11 O12 V3 1.3(7) . . . .
O18 V11 O12 V3 -100.2(7) . . . .
O3 V11 O12 V3 101.4(7) . . . .
O19 V11 O12 V3 -179.3(7) . . . .
K1 V11 O12 V3 -2.0(6) . . . .
O25 V3 O12 Mn1 -179.6(2) . . . .
O32 V3 O12 Mn1 5.0(8) . . . .
O28 V3 O12 Mn1 -77.8(2) . . . .
O6 V3 O12 Mn1 77.9(2) . . . .
O30 V3 O12 Mn1 -0.06(18) . . . .
K1 V3 O12 Mn1 -177.0(2) . . . .
O25 V3 O12 V5 81.2(2) . . . .
O32 V3 O12 V5 -94.2(7) . . . .
O28 V3 O12 V5 -177.1(2) . . . .
O6 V3 O12 V5 -21.31(18) . . . .
O30 V3 O12 V5 -99.32(19) . . . .
K1 V3 O12 V5 83.69(13) . . . .
O25 V3 O12 V1 -81.8(2) . . . .
O32 V3 O12 V1 102.8(7) . . . .
O28 V3 O12 V1 19.89(18) . . . .
O6 V3 O12 V1 175.7(2) . . . .
O30 V3 O12 V1 97.66(19) . . . .
K1 V3 O12 V1 -79.32(13) . . . .
O25 V3 O12 V11 -0.6(7) . . . .
O32 V3 O12 V11 -176.0(7) . . . .
O28 V3 O12 V11 101.2(7) . . . .
O6 V3 O12 V11 -103.0(7) . . . .
O30 V3 O12 V11 178.9(7) . . . .
K1 V3 O12 V11 2.0(6) . . . .
O17 V7 O13 V12 177.5(3) . . . .
O2 V7 O13 V12 73.0(3) . . . .
O30 V7 O13 V12 -24.4(6) . . . .
O6 V7 O13 V12 -81.4(3) . . . .
O26 V7 O13 V12 -5.5(2) . . . .
Mn1 V7 O13 V12 -7.8(3) . . . .
V13 V7 O13 V12 42.6(2) . . . .
O37 V12 O13 V7 -177.3(3) . . . .
O35 V12 O13 V7 -72.5(3) . . . .
O38 V12 O13 V7 82.7(3) . . . .
O9 V12 O13 V7 10.7(6) . . . .
O26 V12 O13 V7 5.5(2) . . . .
O31 V6 O14 V2 176.8(3) . . . .
O18 V6 O14 V2 -79.8(3) . . . .
O23 V6 O14 V2 74.3(3) . . . .
O19 V6 O14 V2 -2.7(7) . . . .
O27 V6 O14 V2 -3.0(3) . . . .
Mn1 V6 O14 V2 -2.8(3) . . . .
O36 V2 O14 V6 -179.1(3) . . . .
O7 V2 O14 V6 -76.7(3) . . . .
O1 V2 O14 V6 11.9(7) . . . .
O15 V2 O14 V6 79.8(3) . . . .
O27 V2 O14 V6 2.9(2) . . . .
V10 V2 O14 V6 -44.8(2) . . . .
V1 V2 O14 V6 49.9(2) . . . .
Na2 V2 O14 V6 172.1(2) 1_655 . . .
O21 V1 O15 V2 -177.7(3) . . . .
O28 V1 O15 V2 -73.6(3) . . . .
O18 V1 O15 V2 80.5(3) . . . .
O12 V1 O15 V2 6.6(7) . . . .
O27 V1 O15 V2 3.6(3) . . . .
Mn1 V1 O15 V2 4.7(3) . . . .
K1 V1 O15 V2 -178.02(9) . . . .
O36 V2 O15 V1 177.5(3) . . . .
O7 V2 O15 V1 -13.4(7) . . . .
O1 V2 O15 V1 74.5(3) . . . .
O14 V2 O15 V1 -81.3(3) . . . .
O27 V2 O15 V1 -3.5(2) . . . .
V10 V2 O15 V1 -3.2(3) . . . .
Na2 V2 O15 V1 125.0(2) 1_655 . . .
O27 Mn1 O16 V10 -6.1(2) . . . .
O26 Mn1 O16 V10 172.3(2) . . . .
O19 Mn1 O16 V10 -97.2(2) . . . .
O12 Mn1 O16 V10 -100(6) . . . .
O30 Mn1 O16 V10 82.7(2) . . . .
V7 Mn1 O16 V10 122.89(17) . . . .
V4 Mn1 O16 V10 42.56(17) . . . .
V13 Mn1 O16 V10 167.5(3) . . . .
V6 Mn1 O16 V10 -53.50(17) . . . .
V5 Mn1 O16 V10 174.56(7) . . . .
O27 Mn1 O16 V13 -173.6(2) . . . .
O26 Mn1 O16 V13 4.8(2) . . . .
O19 Mn1 O16 V13 95.3(2) . . . .
O12 Mn1 O16 V13 93(6) . . . .
O30 Mn1 O16 V13 -84.8(2) . . . .
V7 Mn1 O16 V13 -44.61(17) . . . .
V4 Mn1 O16 V13 -124.94(17) . . . .
V10 Mn1 O16 V13 -167.5(3) . . . .
V6 Mn1 O16 V13 139.00(17) . . . .
V5 Mn1 O16 V13 7.1(3) . . . .
O27 Mn1 O16 V9 90.8(2) . . . .
O26 Mn1 O16 V9 -90.8(2) . . . .
O19 Mn1 O16 V9 -0.3(2) . . . .
O12 Mn1 O16 V9 -3(6) . . . .
O30 Mn1 O16 V9 179.6(2) . . . .
V7 Mn1 O16 V9 -140.22(17) . . . .
V4 Mn1 O16 V9 139.45(17) . . . .
V10 Mn1 O16 V9 96.9(3) . . . .
V13 Mn1 O16 V9 -95.6(2) . . . .
V6 Mn1 O16 V9 43.39(16) . . . .
V5 Mn1 O16 V9 -88.6(2) . . . .
O20 V10 O16 Mn1 -177.6(2) . . . .
O4 V10 O16 Mn1 -73.7(2) . . . .
O7 V10 O16 Mn1 25.0(6) . . . .
O23 V10 O16 Mn1 82.8(2) . . . .
O27 V10 O16 Mn1 5.04(19) . . . .
V4 V10 O16 Mn1 -41.58(17) . . . .
V9 V10 O16 Mn1 105.1(3) . . . .
V2 V10 O16 Mn1 8.8(3) . . . .
O20 V10 O16 V13 -27.2(6) . . . .
O4 V10 O16 V13 76.6(6) . . . .
O7 V10 O16 V13 175.3(5) . . . .
O23 V10 O16 V13 -126.8(6) . . . .
O27 V10 O16 V13 155.4(6) . . . .
Mn1 V10 O16 V13 150.3(7) . . . .
V4 V10 O16 V13 108.7(6) . . . .
V9 V10 O16 V13 -104.6(6) . . . .
V2 V10 O16 V13 159.1(5) . . . .
O20 V10 O16 V9 77.3(2) . . . .
O4 V10 O16 V9 -178.9(2) . . . .
O7 V10 O16 V9 -80.1(5) . . . .
O23 V10 O16 V9 -22.28(17) . . . .
O27 V10 O16 V9 -100.08(19) . . . .
Mn1 V10 O16 V9 -105.1(3) . . . .
V4 V10 O16 V9 -146.71(15) . . . .
V2 V10 O16 V9 -96.35(16) . . . .
O34 V13 O16 Mn1 176.9(2) . . . .
O35 V13 O16 Mn1 -17.9(6) . . . .
O2 V13 O16 Mn1 75.1(2) . . . .
O11 V13 O16 Mn1 -82.7(2) . . . .
O26 V13 O16 Mn1 -3.96(18) . . . .
V9 V13 O16 Mn1 -104.8(3) . . . .
V7 V13 O16 Mn1 43.32(17) . . . .
O34 V13 O16 V10 26.5(6) . . . .
O35 V13 O16 V10 -168.3(5) . . . .
O2 V13 O16 V10 -75.3(6) . . . .
O11 V13 O16 V10 126.9(6) . . . .
O26 V13 O16 V10 -154.3(6) . . . .
Mn1 V13 O16 V10 -150.4(7) . . . .
V9 V13 O16 V10 104.8(6) . . . .
V7 V13 O16 V10 -107.1(6) . . . .
O34 V13 O16 V9 -78.3(2) . . . .
O35 V13 O16 V9 86.9(5) . . . .
O2 V13 O16 V9 179.9(2) . . . .
O11 V13 O16 V9 22.16(17) . . . .
O26 V13 O16 V9 100.86(19) . . . .
Mn1 V13 O16 V9 104.8(3) . . . .
V7 V13 O16 V9 148.15(15) . . . .
O33 V9 O16 Mn1 179.7(3) . . . .
O29 V9 O16 Mn1 -4.2(8) . . . .
O23 V9 O16 Mn1 -78.9(2) . . . .
O11 V9 O16 Mn1 78.6(2) . . . .
O19 V9 O16 Mn1 0.29(18) . . . .
V13 V9 O16 Mn1 101.9(3) . . . .
V10 V9 O16 Mn1 -102.7(3) . . . .
Na3 V9 O16 Mn1 101.1(2) . . . .
O33 V9 O16 V10 -77.6(2) . . . .
O29 V9 O16 V10 98.5(7) . . . .
O23 V9 O16 V10 23.77(19) . . . .
O11 V9 O16 V10 -178.7(2) . . . .
O19 V9 O16 V10 103.0(2) . . . .
V13 V9 O16 V10 -155.4(3) . . . .
Na3 V9 O16 V10 -156.15(15) . . . .
O33 V9 O16 V13 77.8(2) . . . .
O29 V9 O16 V13 -106.1(6) . . . .
O23 V9 O16 V13 179.2(2) . . . .
O11 V9 O16 V13 -23.25(19) . . . .
O19 V9 O16 V13 -101.6(2) . . . .
V10 V9 O16 V13 155.4(3) . . . .
Na3 V9 O16 V13 -0.7(2) . . . .
O24 V11 O18 V6 63.9(3) . . . .
O5 V11 O18 V6 172.9(2) . . . .
O3 V11 O18 V6 -62.3(4) . . . .
O19 V11 O18 V6 -24.1(2) . . . .
O12 V11 O18 V6 -97.4(2) . . . .
K1 V11 O18 V6 -159.92(19) . . . .
O24 V11 O18 V1 -176.0(3) . . . .
O5 V11 O18 V1 -67.0(3) . . . .
O3 V11 O18 V1 57.8(4) . . . .
O19 V11 O18 V1 96.1(2) . . . .
O12 V11 O18 V1 22.7(2) . . . .
K1 V11 O18 V1 -39.8(2) . . . .
O31 V6 O18 V11 -71.2(3) . . . .
O14 V6 O18 V11 -177.2(2) . . . .
O23 V6 O18 V11 71.4(5) . . . .
O19 V6 O18 V11 25.8(2) . . . .
O27 V6 O18 V11 101.9(2) . . . .
Mn1 V6 O18 V11 64.16(18) . . . .
O31 V6 O18 V1 168.7(3) . . . .
O14 V6 O18 V1 62.8(3) . . . .
O23 V6 O18 V1 -48.6(5) . . . .
O19 V6 O18 V1 -94.3(2) . . . .
O27 V6 O18 V1 -18.2(2) . . . .
Mn1 V6 O18 V1 -55.89(18) . . . .
O21 V1 O18 V11 73.0(3) . . . .
O15 V1 O18 V11 178.0(3) . . . .
O28 V1 O18 V11 -66.7(5) . . . .
O12 V1 O18 V11 -24.5(2) . . . .
O27 V1 O18 V11 -100.6(2) . . . .
Mn1 V1 O18 V11 -63.24(19) . . . .
V2 V1 O18 V11 -148.3(2) . . . .
K1 V1 O18 V11 41.7(2) . . . .
O21 V1 O18 V6 -168.0(3) . . . .
O15 V1 O18 V6 -63.0(3) . . . .
O28 V1 O18 V6 52.2(5) . . . .
O12 V1 O18 V6 94.5(2) . . . .
O27 V1 O18 V6 18.3(2) . . . .
Mn1 V1 O18 V6 55.71(18) . . . .
V2 V1 O18 V6 -29.3(2) . . . .
K1 V1 O18 V6 160.64(19) . . . .
O27 Mn1 O19 V8 -178.6(2) . . . .
O26 Mn1 O19 V8 0.3(2) . . . .
O12 Mn1 O19 V8 90.8(2) . . . .
O30 Mn1 O19 V8 91(6) . . . .
O16 Mn1 O19 V8 -89.1(2) . . . .
V7 Mn1 O19 V8 -3.4(3) . . . .
V4 Mn1 O19 V8 -176.01(8) . . . .
V10 Mn1 O19 V8 -129.21(15) . . . .
V13 Mn1 O19 V8 -48.39(16) . . . .
V6 Mn1 O19 V8 -178.4(3) . . . .
V5 Mn1 O19 V8 48.15(16) . . . .
O27 Mn1 O19 V6 -0.2(2) . . . .
O26 Mn1 O19 V6 178.7(2) . . . .
O12 Mn1 O19 V6 -90.9(2) . . . .
O30 Mn1 O19 V6 -90(6) . . . .
O16 Mn1 O19 V6 89.2(2) . . . .
V7 Mn1 O19 V6 175.01(8) . . . .
V4 Mn1 O19 V6 2.4(3) . . . .
V10 Mn1 O19 V6 49.16(16) . . . .
V13 Mn1 O19 V6 129.98(15) . . . .
V5 Mn1 O19 V6 -133.48(15) . . . .
O27 Mn1 O19 V11 90.3(2) . . . .
O26 Mn1 O19 V11 -90.9(2) . . . .
O12 Mn1 O19 V11 -0.4(2) . . . .
O30 Mn1 O19 V11 0(6) . . . .
O16 Mn1 O19 V11 179.7(2) . . . .
V7 Mn1 O19 V11 -94.5(2) . . . .
V4 Mn1 O19 V11 92.8(2) . . . .
V10 Mn1 O19 V11 139.63(15) . . . .
V13 Mn1 O19 V11 -139.55(15) . . . .
V6 Mn1 O19 V11 90.5(2) . . . .
V5 Mn1 O19 V11 -43.00(16) . . . .
O27 Mn1 O19 V9 -89.1(2) . . . .
O26 Mn1 O19 V9 89.8(2) . . . .
O12 Mn1 O19 V9 -179.8(2) . . . .
O30 Mn1 O19 V9 -179(100) . . . .
O16 Mn1 O19 V9 0.3(2) . . . .
V7 Mn1 O19 V9 86.1(2) . . . .
V4 Mn1 O19 V9 -86.5(2) . . . .
V10 Mn1 O19 V9 -39.74(15) . . . .
V13 Mn1 O19 V9 41.08(15) . . . .
V6 Mn1 O19 V9 -88.9(2) . . . .
V5 Mn1 O19 V9 137.62(15) . . . .
O10 V8 O19 Mn1 -179.2(2) . . . .
O9 V8 O19 Mn1 -3.5(6) . . . .
O11 V8 O19 Mn1 79.9(2) . . . .
O3 V8 O19 Mn1 -80.2(2) . . . .
O26 V8 O19 Mn1 -0.25(18) . . . .
O10 V8 O19 V6 6.0(8) . . . .
O9 V8 O19 V6 -178.4(6) . . . .
O11 V8 O19 V6 -94.9(8) . . . .
O3 V8 O19 V6 105.0(8) . . . .
O26 V8 O19 V6 -175.1(8) . . . .
Mn1 V8 O19 V6 -174.8(9) . . . .
O10 V8 O19 V11 -78.6(2) . . . .
O9 V8 O19 V11 97.0(5) . . . .
O11 V8 O19 V11 -179.48(19) . . . .
O3 V8 O19 V11 20.42(17) . . . .
O26 V8 O19 V11 100.32(18) . . . .
Mn1 V8 O19 V11 100.6(2) . . . .
O10 V8 O19 V9 81.6(2) . . . .
O9 V8 O19 V9 -102.7(5) . . . .
O11 V8 O19 V9 -19.27(17) . . . .
O3 V8 O19 V9 -179.37(19) . . . .
O26 V8 O19 V9 -99.46(17) . . . .
Mn1 V8 O19 V9 -99.2(2) . . . .
O31 V6 O19 Mn1 -179.6(2) . . . .
O14 V6 O19 Mn1 -0.1(6) . . . .
O18 V6 O19 Mn1 80.4(2) . . . .
O23 V6 O19 Mn1 -79.8(2) . . . .
O27 V6 O19 Mn1 0.17(18) . . . .
O31 V6 O19 V8 -4.8(8) . . . .
O14 V6 O19 V8 174.7(6) . . . .
O18 V6 O19 V8 -104.8(8) . . . .
O23 V6 O19 V8 95.0(8) . . . .
O27 V6 O19 V8 175.0(8) . . . .
Mn1 V6 O19 V8 174.8(9) . . . .
O31 V6 O19 V11 79.9(2) . . . .
O14 V6 O19 V11 -100.6(5) . . . .
O18 V6 O19 V11 -20.09(17) . . . .
O23 V6 O19 V11 179.71(19) . . . .
O27 V6 O19 V11 -100.30(18) . . . .
Mn1 V6 O19 V11 -100.5(2) . . . .
O31 V6 O19 V9 -80.4(2) . . . .
O14 V6 O19 V9 99.0(5) . . . .
O18 V6 O19 V9 179.54(19) . . . .
O23 V6 O19 V9 19.34(17) . . . .
O27 V6 O19 V9 99.33(18) . . . .
Mn1 V6 O19 V9 99.2(2) . . . .
O24 V11 O19 Mn1 -179.9(2) . . . .
O5 V11 O19 Mn1 2.5(9) . . . .
O18 V11 O19 Mn1 -78.1(2) . . . .
O3 V11 O19 Mn1 78.6(2) . . . .
O12 V11 O19 Mn1 0.33(18) . . . .
K1 V11 O19 Mn1 -2.9(3) . . . .
O24 V11 O19 V8 80.6(2) . . . .
O5 V11 O19 V8 -97.0(8) . . . .
O18 V11 O19 V8 -177.6(2) . . . .
O3 V11 O19 V8 -20.92(17) . . . .
O12 V11 O19 V8 -99.17(19) . . . .
K1 V11 O19 V8 -102.42(16) . . . .
O24 V11 O19 V6 -81.3(2) . . . .
O5 V11 O19 V6 101.1(8) . . . .
O18 V11 O19 V6 20.51(17) . . . .
O3 V11 O19 V6 177.2(2) . . . .
O12 V11 O19 V6 98.99(19) . . . .
K1 V11 O19 V6 95.73(17) . . . .
O24 V11 O19 V9 -1.7(7) . . . .
O5 V11 O19 V9 -179.4(7) . . . .
O18 V11 O19 V9 100.0(7) . . . .
O3 V11 O19 V9 -103.2(7) . . . .
O12 V11 O19 V9 178.5(7) . . . .
K1 V11 O19 V9 175.3(6) . . . .
O33 V9 O19 Mn1 -2.3(9) . . . .
O29 V9 O19 Mn1 178.2(2) . . . .
O23 V9 O19 Mn1 78.5(2) . . . .
O11 V9 O19 Mn1 -79.4(2) . . . .
O16 V9 O19 Mn1 -0.29(18) . . . .
V13 V9 O19 Mn1 -40.80(16) . . . .
V10 V9 O19 Mn1 39.10(16) . . . .
Na3 V9 O19 Mn1 -113.94(19) . . . .
O33 V9 O19 V8 96.9(8) . . . .
O29 V9 O19 V8 -82.6(2) . . . .
O23 V9 O19 V8 177.7(2) . . . .
O11 V9 O19 V8 19.81(18) . . . .
O16 V9 O19 V8 98.95(19) . . . .
V13 V9 O19 V8 58.44(12) . . . .
V10 V9 O19 V8 138.33(14) . . . .
Na3 V9 O19 V8 -14.70(19) . . . .
O33 V9 O19 V6 -100.8(8) . . . .
O29 V9 O19 V6 79.7(2) . . . .
O23 V9 O19 V6 -19.93(17) . . . .
O11 V9 O19 V6 -177.9(2) . . . .
O16 V9 O19 V6 -98.71(19) . . . .
V13 V9 O19 V6 -139.22(14) . . . .
V10 V9 O19 V6 -59.33(12) . . . .
Na3 V9 O19 V6 147.64(14) . . . .
O33 V9 O19 V11 179.5(7) . . . .
O29 V9 O19 V11 0.0(7) . . . .
O23 V9 O19 V11 -99.7(7) . . . .
O11 V9 O19 V11 102.4(7) . . . .
O16 V9 O19 V11 -178.5(7) . . . .
V13 V9 O19 V11 141.0(7) . . . .
V10 V9 O19 V11 -139.1(7) . . . .
Na3 V9 O19 V11 67.9(7) . . . .
O15 V1 O21 K1 -179.6(3) . . . .
O28 V1 O21 K1 80.1(3) . . . .
O18 V1 O21 K1 -81.5(3) . . . .
O12 V1 O21 K1 -1.3(3) . . . .
O27 V1 O21 K1 -11(2) . . . .
Mn1 V1 O21 K1 -2.6(5) . . . .
V2 V1 O21 K1 178.49(11) . . . .
O15 V1 O21 Na2 -37.8(3) . . . 2_647
O28 V1 O21 Na2 -138.1(2) . . . 2_647
O18 V1 O21 Na2 60.3(3) . . . 2_647
O12 V1 O21 Na2 140.5(2) . . . 2_647
O27 V1 O21 Na2 130.7(18) . . . 2_647
Mn1 V1 O21 Na2 139.15(17) . . . 2_647
V2 V1 O21 Na2 -39.7(4) . . . 2_647
K1 V1 O21 Na2 141.8(5) . . . 2_647
O33 V9 O23 V6 -174.2(2) . . . .
O29 V9 O23 V6 -65.1(3) . . . .
O11 V9 O23 V6 58.9(4) . . . .
O16 V9 O23 V6 95.3(2) . . . .
O19 V9 O23 V6 23.3(2) . . . .
V13 V9 O23 V6 95.9(2) . . . .
V10 V9 O23 V6 119.6(3) . . . .
Na3 V9 O23 V6 -85.0(8) . . . .
O33 V9 O23 V10 66.2(3) . . . .
O29 V9 O23 V10 175.3(2) . . . .
O11 V9 O23 V10 -60.7(4) . . . .
O16 V9 O23 V10 -24.28(19) . . . .
O19 V9 O23 V10 -96.3(2) . . . .
V13 V9 O23 V10 -23.7(2) . . . .
Na3 V9 O23 V10 155.4(7) . . . .
O31 V6 O23 V9 71.7(3) . . . .
O14 V6 O23 V9 177.2(2) . . . .
O18 V6 O23 V9 -71.0(5) . . . .
O19 V6 O23 V9 -25.7(2) . . . .
O27 V6 O23 V9 -101.4(2) . . . .
Mn1 V6 O23 V9 -63.77(18) . . . .
O31 V6 O23 V10 -174.3(3) . . . .
O14 V6 O23 V10 -68.9(3) . . . .
O18 V6 O23 V10 43.0(5) . . . .
O19 V6 O23 V10 88.3(2) . . . .
O27 V6 O23 V10 12.5(2) . . . .
Mn1 V6 O23 V10 50.17(19) . . . .
O20 V10 O23 V9 -72.7(3) . . . .
O4 V10 O23 V9 92.7(5) . . . .
O7 V10 O23 V9 -175.1(2) . . . .
O16 V10 O23 V9 26.9(2) . . . .
O27 V10 O23 V9 104.5(2) . . . .
Mn1 V10 O23 V9 66.12(17) . . . .
V4 V10 O23 V9 104.60(18) . . . .
V2 V10 O23 V9 153.08(19) . . . .
O20 V10 O23 V6 170.4(3) . . . .
O4 V10 O23 V6 -24.2(6) . . . .
O7 V10 O23 V6 68.0(3) . . . .
O16 V10 O23 V6 -90.0(2) . . . .
O27 V10 O23 V6 -12.4(2) . . . .
Mn1 V10 O23 V6 -50.73(19) . . . .
V4 V10 O23 V6 -12.3(3) . . . .
V9 V10 O23 V6 -116.9(3) . . . .
V2 V10 O23 V6 36.2(2) . . . .
O32 V3 O25 K1 -176.6(3) . . . .
O28 V3 O25 K1 -69.7(4) . . . .
O6 V3 O25 K1 79.2(4) . . . .
O30 V3 O25 K1 3.4(9) . . . .
O12 V3 O25 K1 4.8(4) . . . .
O27 Mn1 O26 V8 143(6) . . . .
O19 Mn1 O26 V8 -0.3(2) . . . .
O12 Mn1 O26 V8 -90.9(2) . . . .
O30 Mn1 O26 V8 -178.2(2) . . . .
O16 Mn1 O26 V8 87.2(2) . . . .
V7 Mn1 O26 V8 176.6(3) . . . .
V4 Mn1 O26 V8 176.62(6) . . . .
V10 Mn1 O26 V8 93.71(19) . . . .
V13 Mn1 O26 V8 91.40(19) . . . .
V6 Mn1 O26 V8 1.0(3) . . . .
V5 Mn1 O26 V8 -90.7(2) . . . .
O27 Mn1 O26 V5 -126(6) . . . .
O19 Mn1 O26 V5 90.4(2) . . . .
O12 Mn1 O26 V5 -0.2(2) . . . .
O30 Mn1 O26 V5 -87.5(2) . . . .
O16 Mn1 O26 V5 177.91(19) . . . .
V7 Mn1 O26 V5 -92.70(18) . . . .
V4 Mn1 O26 V5 -92.71(19) . . . .
V10 Mn1 O26 V5 -175.62(6) . . . .
V13 Mn1 O26 V5 -177.9(3) . . . .
V6 Mn1 O26 V5 91.70(19) . . . .
O27 Mn1 O26 V7 -33(6) . . . .
O19 Mn1 O26 V7 -176.90(19) . . . .
O12 Mn1 O26 V7 92.49(19) . . . .
O30 Mn1 O26 V7 5.18(19) . . . .
O16 Mn1 O26 V7 -89.39(19) . . . .
V4 Mn1 O26 V7 0.0(2) . . . .
V10 Mn1 O26 V7 -82.92(19) . . . .
V13 Mn1 O26 V7 -85.23(18) . . . .
V6 Mn1 O26 V7 -175.60(7) . . . .
V5 Mn1 O26 V7 92.70(18) . . . .
O27 Mn1 O26 V13 52(6) . . . .
O19 Mn1 O26 V13 -91.67(19) . . . .
O12 Mn1 O26 V13 177.72(19) . . . .
O30 Mn1 O26 V13 90.4(2) . . . .
O16 Mn1 O26 V13 -4.17(19) . . . .
V7 Mn1 O26 V13 85.23(18) . . . .
V4 Mn1 O26 V13 85.22(19) . . . .
V10 Mn1 O26 V13 2.3(2) . . . .
V6 Mn1 O26 V13 -90.4(2) . . . .
V5 Mn1 O26 V13 177.9(3) . . . .
O27 Mn1 O26 V12 -16(12) . . . .
O19 Mn1 O26 V12 -160(7) . . . .
O12 Mn1 O26 V12 109(7) . . . .
O30 Mn1 O26 V12 22(7) . . . .
O16 Mn1 O26 V12 -72(7) . . . .
V7 Mn1 O26 V12 17(7) . . . .
V4 Mn1 O26 V12 17(8) . . . .
V10 Mn1 O26 V12 -66(7) . . . .
V13 Mn1 O26 V12 -68(7) . . . .
V6 Mn1 O26 V12 -159(7) . . . .
V5 Mn1 O26 V12 110(7) . . . .
O10 V8 O26 Mn1 11(2) . . . .
O9 V8 O26 Mn1 178.9(2) . . . .
O11 V8 O26 Mn1 -83.2(2) . . . .
O3 V8 O26 Mn1 82.7(2) . . . .
O19 V8 O26 Mn1 0.25(18) . . . .
O10 V8 O26 V5 -85(2) . . . .
O9 V8 O26 V5 83.5(2) . . . .
O11 V8 O26 V5 -178.6(2) . . . .
O3 V8 O26 V5 -12.67(17) . . . .
O19 V8 O26 V5 -95.09(18) . . . .
Mn1 V8 O26 V5 -95.3(2) . . . .
O10 V8 O26 V7 170.0(19) . . . .
O9 V8 O26 V7 -21.6(14) . . . .
O11 V8 O26 V7 76.2(14) . . . .
O3 V8 O26 V7 -117.9(14) . . . .
O19 V8 O26 V7 159.7(14) . . . .
Mn1 V8 O26 V7 159.5(15) . . . .
O10 V8 O26 V13 105(2) . . . .
O9 V8 O26 V13 -86.7(2) . . . .
O11 V8 O26 V13 11.12(17) . . . .
O3 V8 O26 V13 177.0(2) . . . .
O19 V8 O26 V13 94.61(18) . . . .
Mn1 V8 O26 V13 94.4(2) . . . .
O10 V8 O26 V12 -170(2) . . . .
O9 V8 O26 V12 -1.81(18) . . . .
O11 V8 O26 V12 96.05(19) . . . .
O3 V8 O26 V12 -98.04(18) . . . .
O19 V8 O26 V12 179.54(19) . . . .
Mn1 V8 O26 V12 179.3(3) . . . .
O8 V5 O26 Mn1 8(2) . . . .
O38 V5 O26 Mn1 -179.9(2) . . . .
O3 V5 O26 Mn1 -83.3(2) . . . .
O6 V5 O26 Mn1 84.3(2) . . . .
O12 V5 O26 Mn1 0.19(18) . . . .
K1 V5 O26 Mn1 -0.5(3) . . . .
O8 V5 O26 V8 104(2) . . . .
O38 V5 O26 V8 -83.9(2) . . . .
O3 V5 O26 V8 12.74(17) . . . .
O6 V5 O26 V8 -179.7(2) . . . .
O12 V5 O26 V8 96.21(18) . . . .
Mn1 V5 O26 V8 96.0(2) . . . .
K1 V5 O26 V8 95.48(18) . . . .
O8 V5 O26 V7 -85(2) . . . .
O38 V5 O26 V7 86.8(2) . . . .
O3 V5 O26 V7 -176.6(2) . . . .
O6 V5 O26 V7 -9.03(17) . . . .
O12 V5 O26 V7 -93.09(19) . . . .
Mn1 V5 O26 V7 -93.3(2) . . . .
K1 V5 O26 V7 -93.82(19) . . . .
O8 V5 O26 V13 -159.5(18) . . . .
O38 V5 O26 V13 12.4(14) . . . .
O3 V5 O26 V13 109.0(14) . . . .
O6 V5 O26 V13 -83.4(14) . . . .
O12 V5 O26 V13 -167.5(14) . . . .
Mn1 V5 O26 V13 -167.7(15) . . . .
K1 V5 O26 V13 -168.2(12) . . . .
O8 V5 O26 V12 -170(2) . . . .
O38 V5 O26 V12 2.05(19) . . . .
O3 V5 O26 V12 98.64(18) . . . .
O6 V5 O26 V12 -93.83(18) . . . .
O12 V5 O26 V12 -177.89(19) . . . .
Mn1 V5 O26 V12 -178.1(3) . . . .
K1 V5 O26 V12 -178.62(7) . . . .
O17 V7 O26 Mn1 -40(3) . . . .
O2 V7 O26 Mn1 87.5(2) . . . .
O13 V7 O26 Mn1 -176.7(2) . . . .
O30 V7 O26 Mn1 -5.12(18) . . . .
O6 V7 O26 Mn1 -86.7(2) . . . .
V13 V7 O26 Mn1 94.00(19) . . . .
O17 V7 O26 V8 160(3) . . . .
O2 V7 O26 V8 -72.0(14) . . . .
O13 V7 O26 V8 23.8(14) . . . .
O30 V7 O26 V8 -164.7(14) . . . .
O6 V7 O26 V8 113.7(14) . . . .
Mn1 V7 O26 V8 -159.5(15) . . . .
V13 V7 O26 V8 -65.5(14) . . . .
O17 V7 O26 V5 55(3) . . . .
O2 V7 O26 V5 -177.0(2) . . . .
O13 V7 O26 V5 -81.24(19) . . . .
O30 V7 O26 V5 90.32(19) . . . .
O6 V7 O26 V5 8.74(17) . . . .
Mn1 V7 O26 V5 95.4(2) . . . .
V13 V7 O26 V5 -170.6(2) . . . .
O17 V7 O26 V13 -134(3) . . . .
O2 V7 O26 V13 -6.46(19) . . . .
O13 V7 O26 V13 89.32(18) . . . .
O30 V7 O26 V13 -99.12(18) . . . .
O6 V7 O26 V13 179.30(19) . . . .
Mn1 V7 O26 V13 -94.00(19) . . . .
O17 V7 O26 V12 140(3) . . . .
O2 V7 O26 V12 -91.9(2) . . . .
O13 V7 O26 V12 3.91(17) . . . .
O30 V7 O26 V12 175.47(19) . . . .
O6 V7 O26 V12 93.89(18) . . . .
Mn1 V7 O26 V12 -179.4(3) . . . .
V13 V7 O26 V12 -85.41(14) . . . .
O34 V13 O26 Mn1 20(4) . . . .
O35 V13 O26 Mn1 178.0(2) . . . .
O2 V13 O26 Mn1 -86.3(2) . . . .
O11 V13 O26 Mn1 85.2(2) . . . .
O16 V13 O26 Mn1 4.07(19) . . . .
V9 V13 O26 Mn1 49.34(15) . . . .
V7 V13 O26 Mn1 -92.7(2) . . . .
O34 V13 O26 V8 -76(4) . . . .
O35 V13 O26 V8 82.0(2) . . . .
O2 V13 O26 V8 177.6(2) . . . .
O11 V13 O26 V8 -10.87(17) . . . .
O16 V13 O26 V8 -92.00(19) . . . .
Mn1 V13 O26 V8 -96.1(2) . . . .
V9 V13 O26 V8 -46.73(12) . . . .
V7 V13 O26 V8 171.2(2) . . . .
O34 V13 O26 V5 -172(4) . . . .
O35 V13 O26 V5 -14.3(14) . . . .
O2 V13 O26 V5 81.4(14) . . . .
O11 V13 O26 V5 -107.1(14) . . . .
O16 V13 O26 V5 171.8(14) . . . .
Mn1 V13 O26 V5 167.7(15) . . . .
V9 V13 O26 V5 -142.9(14) . . . .
V7 V13 O26 V5 75.0(13) . . . .
O34 V13 O26 V7 113(4) . . . .
O35 V13 O26 V7 -89.28(19) . . . .
O2 V13 O26 V7 6.35(18) . . . .
O11 V13 O26 V7 177.9(2) . . . .
O16 V13 O26 V7 96.76(18) . . . .
Mn1 V13 O26 V7 92.7(2) . . . .
V9 V13 O26 V7 142.04(12) . . . .
O34 V13 O26 V12 -162(4) . . . .
O35 V13 O26 V12 -3.87(18) . . . .
O2 V13 O26 V12 91.8(2) . . . .
O11 V13 O26 V12 -96.70(19) . . . .
O16 V13 O26 V12 -177.83(19) . . . .
Mn1 V13 O26 V12 178.1(3) . . . .
V9 V13 O26 V12 -132.55(12) . . . .
V7 V13 O26 V12 85.41(15) . . . .
O37 V12 O26 Mn1 -154(6) . . . .
O13 V12 O26 Mn1 -21(7) . . . .
O35 V12 O26 Mn1 72(7) . . . .
O38 V12 O26 Mn1 -112(7) . . . .
O9 V12 O26 Mn1 161(7) . . . .
O37 V12 O26 V8 46(4) . . . .
O13 V12 O26 V8 179.4(2) . . . .
O35 V12 O26 V8 -87.54(19) . . . .
O38 V12 O26 V8 88.57(19) . . . .
O9 V12 O26 V8 1.64(16) . . . .
O37 V12 O26 V5 -44(4) . . . .
O13 V12 O26 V5 88.91(19) . . . .
O35 V12 O26 V5 -178.0(2) . . . .
O38 V12 O26 V5 -1.87(17) . . . .
O9 V12 O26 V5 -88.80(19) . . . .
O37 V12 O26 V7 -137(4) . . . .
O13 V12 O26 V7 -3.91(17) . . . .
O35 V12 O26 V7 89.19(19) . . . .
O38 V12 O26 V7 -94.70(18) . . . .
O9 V12 O26 V7 178.4(2) . . . .
O37 V12 O26 V13 138(4) . . . .
O13 V12 O26 V13 -89.33(19) . . . .
O35 V12 O26 V13 3.77(18) . . . .
O38 V12 O26 V13 179.9(2) . . . .
O9 V12 O26 V13 92.95(18) . . . .
O26 Mn1 O27 V1 126(6) . . . .
O19 Mn1 O27 V1 -90.2(2) . . . .
O12 Mn1 O27 V1 0.4(2) . . . .
O30 Mn1 O27 V1 87.7(2) . . . .
O16 Mn1 O27 V1 -177.7(2) . . . .
V7 Mn1 O27 V1 93.74(19) . . . .
V4 Mn1 O27 V1 91.97(19) . . . .
V10 Mn1 O27 V1 177.0(3) . . . .
V13 Mn1 O27 V1 176.81(6) . . . .
V6 Mn1 O27 V1 -90.4(2) . . . .
V5 Mn1 O27 V1 1.6(3) . . . .
O26 Mn1 O27 V6 -143(6) . . . .
O19 Mn1 O27 V6 0.2(2) . . . .
O12 Mn1 O27 V6 90.8(2) . . . .
O30 Mn1 O27 V6 178.1(2) . . . .
O16 Mn1 O27 V6 -87.3(2) . . . .
V7 Mn1 O27 V6 -175.83(6) . . . .
V4 Mn1 O27 V6 -177.6(3) . . . .
V10 Mn1 O27 V6 -92.54(19) . . . .
V13 Mn1 O27 V6 -92.8(2) . . . .
V5 Mn1 O27 V6 92.05(19) . . . .
O26 Mn1 O27 V4 34(6) . . . .
O19 Mn1 O27 V4 177.79(19) . . . .
O12 Mn1 O27 V4 -91.6(2) . . . .
O30 Mn1 O27 V4 -4.29(19) . . . .
O16 Mn1 O27 V4 90.3(2) . . . .
V7 Mn1 O27 V4 1.8(3) . . . .
V10 Mn1 O27 V4 85.06(18) . . . .
V13 Mn1 O27 V4 84.84(19) . . . .
V6 Mn1 O27 V4 177.6(3) . . . .
V5 Mn1 O27 V4 -90.3(2) . . . .
O26 Mn1 O27 V10 -51(6) . . . .
O19 Mn1 O27 V10 92.73(19) . . . .
O12 Mn1 O27 V10 -176.65(19) . . . .
O30 Mn1 O27 V10 -89.35(19) . . . .
O16 Mn1 O27 V10 5.23(19) . . . .
V7 Mn1 O27 V10 -83.29(19) . . . .
V4 Mn1 O27 V10 -85.06(18) . . . .
V13 Mn1 O27 V10 -0.2(2) . . . .
V6 Mn1 O27 V10 92.54(19) . . . .
V5 Mn1 O27 V10 -175.41(7) . . . .
O26 Mn1 O27 V2 -29(10) . . . .
O19 Mn1 O27 V2 114(5) . . . .
O12 Mn1 O27 V2 -155(5) . . . .
O30 Mn1 O27 V2 -68(5) . . . .
O16 Mn1 O27 V2 27(5) . . . .
V7 Mn1 O27 V2 -62(5) . . . .
V4 Mn1 O27 V2 -63(5) . . . .
V10 Mn1 O27 V2 22(5) . . . .
V13 Mn1 O27 V2 21(5) . . . .
V6 Mn1 O27 V2 114(5) . . . .
V5 Mn1 O27 V2 -154(5) . . . .
O21 V1 O27 Mn1 10(2) . . . .
O15 V1 O27 Mn1 178.4(2) . . . .
O28 V1 O27 Mn1 -82.8(2) . . . .
O18 V1 O27 Mn1 81.3(2) . . . .
O12 V1 O27 Mn1 -0.35(18) . . . .
V2 V1 O27 Mn1 -178.9(3) . . . .
K1 V1 O27 Mn1 0.3(3) . . . .
O21 V1 O27 V6 -86.2(19) . . . .
O15 V1 O27 V6 82.5(2) . . . .
O28 V1 O27 V6 -178.7(2) . . . .
O18 V1 O27 V6 -14.60(17) . . . .
O12 V1 O27 V6 -96.26(18) . . . .
Mn1 V1 O27 V6 -95.9(2) . . . .
V2 V1 O27 V6 85.24(16) . . . .
K1 V1 O27 V6 -95.62(19) . . . .
O21 V1 O27 V4 104.1(19) . . . .
O15 V1 O27 V4 -87.1(2) . . . .
O28 V1 O27 V4 11.59(18) . . . .
O18 V1 O27 V4 175.7(2) . . . .
O12 V1 O27 V4 94.08(18) . . . .
Mn1 V1 O27 V4 94.4(2) . . . .
V2 V1 O27 V4 -84.43(16) . . . .
K1 V1 O27 V4 94.7(2) . . . .
O21 V1 O27 V10 173.9(16) . . . .
O15 V1 O27 V10 -17.3(12) . . . .
O28 V1 O27 V10 81.4(12) . . . .
O18 V1 O27 V10 -114.4(12) . . . .
O12 V1 O27 V10 163.9(12) . . . .
Mn1 V1 O27 V10 164.3(14) . . . .
V2 V1 O27 V10 -14.6(11) . . . .
K1 V1 O27 V10 164.5(11) . . . .
O21 V1 O27 V2 -171.5(19) . . . .
O15 V1 O27 V2 -2.70(19) . . . .
O28 V1 O27 V2 96.02(19) . . . .
O18 V1 O27 V2 -99.84(18) . . . .
O12 V1 O27 V2 178.51(19) . . . .
Mn1 V1 O27 V2 178.9(3) . . . .
K1 V1 O27 V2 179.14(9) . . . .
O31 V6 O27 Mn1 2(2) . . . .
O14 V6 O27 Mn1 179.7(2) . . . .
O18 V6 O27 Mn1 -82.3(2) . . . .
O23 V6 O27 Mn1 83.7(2) . . . .
O19 V6 O27 Mn1 -0.18(18) . . . .
O31 V6 O27 V1 98.8(19) . . . .
O14 V6 O27 V1 -83.2(2) . . . .
O18 V6 O27 V1 14.74(17) . . . .
O23 V6 O27 V1 -179.3(2) . . . .
O19 V6 O27 V1 96.87(18) . . . .
Mn1 V6 O27 V1 97.0(2) . . . .
O31 V6 O27 V4 -164.9(16) . . . .
O14 V6 O27 V4 13.1(13) . . . .
O18 V6 O27 V4 111.1(13) . . . .
O23 V6 O27 V4 -83.0(13) . . . .
O19 V6 O27 V4 -166.8(14) . . . .
Mn1 V6 O27 V4 -166.6(15) . . . .
O31 V6 O27 V10 -92.0(19) . . . .
O14 V6 O27 V10 85.9(2) . . . .
O18 V6 O27 V10 -176.1(2) . . . .
O23 V6 O27 V10 -10.11(17) . . . .
O19 V6 O27 V10 -93.95(18) . . . .
Mn1 V6 O27 V10 -93.8(2) . . . .
O31 V6 O27 V2 -175.7(19) . . . .
O14 V6 O27 V2 2.21(19) . . . .
O18 V6 O27 V2 100.20(19) . . . .
O23 V6 O27 V2 -93.84(18) . . . .
O19 V6 O27 V2 -177.68(19) . . . .
Mn1 V6 O27 V2 -177.5(3) . . . .
O22 V4 O27 Mn1 33(3) . . . .
O1 V4 O27 Mn1 178.4(2) . . . .
O4 V4 O27 Mn1 -87.9(2) . . . .
O28 V4 O27 Mn1 85.8(2) . . . .
O30 V4 O27 Mn1 4.22(19) . . . .
V10 V4 O27 Mn1 -93.2(2) . . . .
O22 V4 O27 V1 -64(3) . . . .
O1 V4 O27 V1 81.2(2) . . . .
O4 V4 O27 V1 174.9(2) . . . .
O28 V4 O27 V1 -11.34(17) . . . .
O30 V4 O27 V1 -92.95(19) . . . .
Mn1 V4 O27 V1 -97.2(2) . . . .
V10 V4 O27 V1 169.7(2) . . . .
O22 V4 O27 V6 -160(3) . . . .
O1 V4 O27 V6 -15.0(13) . . . .
O4 V4 O27 V6 78.7(13) . . . .
O28 V4 O27 V6 -107.5(13) . . . .
O30 V4 O27 V6 170.9(14) . . . .
Mn1 V4 O27 V6 166.7(15) . . . .
V10 V4 O27 V6 73.5(13) . . . .
O22 V4 O27 V10 126(3) . . . .
O1 V4 O27 V10 -88.5(2) . . . .
O4 V4 O27 V10 5.24(18) . . . .
O28 V4 O27 V10 179.0(2) . . . .
O30 V4 O27 V10 97.39(18) . . . .
Mn1 V4 O27 V10 93.2(2) . . . .
O22 V4 O27 V2 -150(3) . . . .
O1 V4 O27 V2 -4.09(19) . . . .
O4 V4 O27 V2 89.62(19) . . . .
O28 V4 O27 V2 -96.62(18) . . . .
O30 V4 O27 V2 -178.23(19) . . . .
Mn1 V4 O27 V2 177.5(3) . . . .
V10 V4 O27 V2 84.38(15) . . . .
O20 V10 O27 Mn1 -43(3) . . . .
O4 V10 O27 Mn1 88.6(2) . . . .
O7 V10 O27 Mn1 -176.4(2) . . . .
O16 V10 O27 Mn1 -5.17(19) . . . .
O23 V10 O27 Mn1 -86.2(2) . . . .
V4 V10 O27 Mn1 93.92(19) . . . .
V9 V10 O27 Mn1 -50.38(15) . . . .
V2 V10 O27 Mn1 179.0(3) . . . .
O20 V10 O27 V1 152(3) . . . .
O4 V10 O27 V1 -75.8(12) . . . .
O7 V10 O27 V1 19.3(12) . . . .
O16 V10 O27 V1 -169.5(12) . . . .
O23 V10 O27 V1 109.4(12) . . . .
Mn1 V10 O27 V1 -164.3(14) . . . .
V4 V10 O27 V1 -70.4(12) . . . .
V9 V10 O27 V1 145.3(12) . . . .
V2 V10 O27 V1 14.6(11) . . . .
O20 V10 O27 V6 53(3) . . . .
O4 V10 O27 V6 -175.4(2) . . . .
O7 V10 O27 V6 -80.3(2) . . . .
O16 V10 O27 V6 90.87(19) . . . .
O23 V10 O27 V6 9.81(17) . . . .
Mn1 V10 O27 V6 96.0(2) . . . .
V4 V10 O27 V6 -170.0(2) . . . .
V9 V10 O27 V6 45.67(13) . . . .
V2 V10 O27 V6 -84.97(16) . . . .
O20 V10 O27 V4 -137(3) . . . .
O4 V10 O27 V4 -5.36(19) . . . .
O7 V10 O27 V4 89.7(2) . . . .
O16 V10 O27 V4 -99.10(18) . . . .
O23 V10 O27 V4 179.8(2) . . . .
Mn1 V10 O27 V4 -93.92(19) . . . .
V9 V10 O27 V4 -144.30(12) . . . .
V2 V10 O27 V4 85.06(15) . . . .
O20 V10 O27 V2 138(3) . . . .
O4 V10 O27 V2 -90.4(2) . . . .
O7 V10 O27 V2 4.64(18) . . . .
O16 V10 O27 V2 175.84(19) . . . .
O23 V10 O27 V2 94.78(18) . . . .
Mn1 V10 O27 V2 -179.0(3) . . . .
V4 V10 O27 V2 -85.06(15) . . . .
V9 V10 O27 V2 130.64(11) . . . .
O36 V2 O27 Mn1 -175(5) . . . .
O7 V2 O27 Mn1 -26(5) . . . .
O1 V2 O27 Mn1 68(5) . . . .
O14 V2 O27 Mn1 -116(5) . . . .
O15 V2 O27 Mn1 158(5) . . . .
V10 V2 O27 Mn1 -22(5) . . . .
V1 V2 O27 Mn1 155(5) . . . .
Na2 V2 O27 Mn1 70(5) 1_655 . . .
O36 V2 O27 V1 29(6) . . . .
O7 V2 O27 V1 178.1(2) . . . .
O1 V2 O27 V1 -87.9(2) . . . .
O14 V2 O27 V1 88.06(19) . . . .
O15 V2 O27 V1 2.44(17) . . . .
V10 V2 O27 V1 -177.2(2) . . . .
Na2 V2 O27 V1 -85.83(19) 1_655 . . .
O36 V2 O27 V6 -61(6) . . . .
O7 V2 O27 V6 88.0(2) . . . .
O1 V2 O27 V6 -178.0(2) . . . .
O14 V2 O27 V6 -2.02(17) . . . .
O15 V2 O27 V6 -87.64(19) . . . .
V10 V2 O27 V6 92.69(16) . . . .
V1 V2 O27 V6 -90.08(17) . . . .
Na2 V2 O27 V6 -175.91(11) 1_655 . . .
O36 V2 O27 V4 121(6) . . . .
O7 V2 O27 V4 -90.0(2) . . . .
O1 V2 O27 V4 4.00(18) . . . .
O14 V2 O27 V4 179.9(2) . . . .
O15 V2 O27 V4 94.31(19) . . . .
V10 V2 O27 V4 -85.35(16) . . . .
V1 V2 O27 V4 91.88(16) . . . .
Na2 V2 O27 V4 6.1(2) 1_655 . . .
O36 V2 O27 V10 -154(6) . . . .
O7 V2 O27 V10 -4.65(18) . . . .
O1 V2 O27 V10 89.3(2) . . . .
O14 V2 O27 V10 -94.71(19) . . . .
O15 V2 O27 V10 179.7(2) . . . .
V1 V2 O27 V10 177.2(2) . . . .
Na2 V2 O27 V10 91.40(17) 1_655 . . .
O25 V3 O28 V1 65.0(3) . . . .
O32 V3 O28 V1 174.0(2) . . . .
O6 V3 O28 V1 -62.3(4) . . . .
O30 V3 O28 V1 -95.7(2) . . . .
O12 V3 O28 V1 -23.7(2) . . . .
K1 V3 O28 V1 38.6(2) . . . .
O25 V3 O28 V4 -175.2(2) . . . .
O32 V3 O28 V4 -66.2(3) . . . .
O6 V3 O28 V4 57.5(4) . . . .
O30 V3 O28 V4 24.13(19) . . . .
O12 V3 O28 V4 96.1(2) . . . .
K1 V3 O28 V4 158.42(18) . . . .
O21 V1 O28 V3 -71.6(3) . . . .
O15 V1 O28 V3 -177.3(2) . . . .
O18 V1 O28 V3 67.8(5) . . . .
O12 V1 O28 V3 25.7(2) . . . .
O27 V1 O28 V3 101.7(2) . . . .
Mn1 V1 O28 V3 64.35(19) . . . .
V2 V1 O28 V3 150.0(2) . . . .
K1 V1 O28 V3 -40.4(2) . . . .
O21 V1 O28 V4 172.4(3) . . . .
O15 V1 O28 V4 66.7(3) . . . .
O18 V1 O28 V4 -48.2(5) . . . .
O12 V1 O28 V4 -90.3(2) . . . .
O27 V1 O28 V4 -14.3(2) . . . .
Mn1 V1 O28 V4 -51.64(19) . . . .
V2 V1 O28 V4 34.0(2) . . . .
K1 V1 O28 V4 -156.37(19) . . . .
O22 V4 O28 V3 72.4(3) . . . .
O1 V4 O28 V3 175.8(2) . . . .
O4 V4 O28 V3 -89.9(5) . . . .
O30 V4 O28 V3 -27.1(2) . . . .
O27 V4 O28 V3 -104.3(2) . . . .
Mn1 V4 O28 V3 -66.05(18) . . . .
V10 V4 O28 V3 -103.37(19) . . . .
O22 V4 O28 V1 -169.2(3) . . . .
O1 V4 O28 V1 -65.8(3) . . . .
O4 V4 O28 V1 28.6(6) . . . .
O30 V4 O28 V1 91.4(2) . . . .
O27 V4 O28 V1 14.2(2) . . . .
Mn1 V4 O28 V1 52.40(19) . . . .
V10 V4 O28 V1 15.1(3) . . . .
O33 V9 O29 Co1 3.3(16) . . . .
O23 V9 O29 Co1 -102.3(15) . . . .
O11 V9 O29 Co1 109.4(15) . . . .
O16 V9 O29 Co1 -172.7(11) . . . .
O19 V9 O29 Co1 -176.9(15) . . . .
V13 V9 O29 Co1 105.2(15) . . . .
V10 V9 O29 Co1 -97.8(15) . . . .
Na3 V9 O29 Co1 73.2(15) . . . .
O1W Co1 O29 V9 0.1(15) . . . .
O2W Co1 O29 V9 -90.8(15) . . . .
O10W Co1 O29 V9 90.1(15) . . . .
O4W Co1 O29 V9 -169.3(12) . . . .
O9W Co1 O29 V9 -179(100) . . . .
O27 Mn1 O30 V7 172.7(2) . . . .
O26 Mn1 O30 V7 -6.1(2) . . . .
O19 Mn1 O30 V7 -97(6) . . . .
O12 Mn1 O30 V7 -96.6(2) . . . .
O16 Mn1 O30 V7 83.4(2) . . . .
V4 Mn1 O30 V7 167.8(3) . . . .
V10 Mn1 O30 V7 123.37(17) . . . .
V13 Mn1 O30 V7 42.61(17) . . . .
V6 Mn1 O30 V7 174.75(7) . . . .
V5 Mn1 O30 V7 -53.91(17) . . . .
O27 Mn1 O30 V4 5.0(2) . . . .
O26 Mn1 O30 V4 -173.8(2) . . . .
O19 Mn1 O30 V4 95(6) . . . .
O12 Mn1 O30 V4 95.7(2) . . . .
O16 Mn1 O30 V4 -84.4(2) . . . .
V7 Mn1 O30 V4 -167.8(3) . . . .
V10 Mn1 O30 V4 -44.40(17) . . . .
V13 Mn1 O30 V4 -125.15(17) . . . .
V6 Mn1 O30 V4 7.0(3) . . . .
V5 Mn1 O30 V4 138.32(17) . . . .
O27 Mn1 O30 V3 -90.8(2) . . . .
O26 Mn1 O30 V3 90.4(2) . . . .
O19 Mn1 O30 V3 -1(6) . . . .
O12 Mn1 O30 V3 -0.1(2) . . . .
O16 Mn1 O30 V3 179.8(2) . . . .
V7 Mn1 O30 V3 96.5(2) . . . .
V4 Mn1 O30 V3 -95.7(2) . . . .
V10 Mn1 O30 V3 -140.14(16) . . . .
V13 Mn1 O30 V3 139.10(16) . . . .
V6 Mn1 O30 V3 -88.8(2) . . . .
V5 Mn1 O30 V3 42.57(16) . . . .
O17 V7 O30 Mn1 -177.5(2) . . . .
O2 V7 O30 Mn1 -74.1(2) . . . .
O13 V7 O30 Mn1 24.2(6) . . . .
O6 V7 O30 Mn1 82.9(2) . . . .
O26 V7 O30 Mn1 5.02(18) . . . .
V13 V7 O30 Mn1 -41.78(17) . . . .
O17 V7 O30 V4 -26.1(6) . . . .
O2 V7 O30 V4 77.3(6) . . . .
O13 V7 O30 V4 175.5(4) . . . .
O6 V7 O30 V4 -125.7(6) . . . .
O26 V7 O30 V4 156.4(6) . . . .
Mn1 V7 O30 V4 151.3(7) . . . .
V13 V7 O30 V4 109.6(6) . . . .
O17 V7 O30 V3 78.0(2) . . . .
O2 V7 O30 V3 -178.6(2) . . . .
O13 V7 O30 V3 -80.4(5) . . . .
O6 V7 O30 V3 -21.58(17) . . . .
O26 V7 O30 V3 -99.49(18) . . . .
Mn1 V7 O30 V3 -104.5(2) . . . .
V13 V7 O30 V3 -146.30(13) . . . .
O22 V4 O30 Mn1 177.9(2) . . . .
O1 V4 O30 Mn1 -17.7(6) . . . .
O4 V4 O30 Mn1 74.9(2) . . . .
O28 V4 O30 Mn1 -82.6(2) . . . .
O27 V4 O30 Mn1 -4.13(19) . . . .
V10 V4 O30 Mn1 43.45(17) . . . .
O22 V4 O30 V7 26.6(6) . . . .
O1 V4 O30 V7 -169.0(5) . . . .
O4 V4 O30 V7 -76.4(6) . . . .
O28 V4 O30 V7 126.1(6) . . . .
O27 V4 O30 V7 -155.4(6) . . . .
Mn1 V4 O30 V7 -151.3(7) . . . .
V10 V4 O30 V7 -107.9(6) . . . .
O22 V4 O30 V3 -77.7(2) . . . .
O1 V4 O30 V3 86.7(5) . . . .
O4 V4 O30 V3 179.25(19) . . . .
O28 V4 O30 V3 21.74(17) . . . .
O27 V4 O30 V3 100.25(18) . . . .
Mn1 V4 O30 V3 104.4(2) . . . .
V10 V4 O30 V3 147.83(14) . . . .
O25 V3 O30 Mn1 1.5(8) . . . .
O32 V3 O30 Mn1 -178.4(2) . . . .
O28 V3 O30 Mn1 79.5(2) . . . .
O6 V3 O30 Mn1 -79.2(2) . . . .
O12 V3 O30 Mn1 0.07(18) . . . .
K1 V3 O30 Mn1 3.7(3) . . . .
O25 V3 O30 V7 103.9(7) . . . .
O32 V3 O30 V7 -76.1(2) . . . .
O28 V3 O30 V7 -178.2(2) . . . .
O6 V3 O30 V7 23.13(18) . . . .
O12 V3 O30 V7 102.4(2) . . . .
K1 V3 O30 V7 106.05(16) . . . .
O25 V3 O30 V4 -101.0(7) . . . .
O32 V3 O30 V4 79.1(2) . . . .
O28 V3 O30 V4 -23.06(19) . . . .
O6 V3 O30 V4 178.3(2) . . . .
O12 V3 O30 V4 -102.5(2) . . . .
K1 V3 O30 V4 -98.81(17) . . . .
O25 V3 O32 Co2 5.8(16) . . . .
O28 V3 O32 Co2 -100.5(15) . . . .
O6 V3 O32 Co2 111.9(15) . . . .
O30 V3 O32 Co2 -174.2(15) . . . .
O12 V3 O32 Co2 -179.0(10) . . . .
K1 V3 O32 Co2 3.6(17) . . . .
O6W Co2 O32 V3 -8.9(15) . . . .
O8W Co2 O32 V3 80.5(15) . . . .
O3W Co2 O32 V3 159.6(19) . . . .
O7W Co2 O32 V3 -98.8(15) . . . .
O5W Co2 O32 V3 174.4(15) . . . .
O34 V13 O35 V12 -175.9(3) . . . .
O2 V13 O35 V12 -72.6(3) . . . .
O11 V13 O35 V12 81.3(3) . . . .
O16 V13 O35 V12 19.0(6) . . . .
O26 V13 O35 V12 5.3(3) . . . .
Mn1 V13 O35 V12 6.7(3) . . . .
V9 V13 O35 V12 84.3(3) . . . .
V7 V13 O35 V12 -42.6(2) . . . .
O37 V12 O35 V13 177.4(3) . . . .
O13 V12 O35 V13 73.0(3) . . . .
O38 V12 O35 V13 -14.4(7) . . . .
O9 V12 O35 V13 -81.9(3) . . . .
O26 V12 O35 V13 -5.3(2) . . . .
O7 V2 O36 Na2 94.6(2) . . . 1_655
O1 V2 O36 Na2 -0.1(3) . . . 1_655
O14 V2 O36 Na2 -175.1(2) . . . 1_655
O15 V2 O36 Na2 -90.2(2) . . . 1_655
O27 V2 O36 Na2 -117(6) . . . 1_655
V10 V2 O36 Na2 90.7(3) . . . 1_655
V1 V2 O36 Na2 -88.5(3) . . . 1_655
O8 V5 O38 V12 176.5(3) . . . .
O3 V5 O38 V12 -79.2(3) . . . .
O6 V5 O38 V12 74.1(3) . . . .
O12 V5 O38 V12 -2.5(7) . . . .
O26 V5 O38 V12 -2.7(2) . . . .
Mn1 V5 O38 V12 -2.8(3) . . . .
K1 V5 O38 V12 177.95(8) . . . .
O37 V12 O38 V5 -179.8(3) . . . .
O13 V12 O38 V5 -76.1(3) . . . .
O35 V12 O38 V5 11.8(7) . . . .
O9 V12 O38 V5 79.8(3) . . . .
O26 V12 O38 V5 2.7(2) . . . .
O29 Co1 O2W Na3 25.5(3) . . . .
O1W Co1 O2W Na3 -67.1(3) . . . .
O10W Co1 O2W Na3 -166(2) . . . .
O4W Co1 O2W Na3 -162.8(3) . . . .
O9W Co1 O2W Na3 112.1(3) . . . .
O29 Co1 O9W Na2 -142.1(2) . . . 1_645
O1W Co1 O9W Na2 -175(100) . . . 1_645
O2W Co1 O9W Na2 126.3(2) . . . 1_645
O10W Co1 O9W Na2 -48.8(2) . . . 1_645
O4W Co1 O9W Na2 39.4(2) . . . 1_645
O14W Na2 O11W Na1 -4.3(3) . . . .
O1 Na2 O11W Na1 59.2(8) 1_455 . . .
O36 Na2 O11W Na1 -127.1(4) 1_455 . . .
O9W Na2 O11W Na1 70.9(2) 1_465 . . .
O21 Na2 O11W Na1 -93.4(2) 2_647 . . .
V2 Na2 O11W Na1 -135.5(15) 1_455 . . .
K1 Na2 O11W Na1 -126.6(3) . . . .
O11W Na2 O14W Na1 4.4(3) . . . .
O1 Na2 O14W Na1 -155.5(3) 1_455 . . .
O36 Na2 O14W Na1 152.8(3) 1_455 . . .
O9W Na2 O14W Na1 -82.4(3) 1_465 . . .
O21 Na2 O14W Na1 88.6(3) 2_647 . . .
V2 Na2 O14W Na1 177.5(2) 1_455 . . .
K1 Na2 O14W Na1 63.6(4) . . . .
Na2 O14W Na1 O14W 121(100) . . . 2_557
Na2 O14W Na1 O11W -4.1(3) . . . .
Na2 O14W Na1 O11W 175.9(3) . . . 2_557
Na2 O14W Na1 Na2 180.0 . . . 2_557
Na2 O11W Na1 O14W 4.3(3) . . . .
Na2 O11W Na1 O14W -175.7(3) . . . 2_557
Na2 O11W Na1 O11W -127(100) . . . 2_557
Na2 O11W Na1 Na2 180.0 . . . 2_557
O11W Na2 Na1 O14W -173.5(5) . . . .
O1 Na2 Na1 O14W 29.8(4) 1_455 . . .
O36 Na2 Na1 O14W -50.5(5) 1_455 . . .
O9W Na2 Na1 O14W 85.4(4) 1_465 . . .
O21 Na2 Na1 O14W -90.0(4) 2_647 . . .
V2 Na2 Na1 O14W -4.1(4) 1_455 . . .
K1 Na2 Na1 O14W -126.3(4) . . . .
O11W Na2 Na1 O14W 6.5(5) . . . 2_557
O14W Na2 Na1 O14W 180.000(1) . . . 2_557
O1 Na2 Na1 O14W -150.2(4) 1_455 . . 2_557
O36 Na2 Na1 O14W 129.5(5) 1_455 . . 2_557
O9W Na2 Na1 O14W -94.6(4) 1_465 . . 2_557
O21 Na2 Na1 O14W 90.0(4) 2_647 . . 2_557
V2 Na2 Na1 O14W 175.9(4) 1_455 . . 2_557
K1 Na2 Na1 O14W 53.7(4) . . . 2_557
O14W Na2 Na1 O11W 173.5(5) . . . .
O1 Na2 Na1 O11W -156.7(3) 1_455 . . .
O36 Na2 Na1 O11W 123.0(4) 1_455 . . .
O9W Na2 Na1 O11W -101.1(3) 1_465 . . .
O21 Na2 Na1 O11W 83.5(3) 2_647 . . .
V2 Na2 Na1 O11W 169.4(3) 1_455 . . .
K1 Na2 Na1 O11W 47.2(3) . . . .
O11W Na2 Na1 O11W 180.0 . . . 2_557
O14W Na2 Na1 O11W -6.5(5) . . . 2_557
O1 Na2 Na1 O11W 23.3(3) 1_455 . . 2_557
O36 Na2 Na1 O11W -57.0(4) 1_455 . . 2_557
O9W Na2 Na1 O11W 78.9(3) 1_465 . . 2_557
O21 Na2 Na1 O11W -96.5(3) 2_647 . . 2_557
V2 Na2 Na1 O11W -10.6(3) 1_455 . . 2_557
K1 Na2 Na1 O11W -132.8(3) . . . 2_557
O11W Na2 Na1 Na2 31(100) . . . 2_557
O14W Na2 Na1 Na2 -155(100) . . . 2_557
O1 Na2 Na1 Na2 -125(100) 1_455 . . 2_557
O36 Na2 Na1 Na2 154(100) 1_455 . . 2_557
O9W Na2 Na1 Na2 -70(100) 1_465 . . 2_557
O21 Na2 Na1 Na2 115(100) 2_647 . . 2_557
V2 Na2 Na1 Na2 -159(100) 1_455 . . 2_557
K1 Na2 Na1 Na2 79(100) . . . 2_557
O25W O12W Na3 O2W -51.5(10) 2_646 . . .
O25W O12W Na3 O11 -162.5(8) 2_646 . . .
O25W O12W Na3 O23W 61.5(10) 2_646 . . .
O25W O12W Na3 V9 -163.3(8) 2_646 . . .
O25W O12W Na3 Na3 104.9(9) 2_646 . . 2_736
Co1 O2W Na3 O12W -157.4(4) . . . .
Co1 O2W Na3 O11 -46.1(3) . . . .
Co1 O2W Na3 O23W 63.1(3) . . . .
Co1 O2W Na3 V9 -20.5(2) . . . .
Co1 O2W Na3 Na3 72.3(6) . . . 2_736
V9 O11 Na3 O12W -178.9(3) . . . .
V8 O11 Na3 O12W 67.6(4) . . . .
V13 O11 Na3 O12W -64.2(4) . . . .
V9 O11 Na3 O2W 55.3(3) . . . .
V8 O11 Na3 O2W -58.2(3) . . . .
V13 O11 Na3 O2W 170.0(3) . . . .
V9 O11 Na3 O23W -30.1(3) . . . .
V8 O11 Na3 O23W -143.5(2) . . . .
V13 O11 Na3 O23W 84.6(3) . . . .
V8 O11 Na3 V9 -113.4(3) . . . .
V13 O11 Na3 V9 114.7(4) . . . .
V9 O11 Na3 Na3 -97.5(2) . . . 2_736
V8 O11 Na3 Na3 149.0(2) . . . 2_736
V13 O11 Na3 Na3 17.2(4) . . . 2_736
O33 V9 Na3 O12W -115.7(5) . . . .
O29 V9 Na3 O12W 131.3(5) . . . .
O23 V9 Na3 O12W 152.4(8) . . . .
O11 V9 Na3 O12W 1.4(4) . . . .
O16 V9 Na3 O12W -27.9(5) . . . .
O19 V9 Na3 O12W 47.8(5) . . . .
V13 V9 Na3 O12W -28.4(4) . . . .
V10 V9 Na3 O12W -61.2(5) . . . .
O33 V9 Na3 O2W 117.2(3) . . . .
O29 V9 Na3 O2W 4.3(2) . . . .
O23 V9 Na3 O2W 25.4(9) . . . .
O11 V9 Na3 O2W -125.6(3) . . . .
O16 V9 Na3 O2W -155.0(2) . . . .
O19 V9 Na3 O2W -79.2(2) . . . .
V13 V9 Na3 O2W -155.48(18) . . . .
V10 V9 Na3 O2W 171.72(16) . . . .
O33 V9 Na3 O11 -117.2(3) . . . .
O29 V9 Na3 O11 129.9(3) . . . .
O23 V9 Na3 O11 151.0(8) . . . .
O16 V9 Na3 O11 -29.4(3) . . . .
O19 V9 Na3 O11 46.4(2) . . . .
V13 V9 Na3 O11 -29.9(2) . . . .
V10 V9 Na3 O11 -62.7(3) . . . .
O33 V9 Na3 O23W 34.6(2) . . . .
O29 V9 Na3 O23W -78.4(3) . . . .
O23 V9 Na3 O23W -57.3(9) . . . .
O11 V9 Na3 O23W 151.7(3) . . . .
O16 V9 Na3 O23W 122.4(2) . . . .
O19 V9 Na3 O23W -161.9(2) . . . .
V13 V9 Na3 O23W 121.87(18) . . . .
V10 V9 Na3 O23W 89.1(3) . . . .
O33 V9 Na3 Na3 -31.3(2) . . . 2_736
O29 V9 Na3 Na3 -144.2(3) . . . 2_736
O23 V9 Na3 Na3 -123.1(8) . . . 2_736
O11 V9 Na3 Na3 85.9(3) . . . 2_736
O16 V9 Na3 Na3 56.5(3) . . . 2_736
O19 V9 Na3 Na3 132.2(2) . . . 2_736
V13 V9 Na3 Na3 55.99(17) . . . 2_736
V10 V9 Na3 Na3 23.2(4) . . . 2_736
V1 O21 K1 O21 -143(100) . . . 2_647
Na2 O21 K1 O21 70(100) 2_647 . . 2_647
V1 O21 K1 O25 123.0(3) . . . 2_647
Na2 O21 K1 O25 -23.8(2) 2_647 . . 2_647
V1 O21 K1 O25 -57.0(3) . . . .
Na2 O21 K1 O25 156.2(2) 2_647 . . .
V1 O21 K1 O5 58.8(3) . . . .
Na2 O21 K1 O5 -88.01(18) 2_647 . . .
V1 O21 K1 O5 -121.2(3) . . . 2_647
Na2 O21 K1 O5 91.99(18) 2_647 . . 2_647
V1 O21 K1 O8 -0.3(4) . . . .
Na2 O21 K1 O8 -147.14(15) 2_647 . . .
V1 O21 K1 O8 179.7(4) . . . 2_647
Na2 O21 K1 O8 32.86(15) 2_647 . . 2_647
Na2 O21 K1 V1 -146.9(4) 2_647 . . .
V1 O21 K1 V1 180.000(1) . . . 2_647
Na2 O21 K1 V1 33.1(4) 2_647 . . 2_647
V1 O21 K1 V5 0.6(3) . . . .
Na2 O21 K1 V5 -146.22(14) 2_647 . . .
V1 O21 K1 V5 -179.4(3) . . . 2_647
Na2 O21 K1 V5 33.78(14) 2_647 . . 2_647
V3 O25 K1 O21 53.1(4) . . . .
V3 O25 K1 O21 -126.9(4) . . . 2_647
V3 O25 K1 O25 138(100) . . . 2_647
V3 O25 K1 O5 -8.1(4) . . . .
V3 O25 K1 O5 171.9(4) . . . 2_647
V3 O25 K1 O8 -62.3(4) . . . .
V3 O25 K1 O8 117.7(4) . . . 2_647
V3 O25 K1 V1 35.2(3) . . . .
V3 O25 K1 V1 -144.8(3) . . . 2_647
V3 O25 K1 V5 -42.3(3) . . . .
V3 O25 K1 V5 137.7(3) . . . 2_647
V11 O5 K1 O21 -51.9(4) . . . .
V11 O5 K1 O21 128.1(4) . . . 2_647
V11 O5 K1 O25 -171.1(4) . . . 2_647
V11 O5 K1 O25 8.9(4) . . . .
V11 O5 K1 O5 13(100) . . . 2_647
V11 O5 K1 O8 62.0(4) . . . .
V11 O5 K1 O8 -118.0(4) . . . 2_647
V11 O5 K1 V1 -33.9(3) . . . .
V11 O5 K1 V1 146.1(3) . . . 2_647
V11 O5 K1 V5 43.0(3) . . . .
V11 O5 K1 V5 -137.0(3) . . . 2_647
V5 O8 K1 O21 2.9(3) . . . .
V5 O8 K1 O21 -177.1(3) . . . 2_647
V5 O8 K1 O25 -117.2(3) . . . 2_647
V5 O8 K1 O25 62.8(3) . . . .
V5 O8 K1 O5 -58.7(3) . . . .
V5 O8 K1 O5 121.3(3) . . . 2_647
V5 O8 K1 O8 77(100) . . . 2_647
V5 O8 K1 V1 2.8(3) . . . .
V5 O8 K1 V1 -177.2(3) . . . 2_647
V5 O8 K1 V5 180.000(1) . . . 2_647
O15 V1 K1 O21 0.6(4) . . . .
O28 V1 K1 O21 -104.7(4) . . . .
O18 V1 K1 O21 102.5(4) . . . .
O12 V1 K1 O21 178.6(4) . . . .
O27 V1 K1 O21 178.0(4) . . . .
Mn1 V1 K1 O21 178.1(3) . . . .
V2 V1 K1 O21 -5.6(4) . . . .
O21 V1 K1 O21 180.000(3) . . . 2_647
O15 V1 K1 O21 -179.4(4) . . . 2_647
O28 V1 K1 O21 75.3(4) . . . 2_647
O18 V1 K1 O21 -77.5(4) . . . 2_647
O12 V1 K1 O21 -1.4(4) . . . 2_647
O27 V1 K1 O21 -2.0(4) . . . 2_647
Mn1 V1 K1 O21 -1.9(3) . . . 2_647
V2 V1 K1 O21 174.4(4) . . . 2_647
O21 V1 K1 O25 -64.6(4) . . . 2_647
O15 V1 K1 O25 -64.1(3) . . . 2_647
O28 V1 K1 O25 -169.31(18) . . . 2_647
O18 V1 K1 O25 37.87(19) . . . 2_647
O12 V1 K1 O25 113.99(18) . . . 2_647
O27 V1 K1 O25 113.3(2) . . . 2_647
Mn1 V1 K1 O25 113.50(12) . . . 2_647
V2 V1 K1 O25 -70.2(3) . . . 2_647
O21 V1 K1 O25 115.4(4) . . . .
O15 V1 K1 O25 115.9(3) . . . .
O28 V1 K1 O25 10.69(18) . . . .
O18 V1 K1 O25 -142.13(19) . . . .
O12 V1 K1 O25 -66.01(18) . . . .
O27 V1 K1 O25 -66.7(2) . . . .
Mn1 V1 K1 O25 -66.50(12) . . . .
V2 V1 K1 O25 109.8(3) . . . .
O21 V1 K1 O5 -113.6(4) . . . .
O15 V1 K1 O5 -113.1(3) . . . .
O28 V1 K1 O5 141.71(19) . . . .
O18 V1 K1 O5 -11.12(18) . . . .
O12 V1 K1 O5 65.00(18) . . . .
O27 V1 K1 O5 64.3(2) . . . .
Mn1 V1 K1 O5 64.51(13) . . . .
V2 V1 K1 O5 -119.2(3) . . . .
O21 V1 K1 O5 66.4(4) . . . 2_647
O15 V1 K1 O5 66.9(3) . . . 2_647
O28 V1 K1 O5 -38.29(19) . . . 2_647
O18 V1 K1 O5 168.88(18) . . . 2_647
O12 V1 K1 O5 -115.00(18) . . . 2_647
O27 V1 K1 O5 -115.7(2) . . . 2_647
Mn1 V1 K1 O5 -115.49(13) . . . 2_647
V2 V1 K1 O5 60.8(3) . . . 2_647
O21 V1 K1 O8 179.7(4) . . . .
O15 V1 K1 O8 -179.7(3) . . . .
O28 V1 K1 O8 75.05(18) . . . .
O18 V1 K1 O8 -77.77(17) . . . .
O12 V1 K1 O8 -1.65(16) . . . .
O27 V1 K1 O8 -2.3(2) . . . .
Mn1 V1 K1 O8 -2.14(10) . . . .
V2 V1 K1 O8 174.1(3) . . . .
O21 V1 K1 O8 -0.3(4) . . . 2_647
O15 V1 K1 O8 0.3(3) . . . 2_647
O28 V1 K1 O8 -104.95(18) . . . 2_647
O18 V1 K1 O8 102.23(17) . . . 2_647
O12 V1 K1 O8 178.35(16) . . . 2_647
O27 V1 K1 O8 177.7(2) . . . 2_647
Mn1 V1 K1 O8 177.86(10) . . . 2_647
V2 V1 K1 O8 -5.9(3) . . . 2_647
O21 V1 K1 V1 113(100) . . . 2_647
O15 V1 K1 V1 113(100) . . . 2_647
O28 V1 K1 V1 8(100) . . . 2_647
O18 V1 K1 V1 -145(100) . . . 2_647
O12 V1 K1 V1 -69(100) . . . 2_647
O27 V1 K1 V1 -69(100) . . . 2_647
Mn1 V1 K1 V1 -69(100) . . . 2_647
V2 V1 K1 V1 107(100) . . . 2_647
O21 V1 K1 V5 -179.3(3) . . . .
O15 V1 K1 V5 -178.7(2) . . . .
O28 V1 K1 V5 76.04(15) . . . .
O18 V1 K1 V5 -76.79(14) . . . .
O12 V1 K1 V5 -0.67(13) . . . .
O27 V1 K1 V5 -1.3(2) . . . .
Mn1 V1 K1 V5 -1.16(3) . . . .
V2 V1 K1 V5 175.1(3) . . . .
O21 V1 K1 V5 0.7(3) . . . 2_647
O15 V1 K1 V5 1.3(2) . . . 2_647
O28 V1 K1 V5 -103.96(15) . . . 2_647
O18 V1 K1 V5 103.21(14) . . . 2_647
O12 V1 K1 V5 179.33(13) . . . 2_647
O27 V1 K1 V5 178.7(2) . . . 2_647
Mn1 V1 K1 V5 178.84(3) . . . 2_647
V2 V1 K1 V5 -4.9(3) . . . 2_647
O8 V5 K1 O21 -177.2(3) . . . .
O38 V5 K1 O21 -179.7(3) . . . .
O3 V5 K1 O21 77.58(18) . . . .
O6 V5 K1 O21 -76.72(18) . . . .
O12 V5 K1 O21 0.48(17) . . . .
O26 V5 K1 O21 1.3(2) . . . .
Mn1 V5 K1 O21 0.93(11) . . . .
O8 V5 K1 O21 2.8(3) . . . 2_647
O38 V5 K1 O21 0.3(3) . . . 2_647
O3 V5 K1 O21 -102.42(18) . . . 2_647
O6 V5 K1 O21 103.28(18) . . . 2_647
O12 V5 K1 O21 -179.52(17) . . . 2_647
O26 V5 K1 O21 -178.7(2) . . . 2_647
Mn1 V5 K1 O21 -179.07(11) . . . 2_647
O8 V5 K1 O25 72.6(3) . . . 2_647
O38 V5 K1 O25 70.0(3) . . . 2_647
O3 V5 K1 O25 -32.65(19) . . . 2_647
O6 V5 K1 O25 173.05(18) . . . 2_647
O12 V5 K1 O25 -109.75(19) . . . 2_647
O26 V5 K1 O25 -109.0(2) . . . 2_647
Mn1 V5 K1 O25 -109.31(13) . . . 2_647
O8 V5 K1 O25 -107.4(3) . . . .
O38 V5 K1 O25 -110.0(3) . . . .
O3 V5 K1 O25 147.35(19) . . . .
O6 V5 K1 O25 -6.95(18) . . . .
O12 V5 K1 O25 70.25(19) . . . .
O26 V5 K1 O25 71.0(2) . . . .
Mn1 V5 K1 O25 70.69(13) . . . .
O8 V5 K1 O5 112.4(3) . . . .
O38 V5 K1 O5 109.9(3) . . . .
O3 V5 K1 O5 7.17(19) . . . .
O6 V5 K1 O5 -147.1(2) . . . .
O12 V5 K1 O5 -69.93(19) . . . .
O26 V5 K1 O5 -69.2(2) . . . .
Mn1 V5 K1 O5 -69.49(14) . . . .
O8 V5 K1 O5 -67.6(3) . . . 2_647
O38 V5 K1 O5 -70.1(3) . . . 2_647
O3 V5 K1 O5 -172.83(19) . . . 2_647
O6 V5 K1 O5 32.9(2) . . . 2_647
O12 V5 K1 O5 110.07(19) . . . 2_647
O26 V5 K1 O5 110.8(2) . . . 2_647
Mn1 V5 K1 O5 110.51(14) . . . 2_647
O38 V5 K1 O8 -2.5(4) . . . .
O3 V5 K1 O8 -105.2(3) . . . .
O6 V5 K1 O8 100.5(3) . . . .
O12 V5 K1 O8 177.7(3) . . . .
O26 V5 K1 O8 178.5(4) . . . .
Mn1 V5 K1 O8 178.1(3) . . . .
O8 V5 K1 O8 180.000(2) . . . 2_647
O38 V5 K1 O8 177.5(4) . . . 2_647
O3 V5 K1 O8 74.8(3) . . . 2_647
O6 V5 K1 O8 -79.5(3) . . . 2_647
O12 V5 K1 O8 -2.3(3) . . . 2_647
O26 V5 K1 O8 -1.5(4) . . . 2_647
Mn1 V5 K1 O8 -1.9(3) . . . 2_647
O8 V5 K1 V1 -177.0(3) . . . .
O38 V5 K1 V1 -179.5(2) . . . .
O3 V5 K1 V1 77.80(15) . . . .
O6 V5 K1 V1 -76.50(15) . . . .
O12 V5 K1 V1 0.70(14) . . . .
O26 V5 K1 V1 1.48(19) . . . .
Mn1 V5 K1 V1 1.15(3) . . . .
O8 V5 K1 V1 3.0(3) . . . 2_647
O38 V5 K1 V1 0.5(2) . . . 2_647
O3 V5 K1 V1 -102.20(15) . . . 2_647
O6 V5 K1 V1 103.50(15) . . . 2_647
O12 V5 K1 V1 -179.30(14) . . . 2_647
O26 V5 K1 V1 -178.52(19) . . . 2_647
Mn1 V5 K1 V1 -178.85(3) . . . 2_647
O8 V5 K1 V5 -63(100) . . . 2_647
O38 V5 K1 V5 -66(100) . . . 2_647
O3 V5 K1 V5 -168(100) . . . 2_647
O6 V5 K1 V5 37(100) . . . 2_647
O12 V5 K1 V5 115(100) . . . 2_647
O26 V5 K1 V5 115(100) . . . 2_647
Mn1 V5 K1 V5 115(100) . . . 2_647
